data_7718306
loop_
_publ_author_name
'Begum, Ayesha'
'Akram, Manjur O.'
'Martin, Caleb D.'

_publ_section_title
;
 Dearomative C2-borylation of indoles.
;
_journal_issue 14
_journal_name_full 'Dalton transactions (Cambridge, England : 2003)'
_journal_page_first 5664
_journal_page_last 5667
_journal_paper_doi 10.1039/d5dt00579e
_journal_volume 54
_journal_year 2025
_chemical_formula_moiety 'C H2 Cl2, 2(C15 H36 B21 N)'
_chemical_formula_sum 'C31 H74 B42 Cl2 N2'
_chemical_formula_weight 999.84
_chemical_name_systematic N-methyl-Indole-BHMeoCb2
_space_group_crystal_system orthorhombic
_space_group_IT_number 61
_space_group_name_Hall '-P 2ac 2ab'
_space_group_name_H-M_alt 'P b c a'
_atom_sites_solution_hydrogens mixed
_audit_creation_date 2025-01-28
_audit_creation_method
;
Olex2 1.5
(compiled 2024.02.16 svn.r378c4104 for OlexSys, GUI svn.r6928)
;
_audit_update_record
;
2025-01-28 deposited with the CCDC.	2025-03-12 downloaded from the CCDC.
;
_cell_angle_alpha 90
_cell_angle_beta 90
_cell_angle_gamma 90
_cell_formula_units_Z 8
_cell_length_a 15.5145(5)
_cell_length_b 18.9095(6)
_cell_length_c 38.3552(12)
_cell_measurement_reflns_used 9779
_cell_measurement_temperature 150.00
_cell_measurement_theta_max 27.07
_cell_measurement_theta_min 2.33
_cell_volume 11252.3(6)
_computing_molecular_graphics 'Olex2 1.5 (Dolomanov et al., 2009)'
_computing_publication_material 'Olex2 1.5 (Dolomanov et al., 2009)'
_computing_structure_refinement 'SHELXL 2018/3 (Sheldrick, 2015)'
_diffrn_ambient_temperature 150.00
_diffrn_measured_fraction_theta_full 1.000
_diffrn_measured_fraction_theta_max 1.000
_diffrn_measurement_device_type 'Bruker APEX-II CCD'
_diffrn_measurement_method '\f and \w scans'
_diffrn_radiation_type MoK\a
_diffrn_radiation_wavelength 0.71073
_diffrn_reflns_av_R_equivalents 0.0451
_diffrn_reflns_av_unetI/netI 0.0259
_diffrn_reflns_Laue_measured_fraction_full 1.000
_diffrn_reflns_Laue_measured_fraction_max 1.000
_diffrn_reflns_limit_h_max 18
_diffrn_reflns_limit_h_min -18
_diffrn_reflns_limit_k_max 23
_diffrn_reflns_limit_k_min -23
_diffrn_reflns_limit_l_max 44
_diffrn_reflns_limit_l_min -46
_diffrn_reflns_number 94785
_diffrn_reflns_point_group_measured_fraction_full 1.000
_diffrn_reflns_point_group_measured_fraction_max 1.000
_diffrn_reflns_theta_full 25.242
_diffrn_reflns_theta_max 25.681
_diffrn_reflns_theta_min 1.779
_exptl_absorpt_coefficient_mu 0.148
_exptl_absorpt_correction_T_max 0.7455
_exptl_absorpt_correction_T_min 0.6675
_exptl_absorpt_correction_type multi-scan
_exptl_absorpt_process_details
;
SADABS-2016/2 (Bruker,2016/2) was used for absorption correction.
wR2(int) was 0.1283 before and 0.0584 after correction.
The Ratio of minimum to maximum transmission is 0.8954.
The \l/2 correction factor is Not present.
;
_exptl_crystal_colour pink
_exptl_crystal_colour_primary pink
_exptl_crystal_density_diffrn 1.180
_exptl_crystal_description needle
_exptl_crystal_F_000 4144
_exptl_crystal_recrystallization_method 'Grown from vapor diffusion of DCM into Toluene at room temperature'
_exptl_crystal_size_max 0.647
_exptl_crystal_size_mid 0.362
_exptl_crystal_size_min 0.322
_refine_diff_density_max 0.807
_refine_diff_density_min -1.108
_refine_diff_density_rms 0.063
_refine_ls_extinction_coef 0.00221(17)
_refine_ls_extinction_expression Fc^*^=kFc[1+0.001xFc^2^\l^3^/sin(2\q)]^-1/4^
_refine_ls_extinction_method 'SHELXL-2018/3 (Sheldrick 2018)'
_refine_ls_goodness_of_fit_ref 1.092
_refine_ls_hydrogen_treatment mixed
_refine_ls_matrix_type full
_refine_ls_number_parameters 829
_refine_ls_number_reflns 10676
_refine_ls_number_restraints 0
_refine_ls_restrained_S_all 1.092
_refine_ls_R_factor_all 0.0789
_refine_ls_R_factor_gt 0.0537
_refine_ls_shift/su_max 0.001
_refine_ls_shift/su_mean 0.000
_refine_ls_structure_factor_coef Fsqd
_refine_ls_weighting_details 'w=1/[\s^2^(Fo^2^)+(0.0575P)^2^+13.0375P] where P=(Fo^2^+2Fc^2^)/3'
_refine_ls_weighting_scheme calc
_refine_ls_wR_factor_gt 0.1251
_refine_ls_wR_factor_ref 0.1543
_reflns_Friedel_coverage 0.000
_reflns_number_gt 8221
_reflns_number_total 10676
_reflns_threshold_expression 'I > 2\s(I)'
_cod_data_source_file d5dt00579e2.cif
_cod_data_source_block nmethylindole_bhmeocb2
_cod_depositor_comments 'Adding full bibliography for 7718305--7718306.cif.'
_cod_database_code 7718306
_shelx_shelxl_version_number 2018/3
_shelx_space_group_comment
;
The symmetry employed for this shelxl refinement is uniquely defined
by the following loop, which should always be used as a source of
symmetry information in preference to the above space-group names.
They are only intended as comments.
;
_shelx_estimated_absorpt_t_max 0.954
_shelx_estimated_absorpt_t_min 0.911
_olex2_refinement_description
;
1. Fixed Uiso
 At 1.2 times of:
  All B(H) groups, All C(H) groups, All C(H,H) groups
 At 1.5 times of:
  All C(H,H,H) groups
2.a Secondary CH2 refined with riding coordinates:
 C3(H3A,H3B), C22(H22A,H22B), C43(H43A,H43B)
2.b Aromatic/amide H refined with riding coordinates:
 C5(H5), C4(H4), C6(H6), C7(H7), C16(H16A), C17(H17A), C24(H24), C25(H25)
2.c Idealised Me refined as rotating group:
 C15(H15A,H15B,H15C), C12(H12A,H12B,H12C), C1(H1A,H1B,H1C), C21(H21A,H21B,
 H21C), C28(H28A,H28B,H28C), C30(H30A,H30B,H30C)
;
_olex2_submission_special_instructions 'No special instructions were received'

loop_
_space_group_symop_operation_xyz
'x, y, z'
'x+1/2, -y+1/2, -z'
'-x, y+1/2, -z+1/2'
'-x+1/2, -y, z+1/2'
'-x, -y, -z'
'-x-1/2, y-1/2, z'
'x, -y-1/2, z-1/2'
'x-1/2, y, -z-1/2'

loop_
_atom_site_label
_atom_site_type_symbol
_atom_site_fract_x
_atom_site_fract_y
_atom_site_fract_z
_atom_site_U_iso_or_equiv
_atom_site_adp_type
_atom_site_occupancy
_atom_site_site_symmetry_order
_atom_site_calc_flag
_atom_site_refinement_flags_posn
_atom_site_refinement_flags_adp
_atom_site_refinement_flags_occupancy
_atom_site_disorder_assembly
_atom_site_disorder_group
Cl1 Cl 0.43792(8) 0.51383(5) 0.86160(3) 0.0873(4) Uani 1 1 d . . . . .
Cl2 Cl 0.45827(4) 0.37733(4) 0.89525(2) 0.04542(18) Uani 1 1 d . . . . .
N1 N 0.23769(11) 0.35433(9) 0.56163(4) 0.0210(4) Uani 1 1 d . . . . .
N2 N 0.23713(11) 0.35570(9) 0.71969(4) 0.0236(4) Uani 1 1 d . . . . .
C5 C 0.31333(16) 0.49194(12) 0.63977(6) 0.0331(5) Uani 1 1 d . . . . .
H5 H 0.332989 0.523607 0.656526 0.040 Uiso 1 1 calc R U . . .
C4 C 0.37091(15) 0.46515(11) 0.61532(5) 0.0286(5) Uani 1 1 d . . . . .
H4 H 0.428655 0.478334 0.615563 0.034 Uiso 1 1 calc R U . . .
C9 C 0.33965(13) 0.41814(10) 0.59054(5) 0.0229(4) Uani 1 1 d . . . . .
C3 C 0.38086(13) 0.38131(10) 0.56046(5) 0.0220(4) Uani 1 1 d . . . . .
H3A H 0.425491 0.349166 0.568361 0.026 Uiso 1 1 calc R U . . .
H3B H 0.405998 0.415098 0.544372 0.026 Uiso 1 1 calc R U . . .
C2 C 0.30773(13) 0.34130(10) 0.54345(5) 0.0196(4) Uani 1 1 d . . . . .
C13 C 0.36024(12) 0.33191(10) 0.47618(5) 0.0195(4) Uani 1 1 d . . . . .
C6 C 0.22704(16) 0.47234(12) 0.63966(6) 0.0337(5) Uani 1 1 d . . . . .
H6 H 0.190182 0.490745 0.656493 0.040 Uiso 1 1 calc R U . . .
C14 C 0.29152(13) 0.37655(10) 0.44889(5) 0.0230(4) Uani 1 1 d . . . . .
C15 C 0.19546(14) 0.37528(12) 0.45566(6) 0.0312(5) Uani 1 1 d . . . . .
H15A H 0.184193 0.391847 0.478874 0.047 Uiso 1 1 calc R U . . .
H15B H 0.174406 0.327800 0.453226 0.047 Uiso 1 1 calc R U . . .
H15C H 0.166834 0.405397 0.439168 0.047 Uiso 1 1 calc R U . . .
C10 C 0.34738(13) 0.21158(10) 0.52164(5) 0.0205(4) Uani 1 1 d . . . . .
C11 C 0.28780(14) 0.13774(10) 0.51047(6) 0.0244(4) Uani 1 1 d . . . . .
C12 C 0.20863(15) 0.14564(12) 0.48765(6) 0.0330(5) Uani 1 1 d . . . . .
H12A H 0.165717 0.172610 0.499828 0.049 Uiso 1 1 calc R U . . .
H12B H 0.185996 0.099705 0.482182 0.049 Uiso 1 1 calc R U . . .
H12C H 0.224018 0.169600 0.466478 0.049 Uiso 1 1 calc R U . . .
C1 C 0.14938(13) 0.32932(11) 0.55517(6) 0.0265(5) Uani 1 1 d . . . . .
H1A H 0.148609 0.300360 0.534619 0.040 Uiso 1 1 calc R U . . .
H1B H 0.111932 0.369195 0.551904 0.040 Uiso 1 1 calc R U . . .
H1C H 0.129928 0.302095 0.574778 0.040 Uiso 1 1 calc R U . . .
C8 C 0.25342(14) 0.40043(10) 0.59073(5) 0.0224(4) Uani 1 1 d . . . . .
C7 C 0.19482(15) 0.42582(11) 0.61490(5) 0.0277(5) Uani 1 1 d . . . . .
H7 H 0.137135 0.412447 0.614569 0.033 Uiso 1 1 calc R U . . .
C16 C 0.22773(19) 0.23396(14) 0.64327(6) 0.0439(7) Uani 1 1 d . . . . .
H16A H 0.261001 0.211835 0.626304 0.053 Uiso 1 1 calc R U . . .
C17 C 0.26763(17) 0.27861(13) 0.66714(6) 0.0351(5) Uani 1 1 d . . . . .
H17A H 0.326546 0.287577 0.666560 0.042 Uiso 1 1 calc R U . . .
C18 C 0.21407(15) 0.30876(11) 0.69176(5) 0.0270(5) Uani 1 1 d . . . . .
C19 C 0.17155(13) 0.37264(10) 0.73967(5) 0.0218(4) Uani 1 1 d . . . . .
C20 C 0.13441(13) 0.50193(10) 0.76330(5) 0.0219(4) Uani 1 1 d . . . . .
C21 C 0.32736(14) 0.37772(13) 0.72298(6) 0.0319(5) Uani 1 1 d . . . . .
H21A H 0.332823 0.410523 0.741958 0.048 Uiso 1 1 calc R U . . .
H21B H 0.345617 0.400016 0.701746 0.048 Uiso 1 1 calc R U . . .
H21C H 0.362719 0.337034 0.727409 0.048 Uiso 1 1 calc R U . . .
C22 C 0.09369(14) 0.33376(11) 0.72542(5) 0.0253(4) Uani 1 1 d . . . . .
H22A H 0.071812 0.300102 0.742331 0.030 Uiso 1 1 calc R U . . .
H22B H 0.048059 0.366657 0.719430 0.030 Uiso 1 1 calc R U . . .
C23 C 0.12635(15) 0.29671(11) 0.69371(5) 0.0263(5) Uani 1 1 d . . . . .
C24 C 0.08758(17) 0.25294(12) 0.66937(6) 0.0345(5) Uani 1 1 d . . . . .
H24 H 0.028501 0.244682 0.669837 0.041 Uiso 1 1 calc R U . . .
C25 C 0.13991(19) 0.22159(13) 0.64410(6) 0.0409(6) Uani 1 1 d . . . . .
H25 H 0.115273 0.191884 0.627540 0.049 Uiso 1 1 calc R U . . .
C26 C 0.14289(13) 0.38038(10) 0.80904(5) 0.0212(4) Uani 1 1 d . . . . .
C27 C 0.22330(14) 0.34212(11) 0.83290(5) 0.0255(5) Uani 1 1 d . . . . .
C28 C 0.31660(14) 0.34993(13) 0.82160(6) 0.0325(5) Uani 1 1 d . . . . .
H28A H 0.353001 0.323533 0.837100 0.049 Uiso 1 1 calc R U . . .
H28B H 0.332631 0.398946 0.822255 0.049 Uiso 1 1 calc R U . . .
H28C H 0.323172 0.332244 0.798286 0.049 Uiso 1 1 calc R U . . .
C29 C 0.18802(14) 0.57800(11) 0.77472(6) 0.0268(5) Uani 1 1 d . . . . .
C30 C 0.26807(16) 0.57383(13) 0.79728(6) 0.0363(5) Uani 1 1 d . . . . .
H30A H 0.306397 0.538638 0.788055 0.054 Uiso 1 1 calc R U . . .
H30B H 0.252028 0.561296 0.820646 0.054 Uiso 1 1 calc R U . . .
H30C H 0.296491 0.618930 0.797413 0.054 Uiso 1 1 calc R U . . .
B1 B 0.31136(15) 0.29030(11) 0.50920(6) 0.0204(5) Uani 1 1 d . . . . .
H1 H 0.2442(14) 0.2809(11) 0.5003(5) 0.022(5) Uiso 1 1 d . . . . .
B2 B 0.33982(16) 0.30085(12) 0.43436(6) 0.0243(5) Uani 1 1 d . . . . .
H2 H 0.3008(15) 0.2557(13) 0.4316(6) 0.029 Uiso 1 1 d . U . . .
B3 B 0.42573(17) 0.33007(13) 0.40768(6) 0.0283(5) Uani 1 1 d . . . . .
H3 H 0.4454(15) 0.2975(13) 0.3853(6) 0.034 Uiso 1 1 d . U . . .
B4 B 0.42487(17) 0.42447(13) 0.40708(6) 0.0283(5) Uani 1 1 d . . . . .
H4A H 0.4455(15) 0.4541(13) 0.3845(6) 0.034 Uiso 1 1 d . U . . .
B5 B 0.35500(15) 0.42387(12) 0.47660(6) 0.0211(5) Uani 1 1 d . . . . .
H5A H 0.3240(14) 0.4485(12) 0.4986(6) 0.025 Uiso 1 1 d . U . . .
B6 B 0.45546(15) 0.37898(12) 0.47772(6) 0.0222(5) Uani 1 1 d . . . . .
H6A H 0.4925(15) 0.3775(12) 0.5019(6) 0.027 Uiso 1 1 d . U . . .
B7 B 0.49840(17) 0.37909(13) 0.43465(6) 0.0265(5) Uani 1 1 d . . . . .
H7A H 0.5667(16) 0.3801(12) 0.4305(6) 0.032 Uiso 1 1 d . U . . .
B8 B 0.32687(18) 0.37608(13) 0.40684(6) 0.0280(5) Uani 1 1 d . . . . .
H8 H 0.2766(16) 0.3749(13) 0.3872(6) 0.034 Uiso 1 1 d . U . . .
B9 B 0.33686(17) 0.45263(13) 0.43325(6) 0.0261(5) Uani 1 1 d . . . . .
H9 H 0.2942(15) 0.4977(13) 0.4291(6) 0.031 Uiso 1 1 d . U . . .
B10 B 0.44254(16) 0.45507(12) 0.45078(6) 0.0240(5) Uani 1 1 d . . . . .
H10 H 0.4751(15) 0.5049(12) 0.4575(6) 0.029 Uiso 1 1 d . U . . .
B11 B 0.44598(15) 0.30305(12) 0.45123(6) 0.0232(5) Uani 1 1 d . . . . .
H11 H 0.4778(15) 0.2531(12) 0.4579(6) 0.028 Uiso 1 1 d . U . . .
B12 B 0.28305(16) 0.16834(12) 0.55214(6) 0.0239(5) Uani 1 1 d . . . . .
H12 H 0.2244(15) 0.1946(13) 0.5597(6) 0.029 Uiso 1 1 d . U . . .
B13 B 0.35197(17) 0.11247(13) 0.57662(7) 0.0278(5) Uani 1 1 d . . . . .
H13 H 0.3384(16) 0.1021(13) 0.6034(6) 0.033 Uiso 1 1 d . U . . .
B14 B 0.45844(17) 0.12380(13) 0.55977(7) 0.0285(5) Uani 1 1 d . . . . .
H14 H 0.5164(16) 0.1204(12) 0.5770(6) 0.034 Uiso 1 1 d . U . . .
B15 B 0.45851(17) 0.09551(13) 0.51527(7) 0.0301(6) Uani 1 1 d . . . . .
H15 H 0.5144(16) 0.0715(13) 0.5026(6) 0.036 Uiso 1 1 d . U . . .
B16 B 0.38681(16) 0.15111(12) 0.49200(7) 0.0258(5) Uani 1 1 d . . . . .
H16 H 0.3876(15) 0.1644(13) 0.4658(6) 0.031 Uiso 1 1 d . U . . .
B17 B 0.45290(15) 0.18721(13) 0.52546(6) 0.0245(5) Uani 1 1 d . . . . .
H17 H 0.5035(15) 0.2264(12) 0.5192(6) 0.029 Uiso 1 1 d . U . . .
B18 B 0.38793(16) 0.19690(13) 0.56296(6) 0.0247(5) Uani 1 1 d . . . . .
H18 H 0.3953(15) 0.2409(13) 0.5802(6) 0.030 Uiso 1 1 d . U . . .
B19 B 0.35277(18) 0.06614(13) 0.50548(7) 0.0297(5) Uani 1 1 d . . . . .
H19 H 0.3358(16) 0.0295(13) 0.4859(7) 0.036 Uiso 1 1 d . U . . .
B20 B 0.28770(17) 0.07637(13) 0.54315(7) 0.0281(5) Uani 1 1 d . . . . .
H20 H 0.2259(16) 0.0480(13) 0.5463(6) 0.034 Uiso 1 1 d . U . . .
B21 B 0.39672(17) 0.04922(13) 0.54734(7) 0.0302(6) Uani 1 1 d . . . . .
H21 H 0.4128(16) -0.0051(13) 0.5556(6) 0.036 Uiso 1 1 d . U . . .
B22 B 0.17703(15) 0.42415(12) 0.77370(6) 0.0205(5) Uani 1 1 d . . . . .
H22 H 0.2464(14) 0.4351(11) 0.7786(5) 0.020(5) Uiso 1 1 d . . . . .
B23 B 0.19489(16) 0.54927(13) 0.73280(6) 0.0271(5) Uani 1 1 d . . . . .
H23 H 0.2549(16) 0.5257(13) 0.7249(6) 0.033 Uiso 1 1 d . U . . .
B24 B 0.18346(19) 0.64044(13) 0.74248(7) 0.0322(6) Uani 1 1 d . . . . .
H24A H 0.2404(17) 0.6736(14) 0.7398(6) 0.039 Uiso 1 1 d . U . . .
B25 B 0.0731(2) 0.66241(14) 0.73886(8) 0.0363(6) Uani 1 1 d . . . . .
H25A H 0.0548(17) 0.7174(14) 0.7317(7) 0.044 Uiso 1 1 d . U . . .
B26 B 0.15835(17) 0.28913(12) 0.80827(6) 0.0261(5) Uani 1 1 d . . . . .
H26 H 0.1851(15) 0.2663(13) 0.7849(6) 0.031 Uiso 1 1 d . U . . .
B27 B 0.05429(16) 0.32587(13) 0.81198(6) 0.0245(5) Uani 1 1 d . . . . .
H27 H 0.0098(15) 0.3237(12) 0.7898(6) 0.029 Uiso 1 1 d . U . . .
B28 B 0.06117(16) 0.40250(13) 0.83757(6) 0.0242(5) Uani 1 1 d . . . . .
H28 H 0.0205(15) 0.4458(12) 0.8312(6) 0.029 Uiso 1 1 d . U . . .
B29 B 0.09593(17) 0.37817(13) 0.88003(6) 0.0276(5) Uani 1 1 d . . . . .
H29 H 0.0770(15) 0.4073(13) 0.9034(6) 0.033 Uiso 1 1 d . U . . .
B30 B 0.10952(19) 0.28418(13) 0.88041(7) 0.0322(6) Uani 1 1 d . . . . .
H30 H 0.1018(16) 0.2543(14) 0.9040(7) 0.039 Uiso 1 1 d . U . . .
B31 B 0.02357(18) 0.32255(13) 0.85649(7) 0.0292(5) Uani 1 1 d . . . . .
H31 H -0.0462(16) 0.3148(13) 0.8634(6) 0.035 Uiso 1 1 d . U . . .
B32 B 0.08348(19) 0.25129(13) 0.83794(7) 0.0321(6) Uani 1 1 d . . . . .
H32 H 0.0573(16) 0.1990(14) 0.8332(7) 0.039 Uiso 1 1 d . U . . .
B33 B 0.19258(19) 0.26323(14) 0.85053(7) 0.0326(6) Uani 1 1 d . . . . .
H33 H 0.2424(17) 0.2241(14) 0.8527(6) 0.039 Uiso 1 1 d . U . . .
B34 B 0.19973(18) 0.34088(14) 0.87625(7) 0.0296(5) Uani 1 1 d . . . . .
H34 H 0.2543(16) 0.3475(13) 0.8940(6) 0.036 Uiso 1 1 d . U . . .
B35 B 0.17049(16) 0.41420(13) 0.84963(6) 0.0249(5) Uani 1 1 d . . . . .
H35 H 0.2040(15) 0.4637(13) 0.8508(6) 0.030 Uiso 1 1 d . U . . .
B36 B 0.02730(16) 0.52126(13) 0.76015(7) 0.0273(5) Uani 1 1 d . . . . .
H36 H -0.0167(16) 0.4788(13) 0.7670(6) 0.033 Uiso 1 1 d . U . . .
B37 B 0.09118(17) 0.55953(13) 0.79361(7) 0.0269(5) Uani 1 1 d . . . . .
H37 H 0.0909(15) 0.5447(13) 0.8200(6) 0.032 Uiso 1 1 d . U . . .
B38 B 0.11849(19) 0.64662(13) 0.78044(7) 0.0325(6) Uani 1 1 d . . . . .
H38 H 0.1365(16) 0.6846(14) 0.8019(7) 0.039 Uiso 1 1 d . U . . .
B39 B 0.09195(17) 0.51585(13) 0.72235(6) 0.0275(5) Uani 1 1 d . . . . .
H39 H 0.0869(15) 0.4721(13) 0.7046(6) 0.033 Uiso 1 1 d . U . . .
B40 B 0.01661(18) 0.58521(14) 0.72625(7) 0.0338(6) Uani 1 1 d . . . . .
H40 H -0.0400(17) 0.5856(14) 0.7091(7) 0.041 Uiso 1 1 d . U . . .
B41 B 0.12108(19) 0.60221(14) 0.70884(7) 0.0345(6) Uani 1 1 d . . . . .
H41 H 0.1329(17) 0.6149(14) 0.6809(7) 0.041 Uiso 1 1 d . U . . .
B42 B 0.01497(18) 0.61220(14) 0.77064(8) 0.0341(6) Uani 1 1 d . . . . .
H42 H -0.0421(17) 0.6314(14) 0.7842(7) 0.041 Uiso 1 1 d . U . . .
C43 C 0.41527(19) 0.46293(16) 0.89850(8) 0.0516(7) Uani 1 1 d . . . . .
H43A H 0.353308 0.459812 0.901513 0.062 Uiso 1 1 calc R U . . .
H43B H 0.439008 0.486074 0.918925 0.062 Uiso 1 1 calc R U . . .

loop_
_atom_site_aniso_label
_atom_site_aniso_U_11
_atom_site_aniso_U_22
_atom_site_aniso_U_33
_atom_site_aniso_U_23
_atom_site_aniso_U_13
_atom_site_aniso_U_12
Cl1 0.1381(10) 0.0546(5) 0.0694(6) 0.0163(4) -0.0429(6) -0.0283(5)
Cl2 0.0365(3) 0.0534(4) 0.0464(4) 0.0058(3) -0.0083(3) -0.0010(3)
N1 0.0226(9) 0.0194(8) 0.0209(8) -0.0008(7) 0.0012(7) 0.0013(7)
N2 0.0274(9) 0.0211(8) 0.0224(8) -0.0012(7) 0.0008(7) 0.0030(7)
C5 0.0486(14) 0.0288(11) 0.0220(11) -0.0053(9) -0.0023(10) 0.0014(10)
C4 0.0372(12) 0.0239(10) 0.0248(11) 0.0005(8) -0.0043(9) -0.0014(9)
C9 0.0294(11) 0.0197(10) 0.0195(10) 0.0030(8) -0.0002(8) 0.0023(8)
C3 0.0233(10) 0.0199(10) 0.0229(10) -0.0001(8) -0.0007(8) -0.0017(8)
C2 0.0205(10) 0.0162(9) 0.0222(10) 0.0024(8) 0.0014(8) 0.0016(8)
C13 0.0197(9) 0.0178(9) 0.0211(10) -0.0015(8) 0.0002(8) 0.0007(8)
C6 0.0478(14) 0.0304(12) 0.0229(11) -0.0024(9) 0.0052(10) 0.0087(11)
C14 0.0240(10) 0.0203(10) 0.0248(10) 0.0006(8) -0.0042(8) 0.0004(8)
C15 0.0255(11) 0.0279(11) 0.0402(13) 0.0039(10) -0.0069(10) -0.0020(9)
C10 0.0235(10) 0.0156(9) 0.0223(10) -0.0019(8) 0.0025(8) -0.0020(8)
C11 0.0289(11) 0.0168(9) 0.0275(11) -0.0033(8) 0.0034(9) -0.0037(8)
C12 0.0350(12) 0.0288(11) 0.0351(12) -0.0033(10) -0.0041(10) -0.0087(10)
C1 0.0211(10) 0.0277(11) 0.0308(11) -0.0025(9) 0.0034(9) -0.0008(9)
C8 0.0286(11) 0.0193(9) 0.0193(9) 0.0003(8) -0.0001(8) 0.0025(8)
C7 0.0299(11) 0.0283(11) 0.0249(11) -0.0002(9) 0.0043(9) 0.0060(9)
C16 0.0657(19) 0.0403(14) 0.0258(12) -0.0081(10) 0.0091(12) 0.0105(13)
C17 0.0427(14) 0.0354(12) 0.0271(11) -0.0011(10) 0.0090(10) 0.0096(11)
C18 0.0381(12) 0.0227(10) 0.0204(10) 0.0001(8) 0.0017(9) 0.0027(9)
C19 0.0236(10) 0.0193(10) 0.0227(10) 0.0023(8) 0.0013(8) 0.0007(8)
C20 0.0242(10) 0.0199(10) 0.0216(10) -0.0010(8) -0.0003(8) -0.0021(8)
C21 0.0221(11) 0.0380(13) 0.0354(12) -0.0011(10) 0.0033(9) 0.0025(9)
C22 0.0272(11) 0.0238(10) 0.0249(10) -0.0030(8) -0.0008(9) -0.0024(9)
C23 0.0363(12) 0.0228(10) 0.0196(10) 0.0003(8) 0.0005(9) 0.0021(9)
C24 0.0464(14) 0.0308(12) 0.0263(11) -0.0026(9) -0.0030(10) -0.0046(11)
C25 0.0641(18) 0.0338(13) 0.0249(12) -0.0077(10) 0.0002(11) -0.0016(12)
C26 0.0245(10) 0.0187(9) 0.0205(10) -0.0014(8) -0.0031(8) 0.0019(8)
C27 0.0298(11) 0.0225(10) 0.0243(10) 0.0001(8) -0.0043(9) 0.0036(9)
C28 0.0260(11) 0.0379(13) 0.0337(12) 0.0003(10) -0.0058(9) 0.0075(10)
C29 0.0317(11) 0.0212(10) 0.0276(11) -0.0001(8) -0.0030(9) -0.0049(9)
C30 0.0380(13) 0.0303(12) 0.0405(13) 0.0023(10) -0.0129(11) -0.0080(10)
B1 0.0217(11) 0.0171(10) 0.0224(11) -0.0016(9) 0.0019(9) -0.0005(9)
B2 0.0293(12) 0.0208(11) 0.0227(11) -0.0032(9) -0.0003(10) -0.0027(10)
B3 0.0375(14) 0.0257(12) 0.0218(12) -0.0018(9) 0.0035(10) -0.0029(11)
B4 0.0368(14) 0.0249(12) 0.0233(12) 0.0015(10) -0.0002(10) -0.0044(10)
B5 0.0240(11) 0.0166(10) 0.0226(11) -0.0010(9) -0.0014(9) -0.0014(9)
B6 0.0212(11) 0.0234(11) 0.0219(11) 0.0009(9) -0.0010(9) -0.0034(9)
B7 0.0281(13) 0.0263(12) 0.0252(12) -0.0002(9) 0.0035(10) -0.0033(10)
B8 0.0385(14) 0.0238(12) 0.0218(12) 0.0014(9) -0.0046(10) -0.0045(10)
B9 0.0326(13) 0.0200(11) 0.0257(12) 0.0028(9) -0.0043(10) -0.0029(10)
B10 0.0293(12) 0.0208(11) 0.0220(11) 0.0004(9) 0.0009(9) -0.0047(10)
B11 0.0254(12) 0.0220(11) 0.0221(11) -0.0009(9) 0.0046(9) 0.0005(9)
B12 0.0247(12) 0.0207(11) 0.0264(12) 0.0012(9) 0.0060(10) -0.0012(9)
B13 0.0342(13) 0.0216(12) 0.0277(13) 0.0042(10) 0.0053(10) 0.0010(10)
B14 0.0286(13) 0.0217(12) 0.0352(14) 0.0043(10) 0.0015(11) 0.0015(10)
B15 0.0317(13) 0.0222(12) 0.0365(14) -0.0007(10) 0.0087(11) 0.0042(10)
B16 0.0315(13) 0.0183(11) 0.0276(12) -0.0021(9) 0.0087(10) -0.0006(10)
B17 0.0224(12) 0.0215(11) 0.0296(12) 0.0018(9) 0.0023(10) 0.0014(9)
B18 0.0279(12) 0.0221(11) 0.0241(12) 0.0017(9) 0.0003(10) -0.0005(10)
B19 0.0384(14) 0.0180(11) 0.0326(13) -0.0028(10) 0.0092(11) 0.0001(10)
B20 0.0324(13) 0.0194(11) 0.0326(13) 0.0006(10) 0.0075(11) -0.0024(10)
B21 0.0352(14) 0.0205(12) 0.0349(14) 0.0044(10) 0.0078(11) 0.0019(10)
B22 0.0219(11) 0.0183(11) 0.0214(11) -0.0023(9) 0.0000(9) -0.0002(9)
B23 0.0296(13) 0.0247(12) 0.0270(12) 0.0020(10) 0.0019(10) -0.0008(10)
B24 0.0402(15) 0.0219(12) 0.0344(14) 0.0076(10) -0.0013(11) -0.0037(11)
B25 0.0462(16) 0.0241(13) 0.0388(15) 0.0045(11) -0.0048(13) 0.0064(12)
B26 0.0354(14) 0.0178(11) 0.0251(12) -0.0013(9) -0.0009(10) 0.0021(10)
B27 0.0261(12) 0.0230(11) 0.0245(12) -0.0009(9) 0.0005(10) -0.0038(9)
B28 0.0289(12) 0.0221(11) 0.0217(11) -0.0019(9) 0.0023(10) -0.0003(10)
B29 0.0377(14) 0.0238(12) 0.0212(11) -0.0018(9) -0.0002(10) -0.0033(10)
B30 0.0469(16) 0.0248(12) 0.0250(12) 0.0033(10) -0.0018(11) -0.0040(11)
B31 0.0361(14) 0.0261(12) 0.0254(12) -0.0014(10) 0.0014(10) -0.0072(11)
B32 0.0473(16) 0.0206(12) 0.0283(13) 0.0003(10) 0.0008(11) -0.0044(11)
B33 0.0459(16) 0.0226(12) 0.0291(13) 0.0029(10) -0.0031(11) 0.0050(11)
B34 0.0378(14) 0.0274(12) 0.0238(12) 0.0020(10) -0.0059(11) 0.0008(11)
B35 0.0326(13) 0.0211(11) 0.0209(11) -0.0022(9) -0.0032(10) 0.0010(10)
B36 0.0251(12) 0.0255(12) 0.0311(13) 0.0008(10) 0.0000(10) 0.0013(10)
B37 0.0330(13) 0.0205(11) 0.0273(12) -0.0022(9) 0.0019(10) 0.0008(10)
B38 0.0425(15) 0.0202(12) 0.0349(14) -0.0017(10) -0.0010(12) 0.0020(11)
B39 0.0324(13) 0.0253(12) 0.0247(12) 0.0018(10) -0.0046(10) 0.0006(10)
B40 0.0334(14) 0.0300(13) 0.0380(14) 0.0032(11) -0.0062(12) 0.0047(11)
B41 0.0446(16) 0.0279(13) 0.0310(14) 0.0067(11) -0.0057(12) 0.0006(12)
B42 0.0357(14) 0.0247(13) 0.0419(15) -0.0020(11) 0.0025(12) 0.0087(11)
C43 0.0443(16) 0.0571(18) 0.0535(17) -0.0078(14) -0.0012(13) -0.0037(13)

loop_
_atom_type_symbol
_atom_type_description
_atom_type_scat_dispersion_real
_atom_type_scat_dispersion_imag
_atom_type_scat_source
C C 0.0033 0.0016 'International Tables Vol C Tables 4.2.6.8 and 6.1.1.4'
H H 0.0000 0.0000 'International Tables Vol C Tables 4.2.6.8 and 6.1.1.4'
B B 0.0013 0.0007 'International Tables Vol C Tables 4.2.6.8 and 6.1.1.4'
Cl Cl 0.1484 0.1585 'International Tables Vol C Tables 4.2.6.8 and 6.1.1.4'
N N 0.0061 0.0033 'International Tables Vol C Tables 4.2.6.8 and 6.1.1.4'

loop_
_geom_angle_atom_site_label_1
_geom_angle_atom_site_label_2
_geom_angle_atom_site_label_3
_geom_angle
_geom_angle_site_symmetry_1
_geom_angle_site_symmetry_3
_geom_angle_publ_flag
C2 N1 C1 128.37(17) . . ?
C2 N1 C8 112.66(17) . . ?
C8 N1 C1 118.96(16) . . ?
C18 N2 C21 118.54(17) . . ?
C19 N2 C18 113.13(18) . . ?
C19 N2 C21 128.32(18) . . ?
C4 C5 H5 119.3 . . ?
C6 C5 H5 119.3 . . ?
C6 C5 C4 121.3(2) . . ?
C5 C4 H4 121.0 . . ?
C9 C4 C5 118.1(2) . . ?
C9 C4 H4 121.0 . . ?
C4 C9 C3 132.7(2) . . ?
C8 C9 C4 119.38(19) . . ?
C8 C9 C3 107.85(17) . . ?
C9 C3 H3A 110.9 . . ?
C9 C3 H3B 110.9 . . ?
C9 C3 C2 104.23(17) . . ?
H3A C3 H3B 108.9 . . ?
C2 C3 H3A 110.9 . . ?
C2 C3 H3B 110.9 . . ?
N1 C2 C3 107.32(17) . . ?
N1 C2 B1 124.52(17) . . ?
C3 C2 B1 128.16(17) . . ?
C14 C13 B2 59.32(12) . . ?
C14 C13 B5 59.02(12) . . ?
C14 C13 B6 107.40(15) . . ?
C14 C13 B11 107.22(15) . . ?
B1 C13 C14 114.29(15) . . ?
B1 C13 B2 117.21(16) . . ?
B1 C13 B5 116.20(15) . . ?
B1 C13 B6 127.22(16) . . ?
B1 C13 B11 128.32(16) . . ?
B2 C13 B5 109.74(15) . . ?
B6 C13 B2 111.23(15) . . ?
B6 C13 B5 61.61(13) . . ?
B6 C13 B11 61.49(13) . . ?
B11 C13 B2 61.46(13) . . ?
B11 C13 B5 110.90(15) . . ?
C5 C6 H6 119.4 . . ?
C7 C6 C5 121.2(2) . . ?
C7 C6 H6 119.4 . . ?
C15 C14 C13 119.98(17) . . ?
C15 C14 B2 118.33(17) . . ?
C15 C14 B5 118.10(18) . . ?
C15 C14 B8 118.65(18) . . ?
C15 C14 B9 118.60(17) . . ?
B2 C14 C13 60.95(12) . . ?
B2 C14 B9 114.19(17) . . ?
B5 C14 C13 61.22(12) . . ?
B5 C14 B2 112.95(16) . . ?
B5 C14 B8 114.04(17) . . ?
B5 C14 B9 62.55(13) . . ?
B8 C14 C13 112.01(16) . . ?
B8 C14 B2 62.98(14) . . ?
B8 C14 B9 62.60(14) . . ?
B9 C14 C13 111.85(15) . . ?
C14 C15 H15A 109.5 . . ?
C14 C15 H15B 109.5 . . ?
C14 C15 H15C 109.5 . . ?
H15A C15 H15B 109.5 . . ?
H15A C15 H15C 109.5 . . ?
H15B C15 H15C 109.5 . . ?
C11 C10 B12 58.72(12) . . ?
B1 C10 C11 118.23(16) . . ?
B1 C10 B12 114.91(16) . . ?
B1 C10 B16 121.62(16) . . ?
B1 C10 B17 126.12(16) . . ?
B1 C10 B18 122.03(16) . . ?
B16 C10 C11 59.38(12) . . ?
B16 C10 B12 109.57(15) . . ?
B16 C10 B18 111.66(16) . . ?
B17 C10 C11 108.43(15) . . ?
B17 C10 B12 111.42(16) . . ?
B17 C10 B16 62.45(14) . . ?
B17 C10 B18 61.88(13) . . ?
B18 C10 C11 107.00(15) . . ?
B18 C10 B12 61.12(13) . . ?
C12 C11 C10 119.80(17) . . ?
C12 C11 B12 118.29(18) . . ?
C12 C11 B16 118.30(18) . . ?
C12 C11 B19 119.63(18) . . ?
C12 C11 B20 119.34(18) . . ?
B12 C11 C10 61.02(12) . . ?
B12 C11 B16 112.19(16) . . ?
B12 C11 B20 62.72(14) . . ?
B16 C11 C10 60.20(12) . . ?
B19 C11 C10 110.76(16) . . ?
B19 C11 B12 113.74(17) . . ?
B19 C11 B16 62.50(14) . . ?
B19 C11 B20 62.73(14) . . ?
B20 C11 C10 111.55(16) . . ?
B20 C11 B16 113.91(17) . . ?
C11 C12 H12A 109.5 . . ?
C11 C12 H12B 109.5 . . ?
C11 C12 H12C 109.5 . . ?
H12A C12 H12B 109.5 . . ?
H12A C12 H12C 109.5 . . ?
H12B C12 H12C 109.5 . . ?
N1 C1 H1A 109.5 . . ?
N1 C1 H1B 109.5 . . ?
N1 C1 H1C 109.5 . . ?
H1A C1 H1B 109.5 . . ?
H1A C1 H1C 109.5 . . ?
H1B C1 H1C 109.5 . . ?
C9 C8 N1 107.94(17) . . ?
C9 C8 C7 123.81(19) . . ?
C7 C8 N1 128.2(2) . . ?
C6 C7 H7 121.9 . . ?
C8 C7 C6 116.2(2) . . ?
C8 C7 H7 121.9 . . ?
C17 C16 H16A 119.1 . . ?
C25 C16 H16A 119.1 . . ?
C25 C16 C17 121.7(2) . . ?
C16 C17 H17A 122.2 . . ?
C18 C17 C16 115.7(2) . . ?
C18 C17 H17A 122.2 . . ?
C17 C18 N2 128.0(2) . . ?
C17 C18 C23 124.2(2) . . ?
C23 C18 N2 107.87(18) . . ?
N2 C19 C22 106.78(17) . . ?
N2 C19 B22 124.91(18) . . ?
C22 C19 B22 128.29(17) . . ?
C29 C20 B23 58.78(13) . . ?
C29 C20 B37 59.26(13) . . ?
C29 C20 B39 106.83(15) . . ?
B22 C20 C29 119.15(16) . . ?
B22 C20 B23 113.63(16) . . ?
B22 C20 B36 126.48(17) . . ?
B22 C20 B37 123.42(16) . . ?
B22 C20 B39 120.42(16) . . ?
B36 C20 C29 108.07(16) . . ?
B36 C20 B23 111.48(16) . . ?
B36 C20 B37 62.26(14) . . ?
B36 C20 B39 62.00(14) . . ?
B37 C20 B23 109.64(16) . . ?
B39 C20 B23 61.10(14) . . ?
B39 C20 B37 111.62(16) . . ?
N2 C21 H21A 109.5 . . ?
N2 C21 H21B 109.5 . . ?
N2 C21 H21C 109.5 . . ?
H21A C21 H21B 109.5 . . ?
H21A C21 H21C 109.5 . . ?
H21B C21 H21C 109.5 . . ?
C19 C22 H22A 110.8 . . ?
C19 C22 H22B 110.8 . . ?
H22A C22 H22B 108.9 . . ?
C23 C22 C19 104.53(17) . . ?
C23 C22 H22A 110.8 . . ?
C23 C22 H22B 110.8 . . ?
C18 C23 C22 107.53(18) . . ?
C18 C23 C24 119.3(2) . . ?
C24 C23 C22 133.0(2) . . ?
C23 C24 H24 121.0 . . ?
C23 C24 C25 118.0(2) . . ?
C25 C24 H24 121.0 . . ?
C16 C25 C24 121.1(2) . . ?
C16 C25 H25 119.4 . . ?
C24 C25 H25 119.4 . . ?
C27 C26 B26 59.27(12) . . ?
C27 C26 B27 107.12(15) . . ?
C27 C26 B28 107.43(15) . . ?
C27 C26 B35 59.71(12) . . ?
B22 C26 C27 114.34(16) . . ?
B22 C26 B26 115.61(16) . . ?
B22 C26 B27 126.98(16) . . ?
B22 C26 B28 128.74(16) . . ?
B22 C26 B35 117.75(16) . . ?
B27 C26 B26 61.19(14) . . ?
B27 C26 B28 61.13(13) . . ?
B27 C26 B35 111.02(16) . . ?
B28 C26 B26 110.60(16) . . ?
B28 C26 B35 61.56(13) . . ?
B35 C26 B26 110.24(15) . . ?
C26 C27 B35 60.97(12) . . ?
C28 C27 C26 120.14(17) . . ?
C28 C27 B26 117.52(18) . . ?
C28 C27 B33 117.69(18) . . ?
C28 C27 B34 119.02(18) . . ?
C28 C27 B35 119.02(18) . . ?
B26 C27 C26 61.36(12) . . ?
B26 C27 B35 113.06(17) . . ?
B33 C27 C26 112.25(17) . . ?
B33 C27 B26 62.67(14) . . ?
B33 C27 B35 114.42(18) . . ?
B34 C27 C26 111.85(16) . . ?
B34 C27 B26 113.93(18) . . ?
B34 C27 B33 62.67(14) . . ?
B34 C27 B35 62.81(14) . . ?
C27 C28 H28A 109.5 . . ?
C27 C28 H28B 109.5 . . ?
C27 C28 H28C 109.5 . . ?
H28A C28 H28B 109.5 . . ?
H28A C28 H28C 109.5 . . ?
H28B C28 H28C 109.5 . . ?
C30 C29 C20 119.91(17) . . ?
C30 C29 B23 118.15(19) . . ?
C30 C29 B24 118.83(19) . . ?
C30 C29 B37 117.98(19) . . ?
C30 C29 B38 119.05(19) . . ?
B23 C29 C20 61.43(13) . . ?
B23 C29 B24 62.59(14) . . ?
B23 C29 B37 113.06(17) . . ?
B23 C29 B38 113.90(18) . . ?
B24 C29 C20 111.91(16) . . ?
B37 C29 C20 60.67(13) . . ?
B37 C29 B24 114.34(18) . . ?
B38 C29 C20 111.36(17) . . ?
B38 C29 B24 62.66(15) . . ?
B38 C29 B37 62.78(15) . . ?
C29 C30 H30A 109.5 . . ?
C29 C30 H30B 109.5 . . ?
C29 C30 H30C 109.5 . . ?
H30A C30 H30B 109.5 . . ?
H30A C30 H30C 109.5 . . ?
H30B C30 H30C 109.5 . . ?
C2 B1 C13 110.33(15) . . ?
C2 B1 C10 108.07(16) . . ?
C2 B1 H1 108.1(11) . . ?
C13 B1 H1 105.5(11) . . ?
C10 B1 C13 119.13(16) . . ?
C10 B1 H1 105.1(11) . . ?
C13 B2 H2 118.2(13) . . ?
C13 B2 B3 106.92(16) . . ?
C13 B2 B8 107.31(16) . . ?
C13 B2 B11 58.99(12) . . ?
C14 B2 C13 59.72(12) . . ?
C14 B2 H2 117.4(13) . . ?
C14 B2 B3 104.92(17) . . ?
C14 B2 B8 58.36(13) . . ?
C14 B2 B11 105.61(16) . . ?
B3 B2 H2 129.0(13) . . ?
B3 B2 B8 59.54(14) . . ?
B3 B2 B11 60.20(14) . . ?
B8 B2 H2 121.5(13) . . ?
B11 B2 H2 126.3(13) . . ?
B11 B2 B8 107.61(17) . . ?
B2 B3 H3 119.0(13) . . ?
B2 B3 B4 108.30(18) . . ?
B2 B3 B7 107.59(17) . . ?
B2 B3 B11 59.93(13) . . ?
B4 B3 H3 123.6(13) . . ?
B4 B3 B7 59.60(14) . . ?
B7 B3 H3 124.5(13) . . ?
B8 B3 B2 60.62(14) . . ?
B8 B3 H3 120.2(13) . . ?
B8 B3 B4 60.00(14) . . ?
B8 B3 B7 107.64(17) . . ?
B8 B3 B11 108.25(17) . . ?
B11 B3 H3 121.6(13) . . ?
B11 B3 B4 107.53(17) . . ?
B11 B3 B7 59.57(14) . . ?
B3 B4 H4A 121.8(13) . . ?
B3 B4 B10 108.02(17) . . ?
B7 B4 B3 60.31(14) . . ?
B7 B4 H4A 122.6(13) . . ?
B7 B4 B10 60.11(14) . . ?
B8 B4 B3 59.40(14) . . ?
B8 B4 H4A 121.1(13) . . ?
B8 B4 B7 107.72(17) . . ?
B8 B4 B9 59.93(14) . . ?
B8 B4 B10 107.59(17) . . ?
B9 B4 B3 107.36(17) . . ?
B9 B4 H4A 121.7(13) . . ?
B9 B4 B7 107.60(17) . . ?
B9 B4 B10 59.53(14) . . ?
B10 B4 H4A 122.5(13) . . ?
C13 B5 H5A 117.4(12) . . ?
C13 B5 B6 58.77(12) . . ?
C13 B5 B9 107.78(16) . . ?
C13 B5 B10 106.86(16) . . ?
C14 B5 C13 59.76(12) . . ?
C14 B5 H5A 117.2(12) . . ?
C14 B5 B6 105.76(15) . . ?
C14 B5 B9 58.92(12) . . ?
C14 B5 B10 105.54(16) . . ?
B6 B5 H5A 125.5(12) . . ?
B6 B5 B10 60.16(13) . . ?
B9 B5 H5A 122.1(12) . . ?
B9 B5 B6 107.99(17) . . ?
B9 B5 B10 59.85(13) . . ?
B10 B5 H5A 129.2(12) . . ?
C13 B6 B5 59.62(12) . . ?
C13 B6 H6A 117.9(12) . . ?
C13 B6 B7 106.80(16) . . ?
C13 B6 B10 107.47(16) . . ?
C13 B6 B11 59.29(12) . . ?
B5 B6 H6A 119.7(12) . . ?
B5 B6 B7 107.78(16) . . ?
B5 B6 B10 60.09(13) . . ?
B7 B6 H6A 126.2(12) . . ?
B7 B6 B10 60.23(13) . . ?
B10 B6 H6A 124.9(12) . . ?
B11 B6 B5 107.57(16) . . ?
B11 B6 H6A 120.8(12) . . ?
B11 B6 B7 59.89(13) . . ?
B11 B6 B10 108.27(16) . . ?
B3 B7 H7A 123.1(13) . . ?
B4 B7 B3 60.09(14) . . ?
B4 B7 B6 108.20(17) . . ?
B4 B7 H7A 122.5(13) . . ?
B4 B7 B10 60.44(14) . . ?
B6 B7 B3 107.45(17) . . ?
B6 B7 H7A 120.6(13) . . ?
B6 B7 B10 59.92(13) . . ?
B10 B7 B3 108.11(18) . . ?
B10 B7 H7A 121.1(13) . . ?
B11 B7 B3 59.82(13) . . ?
B11 B7 B4 108.13(18) . . ?
B11 B7 B6 59.60(13) . . ?
B11 B7 H7A 121.5(13) . . ?
B11 B7 B10 107.79(17) . . ?
C14 B8 B2 58.66(13) . . ?
C14 B8 B3 105.39(17) . . ?
C14 B8 B4 105.56(17) . . ?
C14 B8 H8 115.2(13) . . ?
C14 B8 B9 58.88(13) . . ?
B2 B8 H8 118.4(13) . . ?
B3 B8 B2 59.84(14) . . ?
B3 B8 B4 60.60(15) . . ?
B3 B8 H8 128.9(13) . . ?
B3 B8 B9 108.44(18) . . ?
B4 B8 B2 108.17(18) . . ?
B4 B8 H8 129.1(13) . . ?
B9 B8 B2 107.66(17) . . ?
B9 B8 B4 60.08(14) . . ?
B9 B8 H8 118.4(13) . . ?
C14 B9 B4 105.20(17) . . ?
C14 B9 B5 58.52(12) . . ?
C14 B9 B8 58.52(13) . . ?
C14 B9 H9 117.3(13) . . ?
C14 B9 B10 105.62(16) . . ?
B4 B9 H9 128.2(13) . . ?
B5 B9 B4 108.43(17) . . ?
B5 B9 B8 107.41(16) . . ?
B5 B9 H9 118.2(13) . . ?
B5 B9 B10 60.34(13) . . ?
B8 B9 B4 59.98(14) . . ?
B8 B9 H9 120.1(13) . . ?
B10 B9 B4 60.74(14) . . ?
B10 B9 B8 108.58(18) . . ?
B10 B9 H9 126.6(13) . . ?
B4 B10 H10 124.4(12) . . ?
B5 B10 B4 107.22(16) . . ?
B5 B10 B6 59.75(13) . . ?
B5 B10 B7 107.21(16) . . ?
B5 B10 H10 120.3(12) . . ?
B6 B10 B4 107.36(16) . . ?
B6 B10 B7 59.85(13) . . ?
B6 B10 H10 120.3(12) . . ?
B7 B10 B4 59.45(14) . . ?
B7 B10 H10 123.1(12) . . ?
B9 B10 B4 59.73(14) . . ?
B9 B10 B5 59.81(13) . . ?
B9 B10 B6 107.63(16) . . ?
B9 B10 B7 107.23(17) . . ?
B9 B10 H10 122.4(12) . . ?
C13 B11 B2 59.56(12) . . ?
C13 B11 B3 107.10(17) . . ?
C13 B11 B6 59.22(12) . . ?
C13 B11 B7 107.23(16) . . ?
C13 B11 H11 119.4(12) . . ?
B2 B11 B3 59.86(14) . . ?
B2 B11 H11 119.0(12) . . ?
B3 B11 H11 123.1(12) . . ?
B6 B11 B2 107.88(16) . . ?
B6 B11 B3 108.80(17) . . ?
B6 B11 B7 60.52(13) . . ?
B6 B11 H11 122.0(12) . . ?
B7 B11 B2 108.37(17) . . ?
B7 B11 B3 60.61(14) . . ?
B7 B11 H11 125.2(12) . . ?
C10 B12 H12 116.8(13) . . ?
C10 B12 B13 106.85(16) . . ?
C10 B12 B18 59.04(12) . . ?
C10 B12 B20 107.84(16) . . ?
C11 B12 C10 60.25(12) . . ?
C11 B12 H12 116.6(12) . . ?
C11 B12 B13 105.59(16) . . ?
C11 B12 B18 106.57(16) . . ?
C11 B12 B20 58.83(13) . . ?
B13 B12 H12 129.9(12) . . ?
B13 B12 B20 59.61(14) . . ?
B18 B12 H12 125.1(13) . . ?
B18 B12 B13 60.09(14) . . ?
B18 B12 B20 107.96(17) . . ?
B20 B12 H12 122.6(13) . . ?
B12 B13 H13 120.0(13) . . ?
B12 B13 B14 107.15(17) . . ?
B12 B13 B21 107.55(18) . . ?
B14 B13 H13 123.6(13) . . ?
B18 B13 B12 59.72(13) . . ?
B18 B13 H13 120.8(13) . . ?
B18 B13 B14 59.57(14) . . ?
B18 B13 B21 107.23(17) . . ?
B20 B13 B12 60.26(14) . . ?
B20 B13 H13 121.2(13) . . ?
B20 B13 B14 107.83(18) . . ?
B20 B13 B18 108.18(17) . . ?
B20 B13 B21 60.10(15) . . ?
B21 B13 H13 124.1(13) . . ?
B21 B13 B14 59.48(14) . . ?
B13 B14 H14 121.5(13) . . ?
B13 B14 B15 108.05(18) . . ?
B15 B14 H14 123.2(13) . . ?
B17 B14 B13 107.64(17) . . ?
B17 B14 H14 121.0(13) . . ?
B17 B14 B15 59.78(14) . . ?
B18 B14 B13 59.76(14) . . ?
B18 B14 H14 120.1(13) . . ?
B18 B14 B15 107.48(18) . . ?
B18 B14 B17 59.66(13) . . ?
B18 B14 B21 107.88(18) . . ?
B21 B14 B13 60.11(14) . . ?
B21 B14 H14 123.2(12) . . ?
B21 B14 B15 60.34(15) . . ?
B21 B14 B17 108.13(18) . . ?
B14 B15 H15 123.3(13) . . ?
B16 B15 B14 107.63(17) . . ?
B16 B15 H15 121.4(13) . . ?
B16 B15 B17 60.12(14) . . ?
B16 B15 B19 59.87(14) . . ?
B16 B15 B21 107.49(18) . . ?
B17 B15 B14 59.94(14) . . ?
B17 B15 H15 122.7(13) . . ?
B17 B15 B21 107.44(17) . . ?
B19 B15 B14 107.18(18) . . ?
B19 B15 H15 120.7(13) . . ?
B19 B15 B17 107.85(17) . . ?
B19 B15 B21 59.75(15) . . ?
B21 B15 B14 59.31(14) . . ?
B21 B15 H15 121.9(13) . . ?
C10 B16 B15 106.49(17) . . ?
C10 B16 H16 118.9(13) . . ?
C10 B16 B17 58.29(13) . . ?
C10 B16 B19 107.67(16) . . ?
C11 B16 C10 60.42(12) . . ?
C11 B16 B15 105.51(17) . . ?
C11 B16 H16 116.7(14) . . ?
C11 B16 B17 105.99(16) . . ?
C11 B16 B19 58.42(13) . . ?
B15 B16 H16 128.7(13) . . ?
B15 B16 B17 60.16(14) . . ?
B17 B16 H16 126.9(14) . . ?
B19 B16 B15 60.07(15) . . ?
B19 B16 H16 120.5(13) . . ?
B19 B16 B17 108.05(18) . . ?
C10 B17 B14 106.93(16) . . ?
C10 B17 B15 106.92(17) . . ?
C10 B17 B16 59.26(13) . . ?
C10 B17 H17 118.7(12) . . ?
C10 B17 B18 59.63(13) . . ?
B14 B17 H17 125.2(12) . . ?
B15 B17 B14 60.28(14) . . ?
B15 B17 H17 124.9(12) . . ?
B16 B17 B14 107.60(17) . . ?
B16 B17 B15 59.73(14) . . ?
B16 B17 H17 120.7(12) . . ?
B18 B17 B14 59.73(14) . . ?
B18 B17 B15 107.93(17) . . ?
B18 B17 B16 107.37(17) . . ?
B18 B17 H17 120.7(12) . . ?
C10 B18 B12 59.83(13) . . ?
C10 B18 B13 107.55(17) . . ?
C10 B18 B14 106.72(17) . . ?
C10 B18 B17 58.49(13) . . ?
C10 B18 H18 118.9(13) . . ?
B12 B18 B13 60.18(14) . . ?
B12 B18 B14 108.37(17) . . ?
B12 B18 B17 107.65(17) . . ?
B12 B18 H18 118.8(13) . . ?
B13 B18 H18 123.4(13) . . ?
B14 B18 B13 60.66(14) . . ?
B14 B18 H18 125.8(13) . . ?
B17 B18 B13 109.11(17) . . ?
B17 B18 B14 60.60(14) . . ?
B17 B18 H18 121.7(13) . . ?
C11 B19 B15 106.00(17) . . ?
C11 B19 B16 59.07(13) . . ?
C11 B19 H19 117.1(14) . . ?
C11 B19 B20 58.90(13) . . ?
C11 B19 B21 105.66(17) . . ?
B15 B19 H19 126.0(14) . . ?
B15 B19 B20 108.67(19) . . ?
B15 B19 B21 60.58(15) . . ?
B16 B19 B15 60.06(14) . . ?
B16 B19 H19 117.5(14) . . ?
B16 B19 B20 108.01(17) . . ?
B16 B19 B21 108.29(18) . . ?
B20 B19 H19 120.7(14) . . ?
B20 B19 B21 60.06(15) . . ?
B21 B19 H19 128.5(14) . . ?
C11 B20 B12 58.45(13) . . ?
C11 B20 B13 105.70(17) . . ?
C11 B20 B19 58.37(13) . . ?
C11 B20 H20 114.2(13) . . ?
C11 B20 B21 105.19(17) . . ?
B12 B20 H20 114.7(13) . . ?
B12 B20 B21 107.73(18) . . ?
B13 B20 B12 60.13(14) . . ?
B13 B20 B19 108.27(18) . . ?
B13 B20 H20 126.8(13) . . ?
B13 B20 B21 60.46(15) . . ?
B19 B20 B12 106.75(17) . . ?
B19 B20 H20 122.1(13) . . ?
B19 B20 B21 59.98(15) . . ?
B21 B20 H20 132.6(13) . . ?
B13 B21 B15 108.29(17) . . ?
B13 B21 H21 122.2(13) . . ?
B14 B21 B13 60.40(14) . . ?
B14 B21 B15 60.35(15) . . ?
B14 B21 B19 107.94(17) . . ?
B14 B21 B20 108.03(17) . . ?
B14 B21 H21 122.8(13) . . ?
B15 B21 H21 122.1(13) . . ?
B19 B21 B13 107.43(18) . . ?
B19 B21 B15 59.67(15) . . ?
B19 B21 B20 59.96(15) . . ?
B19 B21 H21 121.0(13) . . ?
B20 B21 B13 59.43(14) . . ?
B20 B21 B15 107.87(18) . . ?
B20 B21 H21 120.7(13) . . ?
C19 B22 C20 108.41(16) . . ?
C19 B22 C26 109.65(16) . . ?
C19 B22 H22 107.3(11) . . ?
C20 B22 C26 120.41(16) . . ?
C20 B22 H22 105.1(11) . . ?
C26 B22 H22 105.1(11) . . ?
C20 B23 H23 116.3(13) . . ?
C20 B23 B24 107.72(17) . . ?
C20 B23 B39 58.80(13) . . ?
C20 B23 B41 106.79(18) . . ?
C29 B23 C20 59.78(12) . . ?
C29 B23 H23 117.0(13) . . ?
C29 B23 B24 59.00(14) . . ?
C29 B23 B39 105.81(17) . . ?
C29 B23 B41 105.59(18) . . ?
B24 B23 H23 123.3(13) . . ?
B24 B23 B41 59.73(15) . . ?
B39 B23 H23 124.8(13) . . ?
B39 B23 B24 107.79(18) . . ?
B39 B23 B41 60.06(15) . . ?
B41 B23 H23 130.1(13) . . ?
C29 B24 B23 58.41(13) . . ?
C29 B24 H24A 115.5(13) . . ?
C29 B24 B25 105.02(19) . . ?
C29 B24 B38 58.40(14) . . ?
C29 B24 B41 105.55(17) . . ?
B23 B24 H24A 117.4(14) . . ?
B23 B24 B38 107.02(17) . . ?
B25 B24 B23 108.01(19) . . ?
B25 B24 H24A 130.1(14) . . ?
B25 B24 B38 59.92(16) . . ?
B25 B24 B41 60.55(16) . . ?
B38 B24 H24A 120.0(13) . . ?
B41 B24 B23 60.27(15) . . ?
B41 B24 H24A 127.8(13) . . ?
B41 B24 B38 108.4(2) . . ?
B24 B25 H25A 119.1(14) . . ?
B24 B25 B38 60.26(16) . . ?
B24 B25 B40 107.91(19) . . ?
B24 B25 B41 59.74(16) . . ?
B24 B25 B42 108.07(18) . . ?
B38 B25 H25A 118.8(14) . . ?
B38 B25 B40 107.71(19) . . ?
B38 B25 B41 107.98(19) . . ?
B38 B25 B42 59.78(16) . . ?
B40 B25 H25A 125.2(14) . . ?
B40 B25 B41 60.23(16) . . ?
B40 B25 B42 59.92(16) . . ?
B41 B25 H25A 122.9(14) . . ?
B41 B25 B42 108.17(18) . . ?
B42 B25 H25A 122.4(14) . . ?
C26 B26 H26 117.6(13) . . ?
C26 B26 B27 58.83(13) . . ?
C26 B26 B32 107.34(17) . . ?
C26 B26 B33 107.40(17) . . ?
C27 B26 C26 59.36(12) . . ?
C27 B26 H26 118.0(13) . . ?
C27 B26 B27 105.35(16) . . ?
C27 B26 B32 105.55(17) . . ?
C27 B26 B33 58.65(14) . . ?
B27 B26 H26 125.2(13) . . ?
B27 B26 B32 60.55(15) . . ?
B27 B26 B33 108.00(18) . . ?
B32 B26 H26 128.5(13) . . ?
B33 B26 H26 122.3(13) . . ?
B33 B26 B32 59.96(15) . . ?
C26 B27 B26 59.98(13) . . ?
C26 B27 H27 118.3(12) . . ?
C26 B27 B28 59.56(13) . . ?
C26 B27 B31 107.39(17) . . ?
C26 B27 B32 107.88(17) . . ?
B26 B27 H27 119.8(12) . . ?
B26 B27 B31 108.05(18) . . ?
B26 B27 B32 60.09(14) . . ?
B28 B27 B26 108.37(17) . . ?
B28 B27 H27 120.3(12) . . ?
B28 B27 B31 60.46(14) . . ?
B28 B27 B32 108.99(17) . . ?
B31 B27 H27 125.3(12) . . ?
B31 B27 B32 60.21(14) . . ?
B32 B27 H27 124.2(12) . . ?
C26 B28 B27 59.32(13) . . ?
C26 B28 H28 118.5(13) . . ?
C26 B28 B29 107.18(17) . . ?
C26 B28 B31 107.11(17) . . ?
C26 B28 B35 59.51(13) . . ?
B27 B28 H28 118.1(13) . . ?
B27 B28 B29 108.52(17) . . ?
B27 B28 B31 60.34(14) . . ?
B27 B28 B35 107.91(17) . . ?
B29 B28 H28 126.3(13) . . ?
B31 B28 H28 123.7(13) . . ?
B31 B28 B29 60.29(14) . . ?
B35 B28 H28 122.2(13) . . ?
B35 B28 B29 60.16(14) . . ?
B35 B28 B31 108.31(18) . . ?
B28 B29 H29 122.7(13) . . ?
B28 B29 B30 107.49(17) . . ?
B28 B29 B31 59.84(14) . . ?
B28 B29 B35 59.80(13) . . ?
B30 B29 H29 121.7(13) . . ?
B31 B29 H29 123.0(13) . . ?
B31 B29 B30 59.52(15) . . ?
B34 B29 B28 107.79(17) . . ?
B34 B29 H29 120.9(13) . . ?
B34 B29 B30 59.75(15) . . ?
B34 B29 B31 107.30(18) . . ?
B34 B29 B35 60.36(14) . . ?
B35 B29 H29 121.3(13) . . ?
B35 B29 B30 108.02(18) . . ?
B35 B29 B31 107.67(17) . . ?
B29 B30 H30 121.2(14) . . ?
B29 B30 B32 108.11(18) . . ?
B31 B30 B29 60.06(14) . . ?
B31 B30 H30 124.6(14) . . ?
B31 B30 B32 60.11(15) . . ?
B32 B30 H30 123.9(14) . . ?
B33 B30 B29 107.62(18) . . ?
B33 B30 H30 120.6(14) . . ?
B33 B30 B31 107.69(18) . . ?
B33 B30 B32 59.80(15) . . ?
B33 B30 B34 60.10(15) . . ?
B34 B30 B29 59.40(15) . . ?
B34 B30 H30 118.9(14) . . ?
B34 B30 B31 107.45(18) . . ?
B34 B30 B32 107.86(18) . . ?
B27 B31 B28 59.20(13) . . ?
B27 B31 B29 107.28(17) . . ?
B27 B31 B30 108.08(19) . . ?
B27 B31 H31 119.3(13) . . ?
B27 B31 B32 60.20(14) . . ?
B28 B31 B29 59.87(14) . . ?
B28 B31 H31 121.6(13) . . ?
B28 B31 B32 107.98(18) . . ?
B29 B31 H31 124.4(13) . . ?
B29 B31 B32 108.61(19) . . ?
B30 B31 B28 108.22(18) . . ?
B30 B31 B29 60.42(15) . . ?
B30 B31 H31 123.3(13) . . ?
B30 B31 B32 60.39(15) . . ?
B32 B31 H31 119.8(13) . . ?
B26 B32 B27 59.36(14) . . ?
B26 B32 B30 107.18(18) . . ?
B26 B32 B31 106.96(17) . . ?
B26 B32 H32 120.4(14) . . ?
B27 B32 B30 106.88(17) . . ?
B27 B32 B31 59.58(14) . . ?
B27 B32 H32 122.2(14) . . ?
B30 B32 H32 123.6(14) . . ?
B31 B32 B30 59.50(15) . . ?
B31 B32 H32 124.0(14) . . ?
B33 B32 B26 59.96(15) . . ?
B33 B32 B27 107.05(18) . . ?
B33 B32 B30 59.53(16) . . ?
B33 B32 B31 106.99(18) . . ?
B33 B32 H32 121.3(13) . . ?
C27 B33 B26 58.68(13) . . ?
C27 B33 B30 105.33(18) . . ?
C27 B33 B32 105.66(18) . . ?
C27 B33 H33 115.6(14) . . ?
C27 B33 B34 58.57(14) . . ?
B26 B33 H33 118.4(13) . . ?
B30 B33 B26 108.17(19) . . ?
B30 B33 B32 60.67(16) . . ?
B30 B33 H33 129.0(14) . . ?
B30 B33 B34 59.97(15) . . ?
B32 B33 B26 60.07(15) . . ?
B32 B33 H33 128.3(14) . . ?
B34 B33 B26 107.36(17) . . ?
B34 B33 B32 108.45(19) . . ?
B34 B33 H33 118.9(14) . . ?
C27 B34 B29 105.71(17) . . ?
C27 B34 B30 105.44(18) . . ?
C27 B34 B33 58.75(14) . . ?
C27 B34 H34 116.1(13) . . ?
C27 B34 B35 58.93(13) . . ?
B29 B34 B30 60.86(15) . . ?
B29 B34 B33 108.65(19) . . ?
B29 B34 H34 127.6(13) . . ?
B29 B34 B35 60.22(14) . . ?
B30 B34 B33 59.93(15) . . ?
B30 B34 H34 128.7(13) . . ?
B30 B34 B35 108.78(18) . . ?
B33 B34 H34 119.3(13) . . ?
B33 B34 B35 108.05(17) . . ?
B35 B34 H34 117.7(13) . . ?
C26 B35 B28 58.93(13) . . ?
C26 B35 B29 106.63(17) . . ?
C26 B35 B34 106.87(16) . . ?
C26 B35 H35 118.6(13) . . ?
C27 B35 C26 59.32(12) . . ?
C27 B35 B28 105.10(16) . . ?
C27 B35 B29 104.57(17) . . ?
C27 B35 B34 58.26(13) . . ?
C27 B35 H35 118.6(13) . . ?
B28 B35 B29 60.04(14) . . ?
B28 B35 B34 107.24(18) . . ?
B28 B35 H35 125.7(13) . . ?
B29 B35 B34 59.43(14) . . ?
B29 B35 H35 128.5(13) . . ?
B34 B35 H35 122.2(13) . . ?
C20 B36 H36 115.9(13) . . ?
C20 B36 B37 59.50(13) . . ?
C20 B36 B39 59.49(13) . . ?
C20 B36 B40 106.70(18) . . ?
C20 B36 B42 107.24(18) . . ?
B37 B36 H36 118.6(13) . . ?
B37 B36 B40 107.61(18) . . ?
B37 B36 B42 60.13(15) . . ?
B39 B36 H36 120.8(13) . . ?
B39 B36 B37 107.45(18) . . ?
B39 B36 B40 59.57(15) . . ?
B39 B36 B42 107.65(18) . . ?
B40 B36 H36 128.2(13) . . ?
B42 B36 H36 126.4(13) . . ?
B42 B36 B40 59.91(15) . . ?
C20 B37 B36 58.24(13) . . ?
C20 B37 H37 118.8(13) . . ?
C20 B37 B38 107.50(17) . . ?
C20 B37 B42 106.11(17) . . ?
C29 B37 C20 60.08(13) . . ?
C29 B37 B36 105.57(17) . . ?
C29 B37 H37 117.9(13) . . ?
C29 B37 B38 58.54(14) . . ?
C29 B37 B42 105.11(18) . . ?
B36 B37 H37 125.8(14) . . ?
B36 B37 B42 59.96(15) . . ?
B38 B37 B36 107.81(18) . . ?
B38 B37 H37 121.6(13) . . ?
B38 B37 B42 59.88(15) . . ?
B42 B37 H37 128.6(13) . . ?
C29 B38 B24 58.94(14) . . ?
C29 B38 B25 105.35(18) . . ?
C29 B38 B37 58.68(14) . . ?
C29 B38 H38 115.0(13) . . ?
C29 B38 B42 105.49(17) . . ?
B24 B38 H38 120.0(13) . . ?
B25 B38 B24 59.82(16) . . ?
B25 B38 B37 108.57(19) . . ?
B25 B38 H38 130.5(13) . . ?
B25 B38 B42 60.69(16) . . ?
B37 B38 B24 107.95(18) . . ?
B37 B38 H38 116.3(13) . . ?
B42 B38 B24 108.45(19) . . ?
B42 B38 B37 60.22(15) . . ?
B42 B38 H38 127.8(13) . . ?
C20 B39 B23 60.11(13) . . ?
C20 B39 B36 58.52(13) . . ?
C20 B39 H39 119.2(13) . . ?
C20 B39 B40 106.84(18) . . ?
C20 B39 B41 108.06(18) . . ?
B23 B39 B36 107.88(17) . . ?
B23 B39 H39 119.1(13) . . ?
B23 B39 B41 60.35(15) . . ?
B36 B39 H39 121.5(13) . . ?
B36 B39 B41 109.37(19) . . ?
B40 B39 B23 108.33(18) . . ?
B40 B39 B36 60.71(15) . . ?
B40 B39 H39 125.3(13) . . ?
B40 B39 B41 60.55(16) . . ?
B41 B39 H39 122.9(13) . . ?
B25 B40 B36 108.30(19) . . ?
B25 B40 H40 123.7(14) . . ?
B25 B40 B41 60.21(16) . . ?
B25 B40 B42 60.58(16) . . ?
B36 B40 H40 121.1(14) . . ?
B39 B40 B25 108.0(2) . . ?
B39 B40 B36 59.72(14) . . ?
B39 B40 H40 119.0(14) . . ?
B39 B40 B41 59.97(15) . . ?
B39 B40 B42 107.72(18) . . ?
B41 B40 B36 108.12(18) . . ?
B41 B40 H40 120.1(14) . . ?
B42 B40 B36 59.85(15) . . ?
B42 B40 H40 124.1(14) . . ?
B42 B40 B41 108.7(2) . . ?
B23 B41 B25 107.14(19) . . ?
B23 B41 B40 106.89(18) . . ?
B23 B41 H41 120.9(14) . . ?
B24 B41 B23 60.00(15) . . ?
B24 B41 B25 59.71(16) . . ?
B24 B41 B39 107.63(18) . . ?
B24 B41 B40 107.3(2) . . ?
B24 B41 H41 121.7(14) . . ?
B25 B41 B40 59.56(16) . . ?
B25 B41 H41 123.6(14) . . ?
B39 B41 B23 59.59(14) . . ?
B39 B41 B25 107.04(19) . . ?
B39 B41 B40 59.48(15) . . ?
B39 B41 H41 121.5(14) . . ?
B40 B41 H41 123.3(14) . . ?
B25 B42 H42 123.9(14) . . ?
B36 B42 B25 107.76(19) . . ?
B36 B42 B37 59.91(14) . . ?
B36 B42 B40 60.24(15) . . ?
B36 B42 H42 121.2(14) . . ?
B37 B42 B25 107.41(19) . . ?
B37 B42 H42 119.4(14) . . ?
B38 B42 B25 59.53(16) . . ?
B38 B42 B36 107.80(18) . . ?
B38 B42 B37 59.91(15) . . ?
B38 B42 B40 107.2(2) . . ?
B38 B42 H42 120.8(14) . . ?
B40 B42 B25 59.51(16) . . ?
B40 B42 B37 107.69(18) . . ?
B40 B42 H42 124.4(14) . . ?
Cl1 C43 Cl2 111.96(17) . . ?
Cl1 C43 H43A 109.2 . . ?
Cl1 C43 H43B 109.2 . . ?
Cl2 C43 H43A 109.2 . . ?
Cl2 C43 H43B 109.2 . . ?
H43A C43 H43B 107.9 . . ?

loop_
_geom_bond_atom_site_label_1
_geom_bond_atom_site_label_2
_geom_bond_distance
_geom_bond_site_symmetry_2
_geom_bond_publ_flag
Cl1 C43 1.747(3) . ?
Cl2 C43 1.755(3) . ?
N1 C2 1.315(3) . ?
N1 C1 1.470(3) . ?
N1 C8 1.437(3) . ?
N2 C18 1.436(3) . ?
N2 C19 1.313(3) . ?
N2 C21 1.466(3) . ?
C5 H5 0.9300 . ?
C5 C4 1.390(3) . ?
C5 C6 1.389(4) . ?
C4 H4 0.9300 . ?
C4 C9 1.389(3) . ?
C9 C3 1.492(3) . ?
C9 C8 1.379(3) . ?
C3 H3A 0.9700 . ?
C3 H3B 0.9700 . ?
C3 C2 1.512(3) . ?
C2 B1 1.631(3) . ?
C13 C14 1.716(3) . ?
C13 B1 1.673(3) . ?
C13 B2 1.737(3) . ?
C13 B5 1.741(3) . ?
C13 B6 1.726(3) . ?
C13 B11 1.727(3) . ?
C6 H6 0.9300 . ?
C6 C7 1.388(3) . ?
C14 C15 1.513(3) . ?
C14 B2 1.709(3) . ?
C14 B5 1.703(3) . ?
C14 B8 1.704(3) . ?
C14 B9 1.710(3) . ?
C15 H15A 0.9600 . ?
C15 H15B 0.9600 . ?
C15 H15C 0.9600 . ?
C10 C11 1.728(3) . ?
C10 B1 1.660(3) . ?
C10 B12 1.742(3) . ?
C10 B16 1.725(3) . ?
C10 B17 1.707(3) . ?
C10 B18 1.727(3) . ?
C11 C12 1.516(3) . ?
C11 B12 1.701(3) . ?
C11 B16 1.710(3) . ?
C11 B19 1.699(3) . ?
C11 B20 1.708(3) . ?
C12 H12A 0.9600 . ?
C12 H12B 0.9600 . ?
C12 H12C 0.9600 . ?
C1 H1A 0.9600 . ?
C1 H1B 0.9600 . ?
C1 H1C 0.9600 . ?
C8 C7 1.384(3) . ?
C7 H7 0.9300 . ?
C16 H16A 0.9300 . ?
C16 C17 1.391(4) . ?
C16 C25 1.383(4) . ?
C17 H17A 0.9300 . ?
C17 C18 1.381(3) . ?
C18 C23 1.382(3) . ?
C19 C22 1.516(3) . ?
C19 B22 1.631(3) . ?
C20 C29 1.718(3) . ?
C20 B22 1.661(3) . ?
C20 B23 1.746(3) . ?
C20 B36 1.706(3) . ?
C20 B37 1.728(3) . ?
C20 B39 1.723(3) . ?
C21 H21A 0.9600 . ?
C21 H21B 0.9600 . ?
C21 H21C 0.9600 . ?
C22 H22A 0.9700 . ?
C22 H22B 0.9700 . ?
C22 C23 1.492(3) . ?
C23 C24 1.385(3) . ?
C24 H24 0.9300 . ?
C24 C25 1.396(3) . ?
C25 H25 0.9300 . ?
C26 C27 1.708(3) . ?
C26 B22 1.674(3) . ?
C26 B26 1.742(3) . ?
C26 B27 1.722(3) . ?
C26 B28 1.726(3) . ?
C26 B35 1.736(3) . ?
C27 C28 1.518(3) . ?
C27 B26 1.706(3) . ?
C27 B33 1.706(3) . ?
C27 B34 1.703(3) . ?
C27 B35 1.715(3) . ?
C28 H28A 0.9600 . ?
C28 H28B 0.9600 . ?
C28 H28C 0.9600 . ?
C29 C30 1.516(3) . ?
C29 B23 1.701(3) . ?
C29 B24 1.711(3) . ?
C29 B37 1.704(3) . ?
C29 B38 1.702(3) . ?
C30 H30A 0.9600 . ?
C30 H30B 0.9600 . ?
C30 H30C 0.9600 . ?
B1 H1 1.11(2) . ?
B2 H2 1.05(2) . ?
B2 B3 1.769(3) . ?
B2 B8 1.783(3) . ?
B2 B11 1.770(3) . ?
B3 H3 1.10(2) . ?
B3 B4 1.785(4) . ?
B3 B7 1.789(4) . ?
B3 B8 1.764(4) . ?
B3 B11 1.775(3) . ?
B4 H4A 1.08(2) . ?
B4 B7 1.776(4) . ?
B4 B8 1.774(4) . ?
B4 B9 1.776(4) . ?
B4 B10 1.794(3) . ?
B5 H5A 1.08(2) . ?
B5 B6 1.775(3) . ?
B5 B9 1.772(3) . ?
B5 B10 1.781(3) . ?
B6 H6A 1.09(2) . ?
B6 B7 1.781(3) . ?
B6 B10 1.783(3) . ?
B6 B11 1.765(3) . ?
B7 H7A 1.07(2) . ?
B7 B10 1.788(3) . ?
B7 B11 1.770(3) . ?
B8 H8 1.08(2) . ?
B8 B9 1.773(3) . ?
B9 H9 1.09(2) . ?
B9 B10 1.773(3) . ?
B10 H10 1.10(2) . ?
B11 H11 1.10(2) . ?
B12 H12 1.08(2) . ?
B12 B13 1.772(3) . ?
B12 B18 1.764(3) . ?
B12 B20 1.774(3) . ?
B13 H13 1.07(2) . ?
B13 B14 1.787(4) . ?
B13 B18 1.770(3) . ?
B13 B20 1.763(4) . ?
B13 B21 1.781(4) . ?
B14 H14 1.12(3) . ?
B14 B15 1.789(4) . ?
B14 B17 1.782(3) . ?
B14 B18 1.767(3) . ?
B14 B21 1.770(4) . ?
B15 H15 1.09(3) . ?
B15 B16 1.772(4) . ?
B15 B17 1.780(3) . ?
B15 B19 1.772(4) . ?
B15 B21 1.788(4) . ?
B16 H16 1.04(2) . ?
B16 B17 1.779(4) . ?
B16 B19 1.769(3) . ?
B17 H17 1.11(2) . ?
B17 B18 1.766(3) . ?
B18 H18 1.07(2) . ?
B19 H19 1.06(3) . ?
B19 B20 1.773(3) . ?
B19 B21 1.774(4) . ?
B20 H20 1.10(2) . ?
B20 B21 1.775(4) . ?
B21 H21 1.10(3) . ?
B22 H22 1.11(2) . ?
B23 H23 1.08(3) . ?
B23 B24 1.772(4) . ?
B23 B39 1.764(4) . ?
B23 B41 1.777(4) . ?
B24 H24A 1.09(3) . ?
B24 B25 1.767(4) . ?
B24 B38 1.775(4) . ?
B24 B41 1.768(4) . ?
B25 H25A 1.11(3) . ?
B25 B38 1.769(4) . ?
B25 B40 1.770(4) . ?
B25 B41 1.782(4) . ?
B25 B42 1.789(4) . ?
B26 H26 1.08(2) . ?
B26 B27 1.763(3) . ?
B26 B32 1.776(4) . ?
B26 B33 1.774(4) . ?
B27 H27 1.10(2) . ?
B27 B28 1.753(3) . ?
B27 B31 1.774(3) . ?
B27 B32 1.785(4) . ?
B28 H28 1.06(2) . ?
B28 B29 1.776(3) . ?
B28 B31 1.776(3) . ?
B28 B35 1.772(3) . ?
B29 H29 1.09(2) . ?
B29 B30 1.790(4) . ?
B29 B31 1.784(3) . ?
B29 B34 1.764(4) . ?
B29 B35 1.778(4) . ?
B30 H30 1.07(3) . ?
B30 B31 1.774(4) . ?
B30 B32 1.790(4) . ?
B30 B33 1.770(4) . ?
B30 B34 1.770(4) . ?
B31 H31 1.12(2) . ?
B31 B32 1.785(4) . ?
B32 H32 1.09(3) . ?
B32 B33 1.775(4) . ?
B33 H33 1.07(3) . ?
B33 B34 1.773(4) . ?
B34 H34 1.09(3) . ?
B34 B35 1.781(3) . ?
B35 H35 1.07(2) . ?
B36 H36 1.09(2) . ?
B36 B37 1.775(4) . ?
B36 B39 1.766(4) . ?
B36 B40 1.783(4) . ?
B36 B42 1.776(4) . ?
B37 H37 1.05(2) . ?
B37 B38 1.774(3) . ?
B37 B42 1.779(4) . ?
B38 H38 1.13(3) . ?
B38 B42 1.773(4) . ?
B39 H39 1.07(2) . ?
B39 B40 1.763(4) . ?
B39 B41 1.772(4) . ?
B40 H40 1.10(3) . ?
B40 B41 1.782(4) . ?
B40 B42 1.778(4) . ?
B41 H41 1.11(3) . ?
B42 H42 1.09(3) . ?
C43 H43A 0.9700 . ?
C43 H43B 0.9700 . ?

loop_
_geom_hbond_atom_site_label_D
_geom_hbond_atom_site_label_H
_geom_hbond_atom_site_label_A
_geom_hbond_distance_DH
_geom_hbond_distance_HA
_geom_hbond_distance_DA
_geom_hbond_angle_DHA
_geom_hbond_site_symmetry_A
_geom_hbond_publ_flag
C7 H7 Cl2 0.93 2.88 3.803(2) 172.9 8_557 yes

loop_
_geom_torsion_atom_site_label_1
_geom_torsion_atom_site_label_2
_geom_torsion_atom_site_label_3
_geom_torsion_atom_site_label_4
_geom_torsion
_geom_torsion_site_symmetry_1
_geom_torsion_site_symmetry_2
_geom_torsion_site_symmetry_3
_geom_torsion_site_symmetry_4
_geom_torsion_publ_flag
N1 C2 B1 C13 129.50(19) . . . . ?
N1 C2 B1 C10 -98.7(2) . . . . ?
N1 C8 C7 C6 -177.31(19) . . . . ?
N2 C18 C23 C22 -3.7(2) . . . . ?
N2 C18 C23 C24 179.76(19) . . . . ?
N2 C19 C22 C23 -3.0(2) . . . . ?
N2 C19 B22 C20 105.2(2) . . . . ?
N2 C19 B22 C26 -121.6(2) . . . . ?
C5 C4 C9 C3 178.0(2) . . . . ?
C5 C4 C9 C8 0.8(3) . . . . ?
C5 C6 C7 C8 0.2(3) . . . . ?
C4 C5 C6 C7 -0.7(3) . . . . ?
C4 C9 C3 C2 -176.9(2) . . . . ?
C4 C9 C8 N1 177.15(18) . . . . ?
C4 C9 C8 C7 -1.3(3) . . . . ?
C9 C3 C2 N1 -0.2(2) . . . . ?
C9 C3 C2 B1 -179.71(18) . . . . ?
C9 C8 C7 C6 0.9(3) . . . . ?
C3 C9 C8 N1 -0.7(2) . . . . ?
C3 C9 C8 C7 -179.18(19) . . . . ?
C3 C2 B1 C13 -51.0(3) . . . . ?
C3 C2 B1 C10 80.8(2) . . . . ?
C2 N1 C8 C9 0.6(2) . . . . ?
C2 N1 C8 C7 179.0(2) . . . . ?
C13 C14 B2 B3 -101.15(17) . . . . ?
C13 C14 B2 B8 -139.85(17) . . . . ?
C13 C14 B2 B11 -38.50(14) . . . . ?
C13 C14 B5 B6 38.00(14) . . . . ?
C13 C14 B5 B9 139.81(17) . . . . ?
C13 C14 B5 B10 100.74(16) . . . . ?
C13 C14 B8 B2 37.44(15) . . . . ?
C13 C14 B8 B3 -1.5(2) . . . . ?
C13 C14 B8 B4 -64.6(2) . . . . ?
C13 C14 B8 B9 -104.04(17) . . . . ?
C13 C14 B9 B4 65.0(2) . . . . ?
C13 C14 B9 B5 -37.55(15) . . . . ?
C13 C14 B9 B8 104.30(18) . . . . ?
C13 C14 B9 B10 1.8(2) . . . . ?
C13 B2 B3 B4 -62.7(2) . . . . ?
C13 B2 B3 B7 0.3(2) . . . . ?
C13 B2 B3 B8 -100.47(17) . . . . ?
C13 B2 B3 B11 37.36(15) . . . . ?
C13 B2 B8 C14 -35.68(15) . . . . ?
C13 B2 B8 B3 99.82(18) . . . . ?
C13 B2 B8 B4 61.8(2) . . . . ?
C13 B2 B8 B9 -1.7(2) . . . . ?
C13 B2 B11 B3 -137.36(17) . . . . ?
C13 B2 B11 B6 -35.57(15) . . . . ?
C13 B2 B11 B7 -99.61(17) . . . . ?
C13 B5 B6 B7 99.43(17) . . . . ?
C13 B5 B6 B10 137.62(16) . . . . ?
C13 B5 B6 B11 36.24(14) . . . . ?
C13 B5 B9 C14 35.84(15) . . . . ?
C13 B5 B9 B4 -61.1(2) . . . . ?
C13 B5 B9 B8 2.3(2) . . . . ?
C13 B5 B9 B10 -99.55(17) . . . . ?
C13 B5 B10 B4 63.4(2) . . . . ?
C13 B5 B10 B6 -37.04(14) . . . . ?
C13 B5 B10 B7 0.8(2) . . . . ?
C13 B5 B10 B9 101.12(17) . . . . ?
C13 B6 B7 B3 -0.3(2) . . . . ?
C13 B6 B7 B4 63.1(2) . . . . ?
C13 B6 B7 B10 100.87(17) . . . . ?
C13 B6 B7 B11 -37.66(15) . . . . ?
C13 B6 B10 B4 -62.6(2) . . . . ?
C13 B6 B10 B5 37.56(15) . . . . ?
C13 B6 B10 B7 -99.73(17) . . . . ?
C13 B6 B10 B9 0.3(2) . . . . ?
C13 B6 B11 B2 35.72(15) . . . . ?
C13 B6 B11 B3 99.14(18) . . . . ?
C13 B6 B11 B7 137.14(17) . . . . ?
C6 C5 C4 C9 0.2(3) . . . . ?
C14 C13 B1 C2 -92.42(19) . . . . ?
C14 C13 B1 C10 141.76(17) . . . . ?
C14 C13 B2 B3 97.70(18) . . . . ?
C14 C13 B2 B8 35.10(15) . . . . ?
C14 C13 B2 B11 135.61(16) . . . . ?
C14 C13 B5 B6 -136.14(16) . . . . ?
C14 C13 B5 B9 -35.48(15) . . . . ?
C14 C13 B5 B10 -98.48(17) . . . . ?
C14 C13 B6 B5 38.50(14) . . . . ?
C14 C13 B6 B7 -62.61(19) . . . . ?
C14 C13 B6 B10 0.7(2) . . . . ?
C14 C13 B6 B11 -100.54(16) . . . . ?
C14 C13 B11 B2 -39.04(14) . . . . ?
C14 C13 B11 B3 -1.2(2) . . . . ?
C14 C13 B11 B6 100.83(16) . . . . ?
C14 C13 B11 B7 62.52(19) . . . . ?
C14 B2 B3 B4 -0.4(2) . . . . ?
C14 B2 B3 B7 62.6(2) . . . . ?
C14 B2 B3 B8 -38.14(15) . . . . ?
C14 B2 B3 B11 99.69(17) . . . . ?
C14 B2 B8 B3 135.49(17) . . . . ?
C14 B2 B8 B4 97.51(18) . . . . ?
C14 B2 B8 B9 34.02(16) . . . . ?
C14 B2 B11 C13 38.85(14) . . . . ?
C14 B2 B11 B3 -98.51(18) . . . . ?
C14 B2 B11 B6 3.3(2) . . . . ?
C14 B2 B11 B7 -60.8(2) . . . . ?
C14 B5 B6 C13 -38.46(14) . . . . ?
C14 B5 B6 B7 60.96(19) . . . . ?
C14 B5 B6 B10 99.15(17) . . . . ?
C14 B5 B6 B11 -2.2(2) . . . . ?
C14 B5 B9 B4 -96.90(18) . . . . ?
C14 B5 B9 B8 -33.52(16) . . . . ?
C14 B5 B9 B10 -135.39(17) . . . . ?
C14 B5 B10 B4 0.9(2) . . . . ?
C14 B5 B10 B6 -99.53(16) . . . . ?
C14 B5 B10 B7 -61.65(19) . . . . ?
C14 B5 B10 B9 38.63(15) . . . . ?
C14 B8 B9 B4 135.14(18) . . . . ?
C14 B8 B9 B5 33.52(16) . . . . ?
C14 B8 B9 B10 97.31(18) . . . . ?
C14 B9 B10 B4 98.94(18) . . . . ?
C14 B9 B10 B5 -38.46(15) . . . . ?
C14 B9 B10 B6 -1.3(2) . . . . ?
C14 B9 B10 B7 61.8(2) . . . . ?
C15 C14 B2 C13 -110.5(2) . . . . ?
C15 C14 B2 B3 148.37(19) . . . . ?
C15 C14 B2 B8 109.7(2) . . . . ?
C15 C14 B2 B11 -148.98(18) . . . . ?
C15 C14 B5 C13 110.67(19) . . . . ?
C15 C14 B5 B6 148.67(18) . . . . ?
C15 C14 B5 B9 -109.5(2) . . . . ?
C15 C14 B5 B10 -148.60(18) . . . . ?
C15 C14 B8 B2 -109.2(2) . . . . ?
C15 C14 B8 B3 -148.12(18) . . . . ?
C15 C14 B8 B4 148.74(19) . . . . ?
C15 C14 B8 B9 109.3(2) . . . . ?
C15 C14 B9 B4 -148.69(19) . . . . ?
C15 C14 B9 B5 108.7(2) . . . . ?
C15 C14 B9 B8 -109.4(2) . . . . ?
C15 C14 B9 B10 148.06(19) . . . . ?
C10 C11 B12 B13 -100.79(17) . . . . ?
C10 C11 B12 B18 -37.99(14) . . . . ?
C10 C11 B12 B20 -139.30(17) . . . . ?
C10 C11 B16 B15 100.45(18) . . . . ?
C10 C11 B16 B17 37.68(14) . . . . ?
C10 C11 B16 B19 139.34(18) . . . . ?
C10 C11 B19 B15 1.8(2) . . . . ?
C10 C11 B19 B16 -37.20(16) . . . . ?
C10 C11 B19 B20 104.27(18) . . . . ?
C10 C11 B19 B21 65.0(2) . . . . ?
C10 C11 B20 B12 37.84(15) . . . . ?
C10 C11 B20 B13 -0.9(2) . . . . ?
C10 C11 B20 B19 -103.01(18) . . . . ?
C10 C11 B20 B21 -63.9(2) . . . . ?
C10 B12 B13 B14 0.0(2) . . . . ?
C10 B12 B13 B18 37.41(15) . . . . ?
C10 B12 B13 B20 -101.16(17) . . . . ?
C10 B12 B13 B21 -62.7(2) . . . . ?
C10 B12 B18 B13 -137.31(17) . . . . ?
C10 B12 B18 B14 -99.06(18) . . . . ?
C10 B12 B18 B17 -34.98(15) . . . . ?
C10 B12 B20 C11 -36.50(15) . . . . ?
C10 B12 B20 B13 99.46(18) . . . . ?
C10 B12 B20 B19 -2.3(2) . . . . ?
C10 B12 B20 B21 60.8(2) . . . . ?
C10 B16 B17 B14 99.60(17) . . . . ?
C10 B16 B17 B15 137.66(17) . . . . ?
C10 B16 B17 B18 36.66(15) . . . . ?
C10 B16 B19 C11 36.49(16) . . . . ?
C10 B16 B19 B15 -99.23(19) . . . . ?
C10 B16 B19 B20 2.4(2) . . . . ?
C10 B16 B19 B21 -61.2(2) . . . . ?
C10 B17 B18 B12 35.55(15) . . . . ?
C10 B17 B18 B13 99.32(18) . . . . ?
C10 B17 B18 B14 137.11(17) . . . . ?
C11 C10 B1 C2 127.70(17) . . . . ?
C11 C10 B1 C13 -105.4(2) . . . . ?
C11 C10 B12 B13 98.65(17) . . . . ?
C11 C10 B12 B18 136.53(17) . . . . ?
C11 C10 B12 B20 35.89(16) . . . . ?
C11 C10 B16 B15 -98.77(18) . . . . ?
C11 C10 B16 B17 -136.31(17) . . . . ?
C11 C10 B16 B19 -35.63(16) . . . . ?
C11 C10 B17 B14 -62.0(2) . . . . ?
C11 C10 B17 B15 1.4(2) . . . . ?
C11 C10 B17 B16 38.80(15) . . . . ?
C11 C10 B17 B18 -99.87(16) . . . . ?
C11 C10 B18 B12 -37.94(15) . . . . ?
C11 C10 B18 B13 0.2(2) . . . . ?
C11 C10 B18 B14 63.95(19) . . . . ?
C11 C10 B18 B17 102.21(16) . . . . ?
C11 B12 B13 B14 63.0(2) . . . . ?
C11 B12 B13 B18 100.43(17) . . . . ?
C11 B12 B13 B20 -38.14(15) . . . . ?
C11 B12 B13 B21 0.3(2) . . . . ?
C11 B12 B18 C10 38.55(14) . . . . ?
C11 B12 B18 B13 -98.77(17) . . . . ?
C11 B12 B18 B14 -60.5(2) . . . . ?
C11 B12 B18 B17 3.6(2) . . . . ?
C11 B12 B20 B13 135.96(18) . . . . ?
C11 B12 B20 B19 34.15(17) . . . . ?
C11 B12 B20 B21 97.27(18) . . . . ?
C11 B16 B17 C10 -38.68(14) . . . . ?
C11 B16 B17 B14 60.9(2) . . . . ?
C11 B16 B17 B15 98.99(18) . . . . ?
C11 B16 B17 B18 -2.0(2) . . . . ?
C11 B16 B19 B15 -135.72(18) . . . . ?
C11 B16 B19 B20 -34.11(17) . . . . ?
C11 B16 B19 B21 -97.67(19) . . . . ?
C11 B19 B20 B12 -34.19(16) . . . . ?
C11 B19 B20 B13 -97.55(18) . . . . ?
C11 B19 B20 B21 -135.34(18) . . . . ?
C11 B19 B21 B13 1.6(2) . . . . ?
C11 B19 B21 B14 -62.2(2) . . . . ?
C11 B19 B21 B15 -99.82(18) . . . . ?
C11 B19 B21 B20 38.69(16) . . . . ?
C11 B20 B21 B13 99.70(18) . . . . ?
C11 B20 B21 B14 62.4(2) . . . . ?
C11 B20 B21 B15 -1.4(2) . . . . ?
C11 B20 B21 B19 -38.32(15) . . . . ?
C12 C11 B12 C10 -110.3(2) . . . . ?
C12 C11 B12 B13 148.90(18) . . . . ?
C12 C11 B12 B18 -148.30(18) . . . . ?
C12 C11 B12 B20 110.4(2) . . . . ?
C12 C11 B16 C10 110.0(2) . . . . ?
C12 C11 B16 B15 -149.55(19) . . . . ?
C12 C11 B16 B17 147.68(18) . . . . ?
C12 C11 B16 B19 -110.7(2) . . . . ?
C12 C11 B19 B15 147.59(19) . . . . ?
C12 C11 B19 B16 108.6(2) . . . . ?
C12 C11 B19 B20 -109.9(2) . . . . ?
C12 C11 B19 B21 -149.17(19) . . . . ?
C12 C11 B20 B12 -108.8(2) . . . . ?
C12 C11 B20 B13 -147.54(19) . . . . ?
C12 C11 B20 B19 110.4(2) . . . . ?
C12 C11 B20 B21 149.48(19) . . . . ?
C1 N1 C2 C3 178.26(18) . . . . ?
C1 N1 C2 B1 -2.2(3) . . . . ?
C1 N1 C8 C9 -178.05(17) . . . . ?
C1 N1 C8 C7 0.4(3) . . . . ?
C8 N1 C2 C3 -0.3(2) . . . . ?
C8 N1 C2 B1 179.30(17) . . . . ?
C8 C9 C3 C2 0.5(2) . . . . ?
C16 C17 C18 N2 179.0(2) . . . . ?
C16 C17 C18 C23 0.3(3) . . . . ?
C17 C16 C25 C24 -0.8(4) . . . . ?
C17 C18 C23 C22 175.2(2) . . . . ?
C17 C18 C23 C24 -1.3(3) . . . . ?
C18 N2 C19 C22 0.9(2) . . . . ?
C18 N2 C19 B22 179.30(18) . . . . ?
C18 C23 C24 C25 1.2(3) . . . . ?
C19 N2 C18 C17 -177.1(2) . . . . ?
C19 N2 C18 C23 1.8(2) . . . . ?
C19 C22 C23 C18 4.1(2) . . . . ?
C19 C22 C23 C24 180.0(2) . . . . ?
C20 C29 B23 B24 139.55(18) . . . . ?
C20 C29 B23 B39 38.00(15) . . . . ?
C20 C29 B23 B41 100.64(18) . . . . ?
C20 C29 B24 B23 -37.89(17) . . . . ?
C20 C29 B24 B25 64.3(2) . . . . ?
C20 C29 B24 B38 103.54(19) . . . . ?
C20 C29 B24 B41 1.3(2) . . . . ?
C20 C29 B37 B36 -37.73(15) . . . . ?
C20 C29 B37 B38 -139.37(18) . . . . ?
C20 C29 B37 B42 -100.15(18) . . . . ?
C20 C29 B38 B24 -104.41(19) . . . . ?
C20 C29 B38 B25 -65.1(2) . . . . ?
C20 C29 B38 B37 37.55(16) . . . . ?
C20 C29 B38 B42 -1.9(2) . . . . ?
C20 B23 B24 C29 36.05(16) . . . . ?
C20 B23 B24 B25 -60.8(2) . . . . ?
C20 B23 B24 B38 2.3(2) . . . . ?
C20 B23 B24 B41 -99.48(19) . . . . ?
C20 B23 B39 B36 35.06(15) . . . . ?
C20 B23 B39 B40 99.30(19) . . . . ?
C20 B23 B39 B41 137.62(18) . . . . ?
C20 B23 B41 B24 101.07(19) . . . . ?
C20 B23 B41 B25 63.0(2) . . . . ?
C20 B23 B41 B39 -37.03(16) . . . . ?
C20 B23 B41 B40 0.4(2) . . . . ?
C20 B36 B37 C29 38.60(15) . . . . ?
C20 B36 B37 B38 99.94(19) . . . . ?
C20 B36 B37 B42 137.31(18) . . . . ?
C20 B36 B39 B23 -35.73(15) . . . . ?
C20 B36 B39 B40 -137.15(18) . . . . ?
C20 B36 B39 B41 -99.78(19) . . . . ?
C20 B36 B40 B25 -62.8(2) . . . . ?
C20 B36 B40 B39 37.72(16) . . . . ?
C20 B36 B40 B41 0.9(2) . . . . ?
C20 B36 B40 B42 -100.59(19) . . . . ?
C20 B36 B42 B25 62.5(2) . . . . ?
C20 B36 B42 B37 -37.71(16) . . . . ?
C20 B36 B42 B38 -0.3(2) . . . . ?
C20 B36 B42 B40 99.67(19) . . . . ?
C20 B37 B38 C29 -36.28(16) . . . . ?
C20 B37 B38 B24 -2.6(2) . . . . ?
C20 B37 B38 B25 60.8(2) . . . . ?
C20 B37 B38 B42 98.83(19) . . . . ?
C20 B37 B42 B25 -63.9(2) . . . . ?
C20 B37 B42 B36 36.88(16) . . . . ?
C20 B37 B42 B38 -101.20(19) . . . . ?
C20 B37 B42 B40 -1.2(2) . . . . ?
C20 B39 B40 B25 63.8(2) . . . . ?
C20 B39 B40 B36 -37.30(16) . . . . ?
C20 B39 B40 B41 101.59(19) . . . . ?
C20 B39 B40 B42 -0.2(2) . . . . ?
C20 B39 B41 B23 37.93(17) . . . . ?
C20 B39 B41 B24 0.6(3) . . . . ?
C20 B39 B41 B25 -62.3(2) . . . . ?
C20 B39 B41 B40 -99.55(19) . . . . ?
C21 N2 C18 C17 2.1(3) . . . . ?
C21 N2 C18 C23 -179.03(18) . . . . ?
C21 N2 C19 C22 -178.17(19) . . . . ?
C21 N2 C19 B22 0.2(3) . . . . ?
C22 C19 B22 C20 -76.8(2) . . . . ?
C22 C19 B22 C26 56.5(3) . . . . ?
C22 C23 C24 C25 -174.3(2) . . . . ?
C23 C24 C25 C16 -0.2(4) . . . . ?
C25 C16 C17 C18 0.8(4) . . . . ?
C26 C27 B26 B27 -38.16(15) . . . . ?
C26 C27 B26 B32 -101.23(18) . . . . ?
C26 C27 B26 B33 -140.17(18) . . . . ?
C26 C27 B33 B26 37.41(16) . . . . ?
C26 C27 B33 B30 -64.8(2) . . . . ?
C26 C27 B33 B32 -1.6(2) . . . . ?
C26 C27 B33 B34 -103.96(18) . . . . ?
C26 C27 B34 B29 2.0(2) . . . . ?
C26 C27 B34 B30 65.5(2) . . . . ?
C26 C27 B34 B33 104.60(19) . . . . ?
C26 C27 B34 B35 -37.46(16) . . . . ?
C26 C27 B35 B28 38.60(14) . . . . ?
C26 C27 B35 B29 100.94(17) . . . . ?
C26 C27 B35 B34 139.79(18) . . . . ?
C26 B26 B27 B28 -36.05(15) . . . . ?
C26 B26 B27 B31 -100.06(17) . . . . ?
C26 B26 B27 B32 -137.86(17) . . . . ?
C26 B26 B32 B27 36.97(15) . . . . ?
C26 B26 B32 B30 -62.8(2) . . . . ?
C26 B26 B32 B31 -0.3(2) . . . . ?
C26 B26 B32 B33 -100.45(18) . . . . ?
C26 B26 B33 C27 -35.28(16) . . . . ?
C26 B26 B33 B30 62.0(2) . . . . ?
C26 B26 B33 B32 100.35(19) . . . . ?
C26 B26 B33 B34 -1.3(2) . . . . ?
C26 B27 B28 B29 -99.41(18) . . . . ?
C26 B27 B28 B31 -137.01(18) . . . . ?
C26 B27 B28 B35 -35.72(15) . . . . ?
C26 B27 B31 B28 38.02(16) . . . . ?
C26 B27 B31 B29 0.9(2) . . . . ?
C26 B27 B31 B30 -62.8(2) . . . . ?
C26 B27 B31 B32 -101.04(19) . . . . ?
C26 B27 B32 B26 -37.62(16) . . . . ?
C26 B27 B32 B30 62.7(2) . . . . ?
C26 B27 B32 B31 100.20(18) . . . . ?
C26 B27 B32 B33 0.2(2) . . . . ?
C26 B28 B29 B30 -63.2(2) . . . . ?
C26 B28 B29 B31 -100.26(18) . . . . ?
C26 B28 B29 B34 -0.2(2) . . . . ?
C26 B28 B29 B35 37.85(15) . . . . ?
C26 B28 B31 B27 -37.84(16) . . . . ?
C26 B28 B31 B29 100.38(18) . . . . ?
C26 B28 B31 B30 62.8(2) . . . . ?
C26 B28 B31 B32 -1.1(2) . . . . ?
C26 B28 B35 C27 -38.79(14) . . . . ?
C26 B28 B35 B29 -137.14(17) . . . . ?
C26 B28 B35 B34 -99.66(17) . . . . ?
C27 C26 B22 C19 95.04(19) . . . . ?
C27 C26 B22 C20 -138.21(18) . . . . ?
C27 C26 B26 B27 135.87(17) . . . . ?
C27 C26 B26 B32 98.13(18) . . . . ?
C27 C26 B26 B33 34.98(16) . . . . ?
C27 C26 B27 B26 -38.78(15) . . . . ?
C27 C26 B27 B28 100.84(16) . . . . ?
C27 C26 B27 B31 62.4(2) . . . . ?
C27 C26 B27 B32 -1.1(2) . . . . ?
C27 C26 B28 B27 -100.33(16) . . . . ?
C27 C26 B28 B29 1.4(2) . . . . ?
C27 C26 B28 B31 -62.02(19) . . . . ?
C27 C26 B28 B35 39.53(15) . . . . ?
C27 C26 B35 B28 -135.31(17) . . . . ?
C27 C26 B35 B29 -97.36(18) . . . . ?
C27 C26 B35 B34 -35.01(16) . . . . ?
C27 B26 B27 C26 38.41(14) . . . . ?
C27 B26 B27 B28 2.4(2) . . . . ?
C27 B26 B27 B31 -61.7(2) . . . . ?
C27 B26 B27 B32 -99.46(18) . . . . ?
C27 B26 B32 B27 99.11(17) . . . . ?
C27 B26 B32 B30 -0.7(2) . . . . ?
C27 B26 B32 B31 61.9(2) . . . . ?
C27 B26 B32 B33 -38.31(16) . . . . ?
C27 B26 B33 B30 97.24(19) . . . . ?
C27 B26 B33 B32 135.63(18) . . . . ?
C27 B26 B33 B34 33.93(17) . . . . ?
C27 B33 B34 B29 97.44(19) . . . . ?
C27 B33 B34 B30 135.33(19) . . . . ?
C27 B33 B34 B35 33.64(17) . . . . ?
C27 B34 B35 C26 35.47(16) . . . . ?
C27 B34 B35 B28 97.40(17) . . . . ?
C27 B34 B35 B29 135.16(18) . . . . ?
C28 C27 B26 C26 -111.1(2) . . . . ?
C28 C27 B26 B27 -149.30(18) . . . . ?
C28 C27 B26 B32 147.63(19) . . . . ?
C28 C27 B26 B33 108.7(2) . . . . ?
C28 C27 B33 B26 -108.4(2) . . . . ?
C28 C27 B33 B30 149.35(19) . . . . ?
C28 C27 B33 B32 -147.44(19) . . . . ?
C28 C27 B33 B34 110.2(2) . . . . ?
C28 C27 B34 B29 149.27(19) . . . . ?
C28 C27 B34 B30 -147.3(2) . . . . ?
C28 C27 B34 B33 -108.1(2) . . . . ?
C28 C27 B34 B35 109.8(2) . . . . ?
C28 C27 B35 C26 110.4(2) . . . . ?
C28 C27 B35 B28 149.02(18) . . . . ?
C28 C27 B35 B29 -148.65(19) . . . . ?
C28 C27 B35 B34 -109.8(2) . . . . ?
C29 C20 B22 C19 -133.98(17) . . . . ?
C29 C20 B22 C26 98.7(2) . . . . ?
C29 C20 B23 B24 -35.72(16) . . . . ?
C29 C20 B23 B39 -136.17(17) . . . . ?
C29 C20 B23 B41 -98.57(18) . . . . ?
C29 C20 B36 B37 -38.82(15) . . . . ?
C29 C20 B36 B39 99.87(17) . . . . ?
C29 C20 B36 B40 62.1(2) . . . . ?
C29 C20 B36 B42 -0.8(2) . . . . ?
C29 C20 B37 B36 136.10(17) . . . . ?
C29 C20 B37 B38 35.62(16) . . . . ?
C29 C20 B37 B42 98.44(18) . . . . ?
C29 C20 B39 B23 38.23(15) . . . . ?
C29 C20 B39 B36 -101.90(17) . . . . ?
C29 C20 B39 B40 -63.6(2) . . . . ?
C29 C20 B39 B41 0.2(2) . . . . ?
C29 B23 B24 B25 -96.9(2) . . . . ?
C29 B23 B24 B38 -33.74(17) . . . . ?
C29 B23 B24 B41 -135.53(19) . . . . ?
C29 B23 B39 C20 -38.46(15) . . . . ?
C29 B23 B39 B36 -3.4(2) . . . . ?
C29 B23 B39 B40 60.8(2) . . . . ?
C29 B23 B39 B41 99.16(19) . . . . ?
C29 B23 B41 B24 38.56(17) . . . . ?
C29 B23 B41 B25 0.5(2) . . . . ?
C29 B23 B41 B39 -99.54(18) . . . . ?
C29 B23 B41 B40 -62.1(2) . . . . ?
C29 B24 B25 B38 38.53(16) . . . . ?
C29 B24 B25 B40 -62.0(2) . . . . ?
C29 B24 B25 B41 -99.63(19) . . . . ?
C29 B24 B25 B42 1.3(2) . . . . ?
C29 B24 B38 B25 -135.06(19) . . . . ?
C29 B24 B38 B37 -33.59(17) . . . . ?
C29 B24 B38 B42 -97.33(19) . . . . ?
C29 B24 B41 B23 -38.27(17) . . . . ?
C29 B24 B41 B25 98.7(2) . . . . ?
C29 B24 B41 B39 -1.1(3) . . . . ?
C29 B24 B41 B40 61.6(2) . . . . ?
C29 B37 B38 B24 33.69(17) . . . . ?
C29 B37 B38 B25 97.0(2) . . . . ?
C29 B37 B38 B42 135.10(19) . . . . ?
C29 B37 B42 B25 -1.3(2) . . . . ?
C29 B37 B42 B36 99.50(18) . . . . ?
C29 B37 B42 B38 -38.58(16) . . . . ?
C29 B37 B42 B40 61.4(2) . . . . ?
C29 B38 B42 B25 -99.2(2) . . . . ?
C29 B38 B42 B36 1.4(2) . . . . ?
C29 B38 B42 B37 38.73(16) . . . . ?
C29 B38 B42 B40 -62.1(2) . . . . ?
C30 C29 B23 C20 110.7(2) . . . . ?
C30 C29 B23 B24 -109.8(2) . . . . ?
C30 C29 B23 B39 148.65(19) . . . . ?
C30 C29 B23 B41 -148.71(19) . . . . ?
C30 C29 B24 B23 108.7(2) . . . . ?
C30 C29 B24 B25 -149.1(2) . . . . ?
C30 C29 B24 B38 -109.8(2) . . . . ?
C30 C29 B24 B41 147.9(2) . . . . ?
C30 C29 B37 C20 -110.4(2) . . . . ?
C30 C29 B37 B36 -148.17(19) . . . . ?
C30 C29 B37 B38 110.2(2) . . . . ?
C30 C29 B37 B42 149.41(19) . . . . ?
C30 C29 B38 B24 109.5(2) . . . . ?
C30 C29 B38 B25 148.8(2) . . . . ?
C30 C29 B38 B37 -108.5(2) . . . . ?
C30 C29 B38 B42 -148.0(2) . . . . ?
B1 C13 C14 C15 -0.6(2) . . . . ?
B1 C13 C14 B2 -108.40(17) . . . . ?
B1 C13 C14 B5 107.10(17) . . . . ?
B1 C13 C14 B8 -146.68(16) . . . . ?
B1 C13 C14 B9 145.20(17) . . . . ?
B1 C13 B2 C14 103.46(18) . . . . ?
B1 C13 B2 B3 -158.84(17) . . . . ?
B1 C13 B2 B8 138.56(18) . . . . ?
B1 C13 B2 B11 -120.93(18) . . . . ?
B1 C13 B5 C14 -103.84(18) . . . . ?
B1 C13 B5 B6 120.02(18) . . . . ?
B1 C13 B5 B9 -139.33(17) . . . . ?
B1 C13 B5 B10 157.68(16) . . . . ?
B1 C13 B6 B5 -102.7(2) . . . . ?
B1 C13 B6 B7 156.19(18) . . . . ?
B1 C13 B6 B10 -140.47(18) . . . . ?
B1 C13 B6 B11 118.3(2) . . . . ?
B1 C13 B11 B2 103.5(2) . . . . ?
B1 C13 B11 B3 141.31(19) . . . . ?
B1 C13 B11 B6 -116.6(2) . . . . ?
B1 C13 B11 B7 -154.93(18) . . . . ?
B1 C10 C11 C12 4.4(3) . . . . ?
B1 C10 C11 B12 -103.48(19) . . . . ?
B1 C10 C11 B16 111.95(19) . . . . ?
B1 C10 C11 B19 150.13(17) . . . . ?
B1 C10 C11 B20 -142.03(17) . . . . ?
B1 C10 B12 C11 109.16(18) . . . . ?
B1 C10 B12 B13 -152.19(17) . . . . ?
B1 C10 B12 B18 -114.31(18) . . . . ?
B1 C10 B12 B20 145.05(17) . . . . ?
B1 C10 B16 C11 -106.33(19) . . . . ?
B1 C10 B16 B15 154.90(18) . . . . ?
B1 C10 B16 B17 117.4(2) . . . . ?
B1 C10 B16 B19 -141.96(19) . . . . ?
B1 C10 B17 B14 148.67(18) . . . . ?
B1 C10 B17 B15 -148.02(19) . . . . ?
B1 C10 B17 B16 -110.6(2) . . . . ?
B1 C10 B17 B18 110.8(2) . . . . ?
B1 C10 B18 B12 102.85(19) . . . . ?
B1 C10 B18 B13 140.94(18) . . . . ?
B1 C10 B18 B14 -155.26(17) . . . . ?
B1 C10 B18 B17 -117.0(2) . . . . ?
B2 C13 C14 C15 107.8(2) . . . . ?
B2 C13 C14 B5 -144.50(17) . . . . ?
B2 C13 C14 B8 -38.28(16) . . . . ?
B2 C13 C14 B9 -106.40(18) . . . . ?
B2 C13 B1 C2 -159.01(16) . . . . ?
B2 C13 B1 C10 75.2(2) . . . . ?
B2 C13 B5 C14 32.05(15) . . . . ?
B2 C13 B5 B6 -104.09(17) . . . . ?
B2 C13 B5 B9 -3.4(2) . . . . ?
B2 C13 B5 B10 -66.43(19) . . . . ?
B2 C13 B6 B5 101.64(17) . . . . ?
B2 C13 B6 B7 0.5(2) . . . . ?
B2 C13 B6 B10 63.9(2) . . . . ?
B2 C13 B6 B11 -37.40(16) . . . . ?
B2 C13 B11 B3 37.80(15) . . . . ?
B2 C13 B11 B6 139.87(17) . . . . ?
B2 C13 B11 B7 101.56(18) . . . . ?
B2 C14 B5 C13 -33.46(15) . . . . ?
B2 C14 B5 B6 4.5(2) . . . . ?
B2 C14 B5 B9 106.35(19) . . . . ?
B2 C14 B5 B10 67.3(2) . . . . ?
B2 C14 B8 B3 -38.95(16) . . . . ?
B2 C14 B8 B4 -102.09(19) . . . . ?
B2 C14 B8 B9 -141.48(18) . . . . ?
B2 C14 B9 B4 -1.8(2) . . . . ?
B2 C14 B9 B5 -104.38(18) . . . . ?
B2 C14 B9 B8 37.46(17) . . . . ?
B2 C14 B9 B10 -65.1(2) . . . . ?
B2 B3 B4 B7 100.08(19) . . . . ?
B2 B3 B4 B8 -38.02(17) . . . . ?
B2 B3 B4 B9 -0.7(2) . . . . ?
B2 B3 B4 B10 62.2(2) . . . . ?
B2 B3 B7 B4 -101.30(19) . . . . ?
B2 B3 B7 B6 0.1(2) . . . . ?
B2 B3 B7 B10 -63.2(2) . . . . ?
B2 B3 B7 B11 37.26(16) . . . . ?
B2 B3 B8 C14 38.39(15) . . . . ?
B2 B3 B8 B4 137.84(18) . . . . ?
B2 B3 B8 B9 100.14(18) . . . . ?
B2 B3 B11 C13 -37.66(15) . . . . ?
B2 B3 B11 B6 -100.22(18) . . . . ?
B2 B3 B11 B7 -138.17(18) . . . . ?
B2 B8 B9 C14 -33.93(16) . . . . ?
B2 B8 B9 B4 101.21(19) . . . . ?
B2 B8 B9 B5 -0.4(2) . . . . ?
B2 B8 B9 B10 63.4(2) . . . . ?
B3 B2 B8 C14 -135.49(17) . . . . ?
B3 B2 B8 B4 -37.98(17) . . . . ?
B3 B2 B8 B9 -101.47(19) . . . . ?
B3 B2 B11 C13 137.36(17) . . . . ?
B3 B2 B11 B6 101.79(18) . . . . ?
B3 B2 B11 B7 37.75(16) . . . . ?
B3 B4 B7 B6 -100.08(18) . . . . ?
B3 B4 B7 B10 -137.61(18) . . . . ?
B3 B4 B7 B11 -37.01(16) . . . . ?
B3 B4 B8 C14 99.16(18) . . . . ?
B3 B4 B8 B2 37.65(16) . . . . ?
B3 B4 B8 B9 137.98(18) . . . . ?
B3 B4 B9 C14 1.4(2) . . . . ?
B3 B4 B9 B5 62.8(2) . . . . ?
B3 B4 B9 B8 -37.13(16) . . . . ?
B3 B4 B9 B10 101.08(18) . . . . ?
B3 B4 B10 B5 -62.2(2) . . . . ?
B3 B4 B10 B6 0.7(2) . . . . ?
B3 B4 B10 B7 38.02(17) . . . . ?
B3 B4 B10 B9 -99.94(19) . . . . ?
B3 B7 B10 B4 -37.94(16) . . . . ?
B3 B7 B10 B5 62.3(2) . . . . ?
B3 B7 B10 B6 100.09(18) . . . . ?
B3 B7 B10 B9 -0.7(2) . . . . ?
B3 B7 B11 C13 -100.29(18) . . . . ?
B3 B7 B11 B2 -37.42(16) . . . . ?
B3 B7 B11 B6 -138.02(18) . . . . ?
B3 B8 B9 C14 -97.21(18) . . . . ?
B3 B8 B9 B4 37.93(17) . . . . ?
B3 B8 B9 B5 -63.7(2) . . . . ?
B3 B8 B9 B10 0.1(2) . . . . ?
B4 B3 B7 B6 101.35(19) . . . . ?
B4 B3 B7 B10 38.10(16) . . . . ?
B4 B3 B7 B11 138.56(18) . . . . ?
B4 B3 B8 C14 -99.46(18) . . . . ?
B4 B3 B8 B2 -137.84(18) . . . . ?
B4 B3 B8 B9 -37.70(16) . . . . ?
B4 B3 B11 C13 63.7(2) . . . . ?
B4 B3 B11 B2 101.40(19) . . . . ?
B4 B3 B11 B6 1.2(2) . . . . ?
B4 B3 B11 B7 -36.77(17) . . . . ?
B4 B7 B10 B5 100.20(18) . . . . ?
B4 B7 B10 B6 138.03(17) . . . . ?
B4 B7 B10 B9 37.27(16) . . . . ?
B4 B7 B11 C13 -63.2(2) . . . . ?
B4 B7 B11 B2 -0.3(2) . . . . ?
B4 B7 B11 B3 37.13(16) . . . . ?
B4 B7 B11 B6 -100.89(18) . . . . ?
B4 B8 B9 C14 -135.14(18) . . . . ?
B4 B8 B9 B5 -101.62(19) . . . . ?
B4 B8 B9 B10 -37.83(16) . . . . ?
B4 B9 B10 B5 -137.40(17) . . . . ?
B4 B9 B10 B6 -100.20(18) . . . . ?
B4 B9 B10 B7 -37.15(16) . . . . ?
B5 C13 C14 C15 -107.7(2) . . . . ?
B5 C13 C14 B2 144.50(17) . . . . ?
B5 C13 C14 B8 106.21(18) . . . . ?
B5 C13 C14 B9 38.10(16) . . . . ?
B5 C13 B1 C2 -26.5(2) . . . . ?
B5 C13 B1 C10 -152.28(17) . . . . ?
B5 C13 B2 C14 -31.94(15) . . . . ?
B5 C13 B2 B3 65.8(2) . . . . ?
B5 C13 B2 B8 3.2(2) . . . . ?
B5 C13 B2 B11 103.67(17) . . . . ?
B5 C13 B6 B7 -101.11(17) . . . . ?
B5 C13 B6 B10 -37.77(15) . . . . ?
B5 C13 B6 B11 -139.04(16) . . . . ?
B5 C13 B11 B2 -101.76(17) . . . . ?
B5 C13 B11 B3 -64.0(2) . . . . ?
B5 C13 B11 B6 38.12(15) . . . . ?
B5 C13 B11 B7 -0.2(2) . . . . ?
B5 C14 B2 C13 33.56(15) . . . . ?
B5 C14 B2 B3 -67.6(2) . . . . ?
B5 C14 B2 B8 -106.30(19) . . . . ?
B5 C14 B2 B11 -4.9(2) . . . . ?
B5 C14 B8 B2 104.59(18) . . . . ?
B5 C14 B8 B3 65.6(2) . . . . ?
B5 C14 B8 B4 2.5(2) . . . . ?
B5 C14 B8 B9 -36.89(17) . . . . ?
B5 C14 B9 B4 102.58(18) . . . . ?
B5 C14 B9 B8 141.84(18) . . . . ?
B5 C14 B9 B10 39.32(15) . . . . ?
B5 B6 B7 B3 -63.1(2) . . . . ?
B5 B6 B7 B4 0.4(2) . . . . ?
B5 B6 B7 B10 38.13(15) . . . . ?
B5 B6 B7 B11 -100.40(17) . . . . ?
B5 B6 B10 B4 -100.18(18) . . . . ?
B5 B6 B10 B7 -137.29(17) . . . . ?
B5 B6 B10 B9 -37.23(16) . . . . ?
B5 B6 B11 C13 -36.38(14) . . . . ?
B5 B6 B11 B2 -0.7(2) . . . . ?
B5 B6 B11 B3 62.8(2) . . . . ?
B5 B6 B11 B7 100.76(18) . . . . ?
B5 B9 B10 B4 137.40(17) . . . . ?
B5 B9 B10 B6 37.20(15) . . . . ?
B5 B9 B10 B7 100.25(17) . . . . ?
B6 C13 C14 C15 -147.36(18) . . . . ?
B6 C13 C14 B2 104.80(17) . . . . ?
B6 C13 C14 B5 -39.70(15) . . . . ?
B6 C13 C14 B8 66.51(19) . . . . ?
B6 C13 C14 B9 -1.6(2) . . . . ?
B6 C13 B1 C2 46.6(2) . . . . ?
B6 C13 B1 C10 -79.2(2) . . . . ?
B6 C13 B2 C14 -98.20(17) . . . . ?
B6 C13 B2 B3 -0.5(2) . . . . ?
B6 C13 B2 B8 -63.1(2) . . . . ?
B6 C13 B2 B11 37.41(16) . . . . ?
B6 C13 B5 C14 136.14(16) . . . . ?
B6 C13 B5 B9 100.66(18) . . . . ?
B6 C13 B5 B10 37.66(15) . . . . ?
B6 C13 B11 B2 -139.87(17) . . . . ?
B6 C13 B11 B3 -102.07(18) . . . . ?
B6 C13 B11 B7 -38.31(15) . . . . ?
B6 B5 B9 C14 97.92(17) . . . . ?
B6 B5 B9 B4 1.0(2) . . . . ?
B6 B5 B9 B8 64.4(2) . . . . ?
B6 B5 B9 B10 -37.47(15) . . . . ?
B6 B5 B10 B4 100.42(18) . . . . ?
B6 B5 B10 B7 37.88(15) . . . . ?
B6 B5 B10 B9 138.16(17) . . . . ?
B6 B7 B10 B4 -138.03(17) . . . . ?
B6 B7 B10 B5 -37.83(15) . . . . ?
B6 B7 B10 B9 -100.76(17) . . . . ?
B6 B7 B11 C13 37.72(15) . . . . ?
B6 B7 B11 B2 100.59(17) . . . . ?
B6 B7 B11 B3 138.02(18) . . . . ?
B7 B3 B4 B8 -138.11(18) . . . . ?
B7 B3 B4 B9 -100.74(18) . . . . ?
B7 B3 B4 B10 -37.93(16) . . . . ?
B7 B3 B8 C14 -62.3(2) . . . . ?
B7 B3 B8 B2 -100.66(18) . . . . ?
B7 B3 B8 B4 37.18(16) . . . . ?
B7 B3 B8 B9 -0.5(2) . . . . ?
B7 B3 B11 C13 100.51(18) . . . . ?
B7 B3 B11 B2 138.17(18) . . . . ?
B7 B3 B11 B6 37.96(16) . . . . ?
B7 B4 B8 C14 61.6(2) . . . . ?
B7 B4 B8 B2 0.1(2) . . . . ?
B7 B4 B8 B3 -37.51(16) . . . . ?
B7 B4 B8 B9 100.47(18) . . . . ?
B7 B4 B9 C14 -62.1(2) . . . . ?
B7 B4 B9 B5 -0.8(2) . . . . ?
B7 B4 B9 B8 -100.68(18) . . . . ?
B7 B4 B9 B10 37.53(16) . . . . ?
B7 B4 B10 B5 -100.18(18) . . . . ?
B7 B4 B10 B6 -37.29(16) . . . . ?
B7 B4 B10 B9 -137.95(17) . . . . ?
B7 B6 B10 B4 37.11(16) . . . . ?
B7 B6 B10 B5 137.29(17) . . . . ?
B7 B6 B10 B9 100.06(18) . . . . ?
B7 B6 B11 C13 -137.14(17) . . . . ?
B7 B6 B11 B2 -101.42(18) . . . . ?
B7 B6 B11 B3 -38.00(16) . . . . ?
B8 C14 B2 C13 139.85(17) . . . . ?
B8 C14 B2 B3 38.71(16) . . . . ?
B8 C14 B2 B11 101.35(18) . . . . ?
B8 C14 B5 C13 -102.90(18) . . . . ?
B8 C14 B5 B6 -64.9(2) . . . . ?
B8 C14 B5 B9 36.91(17) . . . . ?
B8 C14 B5 B10 -2.2(2) . . . . ?
B8 C14 B9 B4 -39.27(16) . . . . ?
B8 C14 B9 B5 -141.84(18) . . . . ?
B8 C14 B9 B10 -102.52(19) . . . . ?
B8 B2 B3 B4 37.75(16) . . . . ?
B8 B2 B3 B7 100.73(19) . . . . ?
B8 B2 B3 B11 137.83(17) . . . . ?
B8 B2 B11 C13 99.98(17) . . . . ?
B8 B2 B11 B3 -37.38(16) . . . . ?
B8 B2 B11 B6 64.4(2) . . . . ?
B8 B2 B11 B7 0.4(2) . . . . ?
B8 B3 B4 B7 138.11(18) . . . . ?
B8 B3 B4 B9 37.37(16) . . . . ?
B8 B3 B4 B10 100.18(19) . . . . ?
B8 B3 B7 B4 -37.36(16) . . . . ?
B8 B3 B7 B6 64.0(2) . . . . ?
B8 B3 B7 B10 0.7(2) . . . . ?
B8 B3 B7 B11 101.20(18) . . . . ?
B8 B3 B11 C13 0.4(2) . . . . ?
B8 B3 B11 B2 38.02(16) . . . . ?
B8 B3 B11 B6 -62.2(2) . . . . ?
B8 B3 B11 B7 -100.16(19) . . . . ?
B8 B4 B7 B3 37.11(16) . . . . ?
B8 B4 B7 B6 -63.0(2) . . . . ?
B8 B4 B7 B10 -100.50(19) . . . . ?
B8 B4 B7 B11 0.1(2) . . . . ?
B8 B4 B9 C14 38.56(15) . . . . ?
B8 B4 B9 B5 99.89(18) . . . . ?
B8 B4 B9 B10 138.21(17) . . . . ?
B8 B4 B10 B5 0.5(2) . . . . ?
B8 B4 B10 B6 63.4(2) . . . . ?
B8 B4 B10 B7 100.73(19) . . . . ?
B8 B4 B10 B9 -37.23(16) . . . . ?
B8 B9 B10 B4 37.50(16) . . . . ?
B8 B9 B10 B5 -99.90(18) . . . . ?
B8 B9 B10 B6 -62.7(2) . . . . ?
B8 B9 B10 B7 0.4(2) . . . . ?
B9 C14 B2 C13 102.55(17) . . . . ?
B9 C14 B2 B3 1.4(2) . . . . ?
B9 C14 B2 B8 -37.31(17) . . . . ?
B9 C14 B2 B11 64.0(2) . . . . ?
B9 C14 B5 C13 -139.81(17) . . . . ?
B9 C14 B5 B6 -101.81(17) . . . . ?
B9 C14 B5 B10 -39.07(16) . . . . ?
B9 C14 B8 B2 141.48(18) . . . . ?
B9 C14 B8 B3 102.53(18) . . . . ?
B9 C14 B8 B4 39.39(16) . . . . ?
B9 B4 B7 B3 100.34(18) . . . . ?
B9 B4 B7 B6 0.3(2) . . . . ?
B9 B4 B7 B10 -37.27(16) . . . . ?
B9 B4 B7 B11 63.3(2) . . . . ?
B9 B4 B8 C14 -38.82(15) . . . . ?
B9 B4 B8 B2 -100.34(18) . . . . ?
B9 B4 B8 B3 -137.98(18) . . . . ?
B9 B4 B10 B5 37.78(15) . . . . ?
B9 B4 B10 B6 100.66(18) . . . . ?
B9 B4 B10 B7 137.95(17) . . . . ?
B9 B5 B6 C13 -100.28(17) . . . . ?
B9 B5 B6 B7 -0.9(2) . . . . ?
B9 B5 B6 B10 37.33(15) . . . . ?
B9 B5 B6 B11 -64.04(19) . . . . ?
B9 B5 B10 B4 -37.74(16) . . . . ?
B9 B5 B10 B6 -138.16(17) . . . . ?
B9 B5 B10 B7 -100.28(18) . . . . ?
B10 B4 B7 B3 137.61(18) . . . . ?
B10 B4 B7 B6 37.53(16) . . . . ?
B10 B4 B7 B11 100.60(18) . . . . ?
B10 B4 B8 C14 -1.8(2) . . . . ?
B10 B4 B8 B2 -63.3(2) . . . . ?
B10 B4 B8 B3 -100.93(19) . . . . ?
B10 B4 B8 B9 37.05(16) . . . . ?
B10 B4 B9 C14 -99.65(17) . . . . ?
B10 B4 B9 B5 -38.32(15) . . . . ?
B10 B4 B9 B8 -138.21(17) . . . . ?
B10 B5 B6 C13 -137.62(16) . . . . ?
B10 B5 B6 B7 -38.19(15) . . . . ?
B10 B5 B6 B11 -101.38(17) . . . . ?
B10 B5 B9 C14 135.39(17) . . . . ?
B10 B5 B9 B4 38.50(16) . . . . ?
B10 B5 B9 B8 101.87(19) . . . . ?
B10 B6 B7 B3 -101.21(19) . . . . ?
B10 B6 B7 B4 -37.76(16) . . . . ?
B10 B6 B7 B11 -138.53(17) . . . . ?
B10 B6 B11 C13 -99.88(17) . . . . ?
B10 B6 B11 B2 -64.2(2) . . . . ?
B10 B6 B11 B3 -0.7(2) . . . . ?
B10 B6 B11 B7 37.26(16) . . . . ?
B10 B7 B11 C13 0.7(2) . . . . ?
B10 B7 B11 B2 63.6(2) . . . . ?
B10 B7 B11 B3 101.01(19) . . . . ?
B10 B7 B11 B6 -37.00(16) . . . . ?
B11 C13 C14 C15 147.88(18) . . . . ?
B11 C13 C14 B2 40.04(15) . . . . ?
B11 C13 C14 B5 -104.45(16) . . . . ?
B11 C13 C14 B8 1.8(2) . . . . ?
B11 C13 C14 B9 -66.35(19) . . . . ?
B11 C13 B1 C2 127.16(19) . . . . ?
B11 C13 B1 C10 1.3(3) . . . . ?
B11 C13 B2 C14 -135.61(16) . . . . ?
B11 C13 B2 B3 -37.91(16) . . . . ?
B11 C13 B2 B8 -100.51(18) . . . . ?
B11 C13 B5 C14 98.07(17) . . . . ?
B11 C13 B5 B6 -38.07(15) . . . . ?
B11 C13 B5 B9 62.6(2) . . . . ?
B11 C13 B5 B10 -0.4(2) . . . . ?
B11 C13 B6 B5 139.04(16) . . . . ?
B11 C13 B6 B7 37.93(15) . . . . ?
B11 C13 B6 B10 101.27(17) . . . . ?
B11 B2 B3 B4 -100.08(19) . . . . ?
B11 B2 B3 B7 -37.10(16) . . . . ?
B11 B2 B3 B8 -137.83(17) . . . . ?
B11 B2 B8 C14 -97.82(17) . . . . ?
B11 B2 B8 B3 37.67(16) . . . . ?
B11 B2 B8 B4 -0.3(2) . . . . ?
B11 B2 B8 B9 -63.8(2) . . . . ?
B11 B3 B4 B7 36.76(17) . . . . ?
B11 B3 B4 B8 -101.35(19) . . . . ?
B11 B3 B4 B9 -64.0(2) . . . . ?
B11 B3 B4 B10 -1.2(2) . . . . ?
B11 B3 B7 B4 -138.56(18) . . . . ?
B11 B3 B7 B6 -37.21(16) . . . . ?
B11 B3 B7 B10 -100.47(18) . . . . ?
B11 B3 B8 C14 0.7(2) . . . . ?
B11 B3 B8 B2 -37.71(16) . . . . ?
B11 B3 B8 B4 100.13(19) . . . . ?
B11 B3 B8 B9 62.4(2) . . . . ?
B11 B6 B7 B3 37.31(16) . . . . ?
B11 B6 B7 B4 100.77(19) . . . . ?
B11 B6 B7 B10 138.53(18) . . . . ?
B11 B6 B10 B4 0.0(2) . . . . ?
B11 B6 B10 B5 100.19(17) . . . . ?
B11 B6 B10 B7 -37.11(16) . . . . ?
B11 B6 B10 B9 63.0(2) . . . . ?
B11 B7 B10 B4 -101.17(19) . . . . ?
B11 B7 B10 B5 -1.0(2) . . . . ?
B11 B7 B10 B6 36.86(16) . . . . ?
B11 B7 B10 B9 -63.9(2) . . . . ?
B12 C10 C11 C12 107.9(2) . . . . ?
B12 C10 C11 B16 -144.57(17) . . . . ?
B12 C10 C11 B19 -106.39(19) . . . . ?
B12 C10 C11 B20 -38.55(16) . . . . ?
B12 C10 B1 C2 61.3(2) . . . . ?
B12 C10 B1 C13 -171.81(17) . . . . ?
B12 C10 B16 C11 31.73(16) . . . . ?
B12 C10 B16 B15 -67.0(2) . . . . ?
B12 C10 B16 B17 -104.58(17) . . . . ?
B12 C10 B16 B19 -3.9(2) . . . . ?
B12 C10 B17 B14 0.8(2) . . . . ?
B12 C10 B17 B15 64.2(2) . . . . ?
B12 C10 B17 B16 101.60(17) . . . . ?
B12 C10 B17 B18 -37.07(16) . . . . ?
B12 C10 B18 B13 38.10(16) . . . . ?
B12 C10 B18 B14 101.89(18) . . . . ?
B12 C10 B18 B17 140.15(17) . . . . ?
B12 C11 B16 C10 -33.21(16) . . . . ?
B12 C11 B16 B15 67.2(2) . . . . ?
B12 C11 B16 B17 4.5(2) . . . . ?
B12 C11 B16 B19 106.13(19) . . . . ?
B12 C11 B19 B15 -64.7(2) . . . . ?
B12 C11 B19 B16 -103.67(19) . . . . ?
B12 C11 B19 B20 37.81(17) . . . . ?
B12 C11 B19 B21 -1.4(2) . . . . ?
B12 C11 B20 B13 -38.77(16) . . . . ?
B12 C11 B20 B19 -140.85(18) . . . . ?
B12 C11 B20 B21 -101.75(19) . . . . ?
B12 B13 B14 B15 -62.6(2) . . . . ?
B12 B13 B14 B17 0.5(2) . . . . ?
B12 B13 B14 B18 37.52(16) . . . . ?
B12 B13 B14 B21 -100.63(19) . . . . ?
B12 B13 B18 C10 -37.94(15) . . . . ?
B12 B13 B18 B14 -137.63(18) . . . . ?
B12 B13 B18 B17 -99.87(18) . . . . ?
B12 B13 B20 C11 37.98(15) . . . . ?
B12 B13 B20 B19 99.24(18) . . . . ?
B12 B13 B20 B21 136.81(17) . . . . ?
B12 B13 B21 B14 99.93(18) . . . . ?
B12 B13 B21 B15 61.8(2) . . . . ?
B12 B13 B21 B19 -1.2(2) . . . . ?
B12 B13 B21 B20 -38.55(16) . . . . ?
B12 B20 B21 B13 38.54(16) . . . . ?
B12 B20 B21 B14 1.2(2) . . . . ?
B12 B20 B21 B15 -62.6(2) . . . . ?
B12 B20 B21 B19 -99.48(18) . . . . ?
B13 B12 B18 C10 137.31(17) . . . . ?
B13 B12 B18 B14 38.25(16) . . . . ?
B13 B12 B18 B17 102.33(18) . . . . ?
B13 B12 B20 C11 -135.96(18) . . . . ?
B13 B12 B20 B19 -101.8(2) . . . . ?
B13 B12 B20 B21 -38.69(17) . . . . ?
B13 B14 B15 B16 62.3(2) . . . . ?
B13 B14 B15 B17 100.32(18) . . . . ?
B13 B14 B15 B19 -0.7(2) . . . . ?
B13 B14 B15 B21 -37.94(16) . . . . ?
B13 B14 B17 C10 -0.8(2) . . . . ?
B13 B14 B17 B15 -101.01(19) . . . . ?
B13 B14 B17 B16 -63.2(2) . . . . ?
B13 B14 B17 B18 37.02(16) . . . . ?
B13 B14 B18 C10 -101.09(18) . . . . ?
B13 B14 B18 B12 -38.04(16) . . . . ?
B13 B14 B18 B17 -138.38(18) . . . . ?
B13 B14 B21 B15 137.61(18) . . . . ?
B13 B14 B21 B19 100.27(19) . . . . ?
B13 B14 B21 B20 36.88(17) . . . . ?
B13 B20 B21 B14 -37.31(17) . . . . ?
B13 B20 B21 B15 -101.09(19) . . . . ?
B13 B20 B21 B19 -138.02(18) . . . . ?
B14 B13 B18 C10 99.69(18) . . . . ?
B14 B13 B18 B12 137.63(18) . . . . ?
B14 B13 B18 B17 37.76(17) . . . . ?
B14 B13 B20 C11 -62.0(2) . . . . ?
B14 B13 B20 B12 -99.96(18) . . . . ?
B14 B13 B20 B19 -0.7(2) . . . . ?
B14 B13 B20 B21 36.86(16) . . . . ?
B14 B13 B21 B15 -38.10(17) . . . . ?
B14 B13 B21 B19 -101.12(19) . . . . ?
B14 B13 B21 B20 -138.48(18) . . . . ?
B14 B15 B16 C10 1.2(2) . . . . ?
B14 B15 B16 C11 -61.9(2) . . . . ?
B14 B15 B16 B17 37.92(16) . . . . ?
B14 B15 B16 B19 -100.01(19) . . . . ?
B14 B15 B17 C10 -100.18(18) . . . . ?
B14 B15 B17 B16 -137.42(18) . . . . ?
B14 B15 B17 B18 -37.37(17) . . . . ?
B14 B15 B19 C11 62.2(2) . . . . ?
B14 B15 B19 B16 100.79(18) . . . . ?
B14 B15 B19 B20 0.3(2) . . . . ?
B14 B15 B19 B21 -37.00(16) . . . . ?
B14 B15 B21 B13 38.13(17) . . . . ?
B14 B15 B21 B19 138.04(18) . . . . ?
B14 B15 B21 B20 100.99(19) . . . . ?
B14 B17 B18 C10 -137.11(17) . . . . ?
B14 B17 B18 B12 -101.56(18) . . . . ?
B14 B17 B18 B13 -37.79(17) . . . . ?
B15 B14 B17 C10 100.17(18) . . . . ?
B15 B14 B17 B16 37.81(16) . . . . ?
B15 B14 B17 B18 138.03(18) . . . . ?
B15 B14 B18 C10 0.0(2) . . . . ?
B15 B14 B18 B12 63.1(2) . . . . ?
B15 B14 B18 B13 101.09(19) . . . . ?
B15 B14 B18 B17 -37.29(16) . . . . ?
B15 B14 B21 B13 -137.61(18) . . . . ?
B15 B14 B21 B19 -37.34(17) . . . . ?
B15 B14 B21 B20 -100.73(19) . . . . ?
B15 B16 B17 C10 -137.66(17) . . . . ?
B15 B16 B17 B14 -38.06(16) . . . . ?
B15 B16 B17 B18 -101.01(18) . . . . ?
B15 B16 B19 C11 135.72(18) . . . . ?
B15 B16 B19 B20 101.6(2) . . . . ?
B15 B16 B19 B21 38.05(17) . . . . ?
B15 B17 B18 C10 -99.49(18) . . . . ?
B15 B17 B18 B12 -63.9(2) . . . . ?
B15 B17 B18 B13 -0.2(2) . . . . ?
B15 B17 B18 B14 37.62(17) . . . . ?
B15 B19 B20 C11 97.81(18) . . . . ?
B15 B19 B20 B12 63.6(2) . . . . ?
B15 B19 B20 B13 0.3(2) . . . . ?
B15 B19 B20 B21 -37.53(17) . . . . ?
B15 B19 B21 B13 101.38(19) . . . . ?
B15 B19 B21 B14 37.64(17) . . . . ?
B15 B19 B21 B20 138.51(18) . . . . ?
B16 C10 C11 C12 -107.6(2) . . . . ?
B16 C10 C11 B12 144.57(17) . . . . ?
B16 C10 C11 B19 38.17(17) . . . . ?
B16 C10 C11 B20 106.02(19) . . . . ?
B16 C10 B1 C2 -162.68(17) . . . . ?
B16 C10 B1 C13 -35.8(3) . . . . ?
B16 C10 B12 C11 -31.97(16) . . . . ?
B16 C10 B12 B13 66.7(2) . . . . ?
B16 C10 B12 B18 104.56(18) . . . . ?
B16 C10 B12 B20 3.9(2) . . . . ?
B16 C10 B17 B14 -100.76(18) . . . . ?
B16 C10 B17 B15 -37.44(16) . . . . ?
B16 C10 B17 B18 -138.67(17) . . . . ?
B16 C10 B18 B12 -101.10(17) . . . . ?
B16 C10 B18 B13 -63.0(2) . . . . ?
B16 C10 B18 B14 0.8(2) . . . . ?
B16 C10 B18 B17 39.05(16) . . . . ?
B16 C11 B12 C10 32.91(15) . . . . ?
B16 C11 B12 B13 -67.9(2) . . . . ?
B16 C11 B12 B18 -5.1(2) . . . . ?
B16 C11 B12 B20 -106.38(19) . . . . ?
B16 C11 B19 B15 39.00(17) . . . . ?
B16 C11 B19 B20 141.47(19) . . . . ?
B16 C11 B19 B21 102.24(19) . . . . ?
B16 C11 B20 B12 103.66(18) . . . . ?
B16 C11 B20 B13 64.9(2) . . . . ?
B16 C11 B20 B19 -37.18(17) . . . . ?
B16 C11 B20 B21 1.9(2) . . . . ?
B16 B15 B17 C10 37.23(15) . . . . ?
B16 B15 B17 B14 137.42(18) . . . . ?
B16 B15 B17 B18 100.04(18) . . . . ?
B16 B15 B19 C11 -38.54(16) . . . . ?
B16 B15 B19 B20 -100.49(18) . . . . ?
B16 B15 B19 B21 -137.79(18) . . . . ?
B16 B15 B21 B13 -62.4(2) . . . . ?
B16 B15 B21 B14 -100.51(19) . . . . ?
B16 B15 B21 B19 37.54(17) . . . . ?
B16 B15 B21 B20 0.5(2) . . . . ?
B16 B17 B18 C10 -36.49(15) . . . . ?
B16 B17 B18 B12 -0.9(2) . . . . ?
B16 B17 B18 B13 62.8(2) . . . . ?
B16 B17 B18 B14 100.62(18) . . . . ?
B16 B19 B20 C11 34.18(17) . . . . ?
B16 B19 B20 B12 0.0(2) . . . . ?
B16 B19 B20 B13 -63.4(2) . . . . ?
B16 B19 B20 B21 -101.2(2) . . . . ?
B16 B19 B21 B13 63.6(2) . . . . ?
B16 B19 B21 B14 -0.2(2) . . . . ?
B16 B19 B21 B15 -37.82(16) . . . . ?
B16 B19 B21 B20 100.69(18) . . . . ?
B17 C10 C11 C12 -147.76(19) . . . . ?
B17 C10 C11 B12 104.36(17) . . . . ?
B17 C10 C11 B16 -40.20(16) . . . . ?
B17 C10 C11 B19 -2.0(2) . . . . ?
B17 C10 C11 B20 65.8(2) . . . . ?
B17 C10 B1 C2 -85.6(2) . . . . ?
B17 C10 B1 C13 41.3(3) . . . . ?
B17 C10 B12 C11 -99.15(17) . . . . ?
B17 C10 B12 B13 -0.5(2) . . . . ?
B17 C10 B12 B18 37.38(16) . . . . ?
B17 C10 B12 B20 -63.3(2) . . . . ?
B17 C10 B16 C11 136.31(17) . . . . ?
B17 C10 B16 B15 37.54(16) . . . . ?
B17 C10 B16 B19 100.68(19) . . . . ?
B17 C10 B18 B12 -140.15(17) . . . . ?
B17 C10 B18 B13 -102.05(18) . . . . ?
B17 C10 B18 B14 -38.25(16) . . . . ?
B17 B14 B15 B16 -38.00(16) . . . . ?
B17 B14 B15 B19 -101.06(19) . . . . ?
B17 B14 B15 B21 -138.25(18) . . . . ?
B17 B14 B18 C10 37.29(15) . . . . ?
B17 B14 B18 B12 100.34(18) . . . . ?
B17 B14 B18 B13 138.38(18) . . . . ?
B17 B14 B21 B13 -100.35(18) . . . . ?
B17 B14 B21 B15 37.26(17) . . . . ?
B17 B14 B21 B19 -0.1(2) . . . . ?
B17 B14 B21 B20 -63.5(2) . . . . ?
B17 B15 B16 C10 -36.69(15) . . . . ?
B17 B15 B16 C11 -99.81(17) . . . . ?
B17 B15 B16 B19 -137.93(18) . . . . ?
B17 B15 B19 C11 -0.9(2) . . . . ?
B17 B15 B19 B16 37.61(16) . . . . ?
B17 B15 B19 B20 -62.9(2) . . . . ?
B17 B15 B19 B21 -100.17(19) . . . . ?
B17 B15 B21 B13 1.0(2) . . . . ?
B17 B15 B21 B14 -37.16(17) . . . . ?
B17 B15 B21 B19 100.88(19) . . . . ?
B17 B15 B21 B20 63.8(2) . . . . ?
B17 B16 B19 C11 98.04(18) . . . . ?
B17 B16 B19 B15 -37.68(16) . . . . ?
B17 B16 B19 B20 63.9(2) . . . . ?
B17 B16 B19 B21 0.4(2) . . . . ?
B18 C10 C11 C12 146.93(19) . . . . ?
B18 C10 C11 B12 39.05(15) . . . . ?
B18 C10 C11 B16 -105.52(17) . . . . ?
B18 C10 C11 B19 -67.3(2) . . . . ?
B18 C10 C11 B20 0.5(2) . . . . ?
B18 C10 B1 C2 -9.0(2) . . . . ?
B18 C10 B1 C13 117.9(2) . . . . ?
B18 C10 B12 C11 -136.53(17) . . . . ?
B18 C10 B12 B13 -37.88(16) . . . . ?
B18 C10 B12 B20 -100.64(19) . . . . ?
B18 C10 B16 C11 97.50(17) . . . . ?
B18 C10 B16 B15 -1.3(2) . . . . ?
B18 C10 B16 B17 -38.81(16) . . . . ?
B18 C10 B16 B19 61.9(2) . . . . ?
B18 C10 B17 B14 37.91(16) . . . . ?
B18 C10 B17 B15 101.23(18) . . . . ?
B18 C10 B17 B16 138.67(17) . . . . ?
B18 B12 B13 B14 -37.46(16) . . . . ?
B18 B12 B13 B20 -138.57(18) . . . . ?
B18 B12 B13 B21 -100.08(19) . . . . ?
B18 B12 B20 C11 -98.87(18) . . . . ?
B18 B12 B20 B13 37.09(16) . . . . ?
B18 B12 B20 B19 -64.7(2) . . . . ?
B18 B12 B20 B21 -1.6(2) . . . . ?
B18 B13 B14 B15 -100.12(19) . . . . ?
B18 B13 B14 B17 -36.98(16) . . . . ?
B18 B13 B14 B21 -138.16(19) . . . . ?
B18 B13 B20 C11 1.0(2) . . . . ?
B18 B13 B20 B12 -36.98(16) . . . . ?
B18 B13 B20 B19 62.3(2) . . . . ?
B18 B13 B20 B21 99.83(19) . . . . ?
B18 B13 B21 B14 37.03(17) . . . . ?
B18 B13 B21 B15 -1.1(2) . . . . ?
B18 B13 B21 B19 -64.1(2) . . . . ?
B18 B13 B21 B20 -101.45(19) . . . . ?
B18 B14 B15 B16 -0.8(2) . . . . ?
B18 B14 B15 B17 37.23(16) . . . . ?
B18 B14 B15 B19 -63.8(2) . . . . ?
B18 B14 B15 B21 -101.02(19) . . . . ?
B18 B14 B17 C10 -37.87(16) . . . . ?
B18 B14 B17 B15 -138.03(18) . . . . ?
B18 B14 B17 B16 -100.22(18) . . . . ?
B18 B14 B21 B13 -37.27(17) . . . . ?
B18 B14 B21 B15 100.34(19) . . . . ?
B18 B14 B21 B19 63.0(2) . . . . ?
B18 B14 B21 B20 -0.4(2) . . . . ?
B19 C11 B12 C10 101.48(18) . . . . ?
B19 C11 B12 B13 0.7(2) . . . . ?
B19 C11 B12 B18 63.5(2) . . . . ?
B19 C11 B12 B20 -37.81(17) . . . . ?
B19 C11 B16 C10 -139.34(18) . . . . ?
B19 C11 B16 B15 -38.90(17) . . . . ?
B19 C11 B16 B17 -101.66(19) . . . . ?
B19 C11 B20 B12 140.85(18) . . . . ?
B19 C11 B20 B13 102.08(19) . . . . ?
B19 C11 B20 B21 39.10(17) . . . . ?
B19 B15 B16 C10 101.24(18) . . . . ?
B19 B15 B16 C11 38.12(15) . . . . ?
B19 B15 B16 B17 137.93(18) . . . . ?
B19 B15 B17 C10 -0.3(2) . . . . ?
B19 B15 B17 B14 99.91(19) . . . . ?
B19 B15 B17 B16 -37.51(17) . . . . ?
B19 B15 B17 B18 62.5(2) . . . . ?
B19 B15 B21 B13 -99.9(2) . . . . ?
B19 B15 B21 B14 -138.04(18) . . . . ?
B19 B15 B21 B20 -37.06(17) . . . . ?
B19 B16 B17 C10 -100.02(18) . . . . ?
B19 B16 B17 B14 -0.4(2) . . . . ?
B19 B16 B17 B15 37.64(16) . . . . ?
B19 B16 B17 B18 -63.4(2) . . . . ?
B19 B20 B21 B13 138.02(18) . . . . ?
B19 B20 B21 B14 100.72(19) . . . . ?
B19 B20 B21 B15 36.93(17) . . . . ?
B20 C11 B12 C10 139.30(17) . . . . ?
B20 C11 B12 B13 38.51(16) . . . . ?
B20 C11 B12 B18 101.31(18) . . . . ?
B20 C11 B16 C10 -102.07(18) . . . . ?
B20 C11 B16 B15 -1.6(2) . . . . ?
B20 C11 B16 B17 -64.4(2) . . . . ?
B20 C11 B16 B19 37.27(17) . . . . ?
B20 C11 B19 B15 -102.47(19) . . . . ?
B20 C11 B19 B16 -141.47(18) . . . . ?
B20 C11 B19 B21 -39.24(16) . . . . ?
B20 B12 B13 B14 101.11(19) . . . . ?
B20 B12 B13 B18 138.57(18) . . . . ?
B20 B12 B13 B21 38.48(16) . . . . ?
B20 B12 B18 C10 100.43(17) . . . . ?
B20 B12 B18 B13 -36.88(16) . . . . ?
B20 B12 B18 B14 1.4(2) . . . . ?
B20 B12 B18 B17 65.5(2) . . . . ?
B20 B13 B14 B15 0.9(2) . . . . ?
B20 B13 B14 B17 64.0(2) . . . . ?
B20 B13 B14 B18 101.03(18) . . . . ?
B20 B13 B14 B21 -37.13(17) . . . . ?
B20 B13 B18 C10 -0.7(2) . . . . ?
B20 B13 B18 B12 37.21(16) . . . . ?
B20 B13 B18 B14 -100.41(19) . . . . ?
B20 B13 B18 B17 -62.7(2) . . . . ?
B20 B13 B21 B14 138.48(18) . . . . ?
B20 B13 B21 B15 100.4(2) . . . . ?
B20 B13 B21 B19 37.36(17) . . . . ?
B20 B19 B21 B13 -37.13(16) . . . . ?
B20 B19 B21 B14 -100.87(19) . . . . ?
B20 B19 B21 B15 -138.51(18) . . . . ?
B21 B13 B14 B15 38.04(16) . . . . ?
B21 B13 B14 B17 101.2(2) . . . . ?
B21 B13 B14 B18 138.16(19) . . . . ?
B21 B13 B18 C10 62.7(2) . . . . ?
B21 B13 B18 B12 100.64(19) . . . . ?
B21 B13 B18 B14 -36.99(18) . . . . ?
B21 B13 B18 B17 0.8(2) . . . . ?
B21 B13 B20 C11 -98.83(18) . . . . ?
B21 B13 B20 B12 -136.81(17) . . . . ?
B21 B13 B20 B19 -37.58(16) . . . . ?
B21 B14 B15 B16 100.26(19) . . . . ?
B21 B14 B15 B17 138.25(18) . . . . ?
B21 B14 B15 B19 37.19(17) . . . . ?
B21 B14 B17 C10 62.7(2) . . . . ?
B21 B14 B17 B15 -37.50(17) . . . . ?
B21 B14 B17 B16 0.3(2) . . . . ?
B21 B14 B17 B18 100.53(19) . . . . ?
B21 B14 B18 C10 -63.7(2) . . . . ?
B21 B14 B18 B12 -0.6(2) . . . . ?
B21 B14 B18 B13 37.43(17) . . . . ?
B21 B14 B18 B17 -100.95(19) . . . . ?
B21 B15 B16 C10 63.8(2) . . . . ?
B21 B15 B16 C11 0.6(2) . . . . ?
B21 B15 B16 B17 100.44(19) . . . . ?
B21 B15 B16 B19 -37.48(17) . . . . ?
B21 B15 B17 C10 -63.3(2) . . . . ?
B21 B15 B17 B14 36.88(17) . . . . ?
B21 B15 B17 B16 -100.53(19) . . . . ?
B21 B15 B17 B18 -0.5(2) . . . . ?
B21 B15 B19 C11 99.25(18) . . . . ?
B21 B15 B19 B16 137.79(18) . . . . ?
B21 B15 B19 B20 37.30(16) . . . . ?
B21 B19 B20 C11 135.34(18) . . . . ?
B21 B19 B20 B12 101.15(19) . . . . ?
B21 B19 B20 B13 37.79(16) . . . . ?
B22 C19 C22 C23 178.64(18) . . . . ?
B22 C20 C29 C30 -6.4(3) . . . . ?
B22 C20 C29 B23 101.46(19) . . . . ?
B22 C20 C29 B24 139.83(19) . . . . ?
B22 C20 C29 B37 -113.70(19) . . . . ?
B22 C20 C29 B38 -152.14(18) . . . . ?
B22 C20 B23 C29 -110.89(18) . . . . ?
B22 C20 B23 B24 -146.61(18) . . . . ?
B22 C20 B23 B39 112.94(18) . . . . ?
B22 C20 B23 B41 150.54(17) . . . . ?
B22 C20 B36 B37 112.6(2) . . . . ?
B22 C20 B36 B39 -108.7(2) . . . . ?
B22 C20 B36 B40 -146.42(19) . . . . ?
B22 C20 B36 B42 150.64(19) . . . . ?
B22 C20 B37 C29 106.7(2) . . . . ?
B22 C20 B37 B36 -117.2(2) . . . . ?
B22 C20 B37 B38 142.27(19) . . . . ?
B22 C20 B37 B42 -154.90(18) . . . . ?
B22 C20 B39 B23 -101.9(2) . . . . ?
B22 C20 B39 B36 117.9(2) . . . . ?
B22 C20 B39 B40 156.24(18) . . . . ?
B22 C20 B39 B41 -139.97(19) . . . . ?
B22 C26 C27 C28 0.5(3) . . . . ?
B22 C26 C27 B26 -106.45(18) . . . . ?
B22 C26 C27 B33 -144.39(17) . . . . ?
B22 C26 C27 B34 147.35(17) . . . . ?
B22 C26 C27 B35 109.13(18) . . . . ?
B22 C26 B26 C27 104.28(18) . . . . ?
B22 C26 B26 B27 -119.85(19) . . . . ?
B22 C26 B26 B32 -157.59(17) . . . . ?
B22 C26 B26 B33 139.26(18) . . . . ?
B22 C26 B27 B26 101.7(2) . . . . ?
B22 C26 B27 B28 -118.6(2) . . . . ?
B22 C26 B27 B31 -157.07(18) . . . . ?
B22 C26 B27 B32 139.41(19) . . . . ?
B22 C26 B28 B27 116.0(2) . . . . ?
B22 C26 B28 B29 -142.29(19) . . . . ?
B22 C26 B28 B31 154.30(19) . . . . ?
B22 C26 B28 B35 -104.1(2) . . . . ?
B22 C26 B35 C27 -103.41(19) . . . . ?
B22 C26 B35 B28 121.28(19) . . . . ?
B22 C26 B35 B29 159.23(17) . . . . ?
B22 C26 B35 B34 -138.42(18) . . . . ?
B23 C20 C29 C30 -107.8(2) . . . . ?
B23 C20 C29 B24 38.37(17) . . . . ?
B23 C20 C29 B37 144.84(18) . . . . ?
B23 C20 C29 B38 106.40(19) . . . . ?
B23 C20 B22 C19 -67.8(2) . . . . ?
B23 C20 B22 C26 164.88(17) . . . . ?
B23 C20 B36 B37 -101.60(18) . . . . ?
B23 C20 B36 B39 37.10(16) . . . . ?
B23 C20 B36 B40 -0.7(2) . . . . ?
B23 C20 B36 B42 -63.6(2) . . . . ?
B23 C20 B37 C29 -31.52(16) . . . . ?
B23 C20 B37 B36 104.58(18) . . . . ?
B23 C20 B37 B38 4.1(2) . . . . ?
B23 C20 B37 B42 66.9(2) . . . . ?
B23 C20 B39 B36 -140.13(18) . . . . ?
B23 C20 B39 B40 -101.83(19) . . . . ?
B23 C20 B39 B41 -38.04(17) . . . . ?
B23 C29 B24 B25 102.2(2) . . . . ?
B23 C29 B24 B38 141.43(19) . . . . ?
B23 C29 B24 B41 39.15(18) . . . . ?
B23 C29 B37 C20 33.34(16) . . . . ?
B23 C29 B37 B36 -4.4(2) . . . . ?
B23 C29 B37 B38 -106.0(2) . . . . ?
B23 C29 B37 B42 -66.8(2) . . . . ?
B23 C29 B38 B24 -37.26(18) . . . . ?
B23 C29 B38 B25 2.0(2) . . . . ?
B23 C29 B38 B37 104.71(19) . . . . ?
B23 C29 B38 B42 65.2(2) . . . . ?
B23 B24 B25 B38 99.64(19) . . . . ?
B23 B24 B25 B40 -0.9(3) . . . . ?
B23 B24 B25 B41 -38.52(17) . . . . ?
B23 B24 B25 B42 62.4(2) . . . . ?
B23 B24 B38 C29 33.74(17) . . . . ?
B23 B24 B38 B25 -101.3(2) . . . . ?
B23 B24 B38 B37 0.2(3) . . . . ?
B23 B24 B38 B42 -63.6(2) . . . . ?
B23 B24 B41 B25 137.00(19) . . . . ?
B23 B24 B41 B39 37.18(18) . . . . ?
B23 B24 B41 B40 99.85(19) . . . . ?
B23 B39 B40 B25 0.5(2) . . . . ?
B23 B39 B40 B36 -100.67(19) . . . . ?
B23 B39 B40 B41 38.23(17) . . . . ?
B23 B39 B40 B42 -63.5(2) . . . . ?
B23 B39 B41 B24 -37.36(18) . . . . ?
B23 B39 B41 B25 -100.2(2) . . . . ?
B23 B39 B41 B40 -137.48(19) . . . . ?
B24 C29 B23 C20 -139.55(18) . . . . ?
B24 C29 B23 B39 -101.56(19) . . . . ?
B24 C29 B23 B41 -38.91(17) . . . . ?
B24 C29 B37 C20 102.45(19) . . . . ?
B24 C29 B37 B36 64.7(2) . . . . ?
B24 C29 B37 B38 -36.92(18) . . . . ?
B24 C29 B37 B42 2.3(2) . . . . ?
B24 C29 B38 B25 39.29(18) . . . . ?
B24 C29 B38 B37 141.97(19) . . . . ?
B24 C29 B38 B42 102.5(2) . . . . ?
B24 B23 B39 C20 -100.34(18) . . . . ?
B24 B23 B39 B36 -65.3(2) . . . . ?
B24 B23 B39 B40 -1.0(2) . . . . ?
B24 B23 B39 B41 37.28(17) . . . . ?
B24 B23 B41 B25 -38.04(18) . . . . ?
B24 B23 B41 B39 -138.1(2) . . . . ?
B24 B23 B41 B40 -100.6(2) . . . . ?
B24 B25 B38 C29 -38.86(17) . . . . ?
B24 B25 B38 B37 -100.4(2) . . . . ?
B24 B25 B38 B42 -138.27(19) . . . . ?
B24 B25 B40 B36 63.5(2) . . . . ?
B24 B25 B40 B39 0.3(3) . . . . ?
B24 B25 B40 B41 -37.36(18) . . . . ?
B24 B25 B40 B42 100.9(2) . . . . ?
B24 B25 B41 B23 38.18(17) . . . . ?
B24 B25 B41 B39 100.8(2) . . . . ?
B24 B25 B41 B40 138.04(19) . . . . ?
B24 B25 B42 B36 -63.2(2) . . . . ?
B24 B25 B42 B37 0.0(2) . . . . ?
B24 B25 B42 B38 37.44(18) . . . . ?
B24 B25 B42 B40 -100.6(2) . . . . ?
B24 B38 B42 B25 -37.35(17) . . . . ?
B24 B38 B42 B36 63.2(2) . . . . ?
B24 B38 B42 B37 100.57(19) . . . . ?
B24 B38 B42 B40 -0.3(2) . . . . ?
B25 B24 B38 C29 135.06(19) . . . . ?
B25 B24 B38 B37 101.5(2) . . . . ?
B25 B24 B38 B42 37.73(17) . . . . ?
B25 B24 B41 B23 -137.00(19) . . . . ?
B25 B24 B41 B39 -99.8(2) . . . . ?
B25 B24 B41 B40 -37.14(17) . . . . ?
B25 B38 B42 B36 100.5(2) . . . . ?
B25 B38 B42 B37 137.91(19) . . . . ?
B25 B38 B42 B40 37.05(17) . . . . ?
B25 B40 B41 B23 100.3(2) . . . . ?
B25 B40 B41 B24 37.21(17) . . . . ?
B25 B40 B41 B39 137.83(19) . . . . ?
B25 B40 B42 B36 -138.1(2) . . . . ?
B25 B40 B42 B37 -100.2(2) . . . . ?
B25 B40 B42 B38 -37.06(17) . . . . ?
B26 C26 C27 C28 107.0(2) . . . . ?
B26 C26 C27 B33 -37.94(17) . . . . ?
B26 C26 C27 B34 -106.20(19) . . . . ?
B26 C26 C27 B35 -144.42(18) . . . . ?
B26 C26 B22 C19 28.9(2) . . . . ?
B26 C26 B22 C20 155.68(17) . . . . ?
B26 C26 B27 B28 139.62(17) . . . . ?
B26 C26 B27 B31 101.19(19) . . . . ?
B26 C26 B27 B32 37.67(16) . . . . ?
B26 C26 B28 B27 -37.33(16) . . . . ?
B26 C26 B28 B29 64.4(2) . . . . ?
B26 C26 B28 B31 1.0(2) . . . . ?
B26 C26 B28 B35 102.52(17) . . . . ?
B26 C26 B35 C27 32.21(16) . . . . ?
B26 C26 B35 B28 -103.10(18) . . . . ?
B26 C26 B35 B29 -65.1(2) . . . . ?
B26 C26 B35 B34 -2.8(2) . . . . ?
B26 C27 B33 B30 -102.2(2) . . . . ?
B26 C27 B33 B32 -39.01(17) . . . . ?
B26 C27 B33 B34 -141.36(19) . . . . ?
B26 C27 B34 B29 -65.2(2) . . . . ?
B26 C27 B34 B30 -1.8(2) . . . . ?
B26 C27 B34 B33 37.36(18) . . . . ?
B26 C27 B34 B35 -104.70(19) . . . . ?
B26 C27 B35 C26 -33.71(16) . . . . ?
B26 C27 B35 B28 4.9(2) . . . . ?
B26 C27 B35 B29 67.2(2) . . . . ?
B26 C27 B35 B34 106.08(19) . . . . ?
B26 B27 B28 C26 36.23(15) . . . . ?
B26 B27 B28 B29 -63.2(2) . . . . ?
B26 B27 B28 B31 -100.78(19) . . . . ?
B26 B27 B28 B35 0.5(2) . . . . ?
B26 B27 B31 B28 101.32(18) . . . . ?
B26 B27 B31 B29 64.2(2) . . . . ?
B26 B27 B31 B30 0.5(2) . . . . ?
B26 B27 B31 B32 -37.74(17) . . . . ?
B26 B27 B32 B30 100.3(2) . . . . ?
B26 B27 B32 B31 137.82(18) . . . . ?
B26 B27 B32 B33 37.78(17) . . . . ?
B26 B32 B33 C27 38.35(16) . . . . ?
B26 B32 B33 B30 137.41(18) . . . . ?
B26 B32 B33 B34 99.84(19) . . . . ?
B26 B33 B34 C27 -33.98(17) . . . . ?
B26 B33 B34 B29 63.5(2) . . . . ?
B26 B33 B34 B30 101.3(2) . . . . ?
B26 B33 B34 B35 -0.3(3) . . . . ?
B27 C26 C27 C28 146.63(19) . . . . ?
B27 C26 C27 B26 39.67(16) . . . . ?
B27 C26 C27 B33 1.7(2) . . . . ?
B27 C26 C27 B34 -66.5(2) . . . . ?
B27 C26 C27 B35 -104.75(17) . . . . ?
B27 C26 B22 C19 -43.1(3) . . . . ?
B27 C26 B22 C20 83.6(2) . . . . ?
B27 C26 B26 C27 -135.87(17) . . . . ?
B27 C26 B26 B32 -37.74(16) . . . . ?
B27 C26 B26 B33 -100.89(19) . . . . ?
B27 C26 B28 B29 101.72(18) . . . . ?
B27 C26 B28 B31 38.31(16) . . . . ?
B27 C26 B28 B35 139.86(17) . . . . ?
B27 C26 B35 C27 98.10(17) . . . . ?
B27 C26 B35 B28 -37.21(16) . . . . ?
B27 C26 B35 B29 0.7(2) . . . . ?
B27 C26 B35 B34 63.1(2) . . . . ?
B27 B26 B32 B30 -99.80(19) . . . . ?
B27 B26 B32 B31 -37.26(17) . . . . ?
B27 B26 B32 B33 -137.42(18) . . . . ?
B27 B26 B33 C27 -97.35(18) . . . . ?
B27 B26 B33 B30 -0.1(2) . . . . ?
B27 B26 B33 B32 38.28(17) . . . . ?
B27 B26 B33 B34 -63.4(2) . . . . ?
B27 B28 B29 B30 -0.6(2) . . . . ?
B27 B28 B29 B31 -37.62(17) . . . . ?
B27 B28 B29 B34 62.4(2) . . . . ?
B27 B28 B29 B35 100.48(18) . . . . ?
B27 B28 B31 B29 138.23(19) . . . . ?
B27 B28 B31 B30 100.61(19) . . . . ?
B27 B28 B31 B32 36.71(17) . . . . ?
B27 B28 B35 C26 35.64(15) . . . . ?
B27 B28 B35 C27 -3.1(2) . . . . ?
B27 B28 B35 B29 -101.50(18) . . . . ?
B27 B28 B35 B34 -64.0(2) . . . . ?
B27 B31 B32 B26 37.15(17) . . . . ?
B27 B31 B32 B30 137.45(19) . . . . ?
B27 B31 B32 B33 100.15(19) . . . . ?
B27 B32 B33 C27 0.8(2) . . . . ?
B27 B32 B33 B26 -37.51(16) . . . . ?
B27 B32 B33 B30 99.90(19) . . . . ?
B27 B32 B33 B34 62.3(2) . . . . ?
B28 C26 C27 C28 -149.02(19) . . . . ?
B28 C26 C27 B26 104.02(17) . . . . ?
B28 C26 C27 B33 66.1(2) . . . . ?
B28 C26 C27 B34 -2.2(2) . . . . ?
B28 C26 C27 B35 -40.40(16) . . . . ?
B28 C26 B22 C19 -123.3(2) . . . . ?
B28 C26 B22 C20 3.5(3) . . . . ?
B28 C26 B26 C27 -98.56(17) . . . . ?
B28 C26 B26 B27 37.31(16) . . . . ?
B28 C26 B26 B32 -0.4(2) . . . . ?
B28 C26 B26 B33 -63.6(2) . . . . ?
B28 C26 B27 B26 -139.62(17) . . . . ?
B28 C26 B27 B31 -38.43(16) . . . . ?
B28 C26 B27 B32 -101.95(18) . . . . ?
B28 C26 B35 C27 135.31(17) . . . . ?
B28 C26 B35 B29 37.96(16) . . . . ?
B28 C26 B35 B34 100.30(19) . . . . ?
B28 B27 B31 B29 -37.11(17) . . . . ?
B28 B27 B31 B30 -100.86(19) . . . . ?
B28 B27 B31 B32 -139.06(19) . . . . ?
B28 B27 B32 B26 -100.74(18) . . . . ?
B28 B27 B32 B30 -0.4(2) . . . . ?
B28 B27 B32 B31 37.08(17) . . . . ?
B28 B27 B32 B33 -63.0(2) . . . . ?
B28 B29 B30 B31 -37.19(17) . . . . ?
B28 B29 B30 B32 0.3(3) . . . . ?
B28 B29 B30 B33 63.5(2) . . . . ?
B28 B29 B30 B34 100.77(19) . . . . ?
B28 B29 B31 B27 36.82(16) . . . . ?
B28 B29 B31 B30 138.19(19) . . . . ?
B28 B29 B31 B32 100.43(19) . . . . ?
B28 B29 B34 C27 -1.1(2) . . . . ?
B28 B29 B34 B30 -100.27(18) . . . . ?
B28 B29 B34 B33 -62.8(2) . . . . ?
B28 B29 B34 B35 37.79(16) . . . . ?
B28 B29 B35 C26 -37.45(15) . . . . ?
B28 B29 B35 C27 -99.25(17) . . . . ?
B28 B29 B35 B34 -137.54(18) . . . . ?
B28 B31 B32 B26 0.9(2) . . . . ?
B28 B31 B32 B27 -36.28(17) . . . . ?
B28 B31 B32 B30 101.2(2) . . . . ?
B28 B31 B32 B33 63.9(2) . . . . ?
B29 B28 B31 B27 -138.23(19) . . . . ?
B29 B28 B31 B30 -37.62(17) . . . . ?
B29 B28 B31 B32 -101.5(2) . . . . ?
B29 B28 B35 C26 137.14(17) . . . . ?
B29 B28 B35 C27 98.35(17) . . . . ?
B29 B28 B35 B34 37.48(16) . . . . ?
B29 B30 B31 B27 100.02(19) . . . . ?
B29 B30 B31 B28 37.38(16) . . . . ?
B29 B30 B31 B32 138.13(19) . . . . ?
B29 B30 B32 B26 62.4(2) . . . . ?
B29 B30 B32 B27 0.1(3) . . . . ?
B29 B30 B32 B31 -37.48(18) . . . . ?
B29 B30 B32 B33 100.3(2) . . . . ?
B29 B30 B33 C27 -1.5(2) . . . . ?
B29 B30 B33 B26 -63.0(2) . . . . ?
B29 B30 B33 B32 -101.10(19) . . . . ?
B29 B30 B33 B34 36.98(17) . . . . ?
B29 B30 B34 C27 -99.65(18) . . . . ?
B29 B30 B34 B33 -138.23(18) . . . . ?
B29 B30 B34 B35 -37.78(16) . . . . ?
B29 B31 B32 B26 -62.5(2) . . . . ?
B29 B31 B32 B27 -99.69(19) . . . . ?
B29 B31 B32 B30 37.76(17) . . . . ?
B29 B31 B32 B33 0.5(2) . . . . ?
B29 B34 B35 C26 -99.69(18) . . . . ?
B29 B34 B35 C27 -135.16(18) . . . . ?
B29 B34 B35 B28 -37.76(16) . . . . ?
B30 B29 B31 B27 -101.4(2) . . . . ?
B30 B29 B31 B28 -138.19(19) . . . . ?
B30 B29 B31 B32 -37.75(17) . . . . ?
B30 B29 B34 C27 99.20(19) . . . . ?
B30 B29 B34 B33 37.48(17) . . . . ?
B30 B29 B34 B35 138.06(18) . . . . ?
B30 B29 B35 C26 62.7(2) . . . . ?
B30 B29 B35 C27 0.9(2) . . . . ?
B30 B29 B35 B28 100.16(19) . . . . ?
B30 B29 B35 B34 -37.38(17) . . . . ?
B30 B31 B32 B26 -100.3(2) . . . . ?
B30 B31 B32 B27 -137.45(19) . . . . ?
B30 B31 B32 B33 -37.30(17) . . . . ?
B30 B32 B33 C27 -99.06(19) . . . . ?
B30 B32 B33 B26 -137.41(18) . . . . ?
B30 B32 B33 B34 -37.57(17) . . . . ?
B30 B33 B34 C27 -135.33(19) . . . . ?
B30 B33 B34 B29 -37.88(17) . . . . ?
B30 B33 B34 B35 -101.7(2) . . . . ?
B30 B34 B35 C26 -61.6(2) . . . . ?
B30 B34 B35 C27 -97.09(19) . . . . ?
B30 B34 B35 B28 0.3(2) . . . . ?
B30 B34 B35 B29 38.07(17) . . . . ?
B31 B27 B28 C26 137.01(18) . . . . ?
B31 B27 B28 B29 37.60(17) . . . . ?
B31 B27 B28 B35 101.29(19) . . . . ?
B31 B27 B32 B26 -137.82(18) . . . . ?
B31 B27 B32 B30 -37.51(18) . . . . ?
B31 B27 B32 B33 -100.04(19) . . . . ?
B31 B28 B29 B30 37.05(18) . . . . ?
B31 B28 B29 B34 100.06(19) . . . . ?
B31 B28 B29 B35 138.10(18) . . . . ?
B31 B28 B35 C26 99.48(17) . . . . ?
B31 B28 B35 C27 60.7(2) . . . . ?
B31 B28 B35 B29 -37.66(16) . . . . ?
B31 B28 B35 B34 -0.2(2) . . . . ?
B31 B29 B30 B32 37.50(18) . . . . ?
B31 B29 B30 B33 100.7(2) . . . . ?
B31 B29 B30 B34 137.96(18) . . . . ?
B31 B29 B34 C27 62.0(2) . . . . ?
B31 B29 B34 B30 -37.19(16) . . . . ?
B31 B29 B34 B33 0.3(2) . . . . ?
B31 B29 B34 B35 100.87(18) . . . . ?
B31 B29 B35 C26 -0.1(2) . . . . ?
B31 B29 B35 C27 -61.9(2) . . . . ?
B31 B29 B35 B28 37.30(16) . . . . ?
B31 B29 B35 B34 -100.24(19) . . . . ?
B31 B30 B32 B26 99.92(19) . . . . ?
B31 B30 B32 B27 37.55(17) . . . . ?
B31 B30 B32 B33 137.74(18) . . . . ?
B31 B30 B33 C27 61.9(2) . . . . ?
B31 B30 B33 B26 0.4(2) . . . . ?
B31 B30 B33 B32 -37.73(17) . . . . ?
B31 B30 B33 B34 100.35(19) . . . . ?
B31 B30 B34 C27 -62.2(2) . . . . ?
B31 B30 B34 B29 37.47(17) . . . . ?
B31 B30 B34 B33 -100.76(19) . . . . ?
B31 B30 B34 B35 -0.3(2) . . . . ?
B31 B32 B33 C27 -61.8(2) . . . . ?
B31 B32 B33 B26 -100.12(18) . . . . ?
B31 B32 B33 B30 37.29(17) . . . . ?
B31 B32 B33 B34 -0.3(2) . . . . ?
B32 B26 B27 C26 137.86(17) . . . . ?
B32 B26 B27 B28 101.81(18) . . . . ?
B32 B26 B27 B31 37.80(16) . . . . ?
B32 B26 B33 C27 -135.63(18) . . . . ?
B32 B26 B33 B30 -38.39(17) . . . . ?
B32 B26 B33 B34 -101.7(2) . . . . ?
B32 B27 B28 C26 100.04(19) . . . . ?
B32 B27 B28 B29 0.6(2) . . . . ?
B32 B27 B28 B31 -36.97(18) . . . . ?
B32 B27 B28 B35 64.3(2) . . . . ?
B32 B27 B31 B28 139.06(19) . . . . ?
B32 B27 B31 B29 101.9(2) . . . . ?
B32 B27 B31 B30 38.20(17) . . . . ?
B32 B30 B31 B27 -38.12(17) . . . . ?
B32 B30 B31 B28 -100.76(19) . . . . ?
B32 B30 B31 B29 -138.13(19) . . . . ?
B32 B30 B33 C27 99.61(19) . . . . ?
B32 B30 B33 B26 38.12(17) . . . . ?
B32 B30 B33 B34 138.08(18) . . . . ?
B32 B30 B34 C27 1.2(2) . . . . ?
B32 B30 B34 B29 100.9(2) . . . . ?
B32 B30 B34 B33 -37.35(17) . . . . ?
B32 B30 B34 B35 63.1(2) . . . . ?
B32 B33 B34 C27 -97.45(19) . . . . ?
B32 B33 B34 B29 0.0(2) . . . . ?
B32 B33 B34 B30 37.88(17) . . . . ?
B32 B33 B34 B35 -63.8(2) . . . . ?
B33 C27 B26 C26 140.17(18) . . . . ?
B33 C27 B26 B27 102.01(19) . . . . ?
B33 C27 B26 B32 38.93(17) . . . . ?
B33 C27 B34 B29 -102.6(2) . . . . ?
B33 C27 B34 B30 -39.14(18) . . . . ?
B33 C27 B34 B35 -142.06(19) . . . . ?
B33 C27 B35 C26 -102.93(19) . . . . ?
B33 C27 B35 B28 -64.3(2) . . . . ?
B33 C27 B35 B29 -2.0(2) . . . . ?
B33 C27 B35 B34 36.86(18) . . . . ?
B33 B26 B27 C26 99.85(18) . . . . ?
B33 B26 B27 B28 63.8(2) . . . . ?
B33 B26 B27 B31 -0.2(2) . . . . ?
B33 B26 B27 B32 -38.02(17) . . . . ?
B33 B26 B32 B27 137.42(18) . . . . ?
B33 B26 B32 B30 37.63(17) . . . . ?
B33 B26 B32 B31 100.17(19) . . . . ?
B33 B30 B31 B27 -0.5(2) . . . . ?
B33 B30 B31 B28 -63.2(2) . . . . ?
B33 B30 B31 B29 -100.54(19) . . . . ?
B33 B30 B31 B32 37.59(17) . . . . ?
B33 B30 B32 B26 -37.82(17) . . . . ?
B33 B30 B32 B27 -100.20(19) . . . . ?
B33 B30 B32 B31 -137.74(18) . . . . ?
B33 B30 B34 C27 38.58(16) . . . . ?
B33 B30 B34 B29 138.23(18) . . . . ?
B33 B30 B34 B35 100.45(19) . . . . ?
B33 B34 B35 C26 1.9(2) . . . . ?
B33 B34 B35 C27 -33.56(17) . . . . ?
B33 B34 B35 B28 63.8(2) . . . . ?
B33 B34 B35 B29 101.6(2) . . . . ?
B34 C27 B26 C26 102.80(18) . . . . ?
B34 C27 B26 B27 64.6(2) . . . . ?
B34 C27 B26 B32 1.6(2) . . . . ?
B34 C27 B26 B33 -37.37(18) . . . . ?
B34 C27 B33 B26 141.36(19) . . . . ?
B34 C27 B33 B30 39.14(17) . . . . ?
B34 C27 B33 B32 102.4(2) . . . . ?
B34 C27 B35 C26 -139.79(18) . . . . ?
B34 C27 B35 B28 -101.19(18) . . . . ?
B34 C27 B35 B29 -38.85(16) . . . . ?
B34 B29 B30 B31 -137.96(18) . . . . ?
B34 B29 B30 B32 -100.5(2) . . . . ?
B34 B29 B30 B33 -37.29(17) . . . . ?
B34 B29 B31 B27 -64.1(2) . . . . ?
B34 B29 B31 B28 -100.90(18) . . . . ?
B34 B29 B31 B30 37.29(17) . . . . ?
B34 B29 B31 B32 -0.5(2) . . . . ?
B34 B29 B35 C26 100.09(18) . . . . ?
B34 B29 B35 C27 38.29(15) . . . . ?
B34 B29 B35 B28 137.54(18) . . . . ?
B34 B30 B31 B27 62.8(2) . . . . ?
B34 B30 B31 B28 0.2(2) . . . . ?
B34 B30 B31 B29 -37.17(17) . . . . ?
B34 B30 B31 B32 101.0(2) . . . . ?
B34 B30 B32 B26 -0.3(2) . . . . ?
B34 B30 B32 B27 -62.7(2) . . . . ?
B34 B30 B32 B31 -100.3(2) . . . . ?
B34 B30 B32 B33 37.48(17) . . . . ?
B34 B30 B33 C27 -38.47(16) . . . . ?
B34 B30 B33 B26 -99.96(19) . . . . ?
B34 B30 B33 B32 -138.08(18) . . . . ?
B35 C26 C27 C28 -108.6(2) . . . . ?
B35 C26 C27 B26 144.42(18) . . . . ?
B35 C26 C27 B33 106.48(19) . . . . ?
B35 C26 C27 B34 38.22(17) . . . . ?
B35 C26 B22 C19 162.24(16) . . . . ?
B35 C26 B22 C20 -71.0(2) . . . . ?
B35 C26 B26 C27 -32.37(16) . . . . ?
B35 C26 B26 B27 103.50(18) . . . . ?
B35 C26 B26 B32 65.8(2) . . . . ?
B35 C26 B26 B33 2.6(2) . . . . ?
B35 C26 B27 B26 -102.23(17) . . . . ?
B35 C26 B27 B28 37.39(16) . . . . ?
B35 C26 B27 B31 -1.0(2) . . . . ?
B35 C26 B27 B32 -64.6(2) . . . . ?
B35 C26 B28 B27 -139.86(17) . . . . ?
B35 C26 B28 B29 -38.14(15) . . . . ?
B35 C26 B28 B31 -101.55(18) . . . . ?
B35 C27 B26 C26 33.56(16) . . . . ?
B35 C27 B26 B27 -4.6(2) . . . . ?
B35 C27 B26 B32 -67.7(2) . . . . ?
B35 C27 B26 B33 -106.6(2) . . . . ?
B35 C27 B33 B26 104.45(19) . . . . ?
B35 C27 B33 B30 2.2(2) . . . . ?
B35 C27 B33 B32 65.4(2) . . . . ?
B35 C27 B33 B34 -36.91(18) . . . . ?
B35 C27 B34 B29 39.48(16) . . . . ?
B35 C27 B34 B30 102.92(19) . . . . ?
B35 C27 B34 B33 142.06(19) . . . . ?
B35 B28 B29 B30 -101.1(2) . . . . ?
B35 B28 B29 B31 -138.10(18) . . . . ?
B35 B28 B29 B34 -38.04(16) . . . . ?
B35 B28 B31 B27 -100.63(18) . . . . ?
B35 B28 B31 B29 37.60(16) . . . . ?
B35 B28 B31 B30 0.0(2) . . . . ?
B35 B28 B31 B32 -63.9(2) . . . . ?
B35 B29 B30 B31 -100.31(19) . . . . ?
B35 B29 B30 B32 -62.8(2) . . . . ?
B35 B29 B30 B33 0.4(2) . . . . ?
B35 B29 B30 B34 37.65(17) . . . . ?
B35 B29 B31 B27 -0.5(2) . . . . ?
B35 B29 B31 B28 -37.29(16) . . . . ?
B35 B29 B31 B30 100.90(19) . . . . ?
B35 B29 B31 B32 63.1(2) . . . . ?
B35 B29 B34 C27 -38.86(15) . . . . ?
B35 B29 B34 B30 -138.06(18) . . . . ?
B35 B29 B34 B33 -100.58(19) . . . . ?
B36 C20 C29 C30 147.5(2) . . . . ?
B36 C20 C29 B23 -104.64(18) . . . . ?
B36 C20 C29 B24 -66.3(2) . . . . ?
B36 C20 C29 B37 40.21(16) . . . . ?
B36 C20 C29 B38 1.8(2) . . . . ?
B36 C20 B22 C19 77.4(2) . . . . ?
B36 C20 B22 C26 -50.0(3) . . . . ?
B36 C20 B23 C29 98.70(18) . . . . ?
B36 C20 B23 B24 63.0(2) . . . . ?
B36 C20 B23 B39 -37.47(17) . . . . ?
B36 C20 B23 B41 0.1(2) . . . . ?
B36 C20 B37 C29 -136.10(17) . . . . ?
B36 C20 B37 B38 -100.49(19) . . . . ?
B36 C20 B37 B42 -37.66(17) . . . . ?
B36 C20 B39 B23 140.13(18) . . . . ?
B36 C20 B39 B40 38.30(17) . . . . ?
B36 C20 B39 B41 102.1(2) . . . . ?
B36 B37 B38 C29 -97.70(18) . . . . ?
B36 B37 B38 B24 -64.0(2) . . . . ?
B36 B37 B38 B25 -0.7(2) . . . . ?
B36 B37 B38 B42 37.41(17) . . . . ?
B36 B37 B42 B25 -100.8(2) . . . . ?
B36 B37 B42 B38 -138.08(19) . . . . ?
B36 B37 B42 B40 -38.09(18) . . . . ?
B36 B39 B40 B25 101.1(2) . . . . ?
B36 B39 B40 B41 138.89(19) . . . . ?
B36 B39 B40 B42 37.14(18) . . . . ?
B36 B39 B41 B23 100.05(19) . . . . ?
B36 B39 B41 B24 62.7(2) . . . . ?
B36 B39 B41 B25 -0.2(2) . . . . ?
B36 B39 B41 B40 -37.43(18) . . . . ?
B36 B40 B41 B23 -0.8(2) . . . . ?
B36 B40 B41 B24 -63.9(2) . . . . ?
B36 B40 B41 B25 -101.1(2) . . . . ?
B36 B40 B41 B39 36.68(17) . . . . ?
B36 B40 B42 B25 138.1(2) . . . . ?
B36 B40 B42 B37 37.95(17) . . . . ?
B36 B40 B42 B38 101.06(19) . . . . ?
B37 C20 C29 C30 107.3(2) . . . . ?
B37 C20 C29 B23 -144.84(18) . . . . ?
B37 C20 C29 B24 -106.5(2) . . . . ?
B37 C20 C29 B38 -38.44(17) . . . . ?
B37 C20 B22 C19 155.48(18) . . . . ?
B37 C20 B22 C26 28.2(3) . . . . ?
B37 C20 B23 C29 31.70(16) . . . . ?
B37 C20 B23 B24 -4.0(2) . . . . ?
B37 C20 B23 B39 -104.47(18) . . . . ?
B37 C20 B23 B41 -66.9(2) . . . . ?
B37 C20 B36 B39 138.69(18) . . . . ?
B37 C20 B36 B40 100.94(19) . . . . ?
B37 C20 B36 B42 38.00(17) . . . . ?
B37 C20 B39 B23 101.19(18) . . . . ?
B37 C20 B39 B36 -38.93(17) . . . . ?
B37 C20 B39 B40 -0.6(2) . . . . ?
B37 C20 B39 B41 63.2(2) . . . . ?
B37 C29 B23 C20 -33.06(16) . . . . ?
B37 C29 B23 B24 106.5(2) . . . . ?
B37 C29 B23 B39 4.9(2) . . . . ?
B37 C29 B23 B41 67.6(2) . . . . ?
B37 C29 B24 B23 -104.46(19) . . . . ?
B37 C29 B24 B25 -2.3(2) . . . . ?
B37 C29 B24 B38 36.97(18) . . . . ?
B37 C29 B24 B41 -65.3(2) . . . . ?
B37 C29 B38 B24 -141.97(19) . . . . ?
B37 C29 B38 B25 -102.7(2) . . . . ?
B37 C29 B38 B42 -39.47(17) . . . . ?
B37 B36 B39 C20 36.60(15) . . . . ?
B37 B36 B39 B23 0.9(2) . . . . ?
B37 B36 B39 B40 -100.55(19) . . . . ?
B37 B36 B39 B41 -63.2(2) . . . . ?
B37 B36 B40 B25 -0.3(2) . . . . ?
B37 B36 B40 B39 100.28(19) . . . . ?
B37 B36 B40 B41 63.5(2) . . . . ?
B37 B36 B40 B42 -38.02(18) . . . . ?
B37 B36 B42 B25 100.2(2) . . . . ?
B37 B36 B42 B38 37.38(18) . . . . ?
B37 B36 B42 B40 137.4(2) . . . . ?
B37 B38 B42 B25 -137.91(19) . . . . ?
B37 B38 B42 B36 -37.38(17) . . . . ?
B37 B38 B42 B40 -100.87(19) . . . . ?
B38 C29 B23 C20 -102.26(19) . . . . ?
B38 C29 B23 B24 37.29(19) . . . . ?
B38 C29 B23 B39 -64.3(2) . . . . ?
B38 C29 B23 B41 -1.6(2) . . . . ?
B38 C29 B24 B23 -141.43(19) . . . . ?
B38 C29 B24 B25 -39.26(18) . . . . ?
B38 C29 B24 B41 -102.3(2) . . . . ?
B38 C29 B37 C20 139.37(18) . . . . ?
B38 C29 B37 B36 101.64(19) . . . . ?
B38 C29 B37 B42 39.23(17) . . . . ?
B38 B24 B25 B40 -100.6(2) . . . . ?
B38 B24 B25 B41 -138.16(19) . . . . ?
B38 B24 B25 B42 -37.24(18) . . . . ?
B38 B24 B41 B23 -99.54(19) . . . . ?
B38 B24 B41 B25 37.46(18) . . . . ?
B38 B24 B41 B39 -62.4(2) . . . . ?
B38 B24 B41 B40 0.3(2) . . . . ?
B38 B25 B40 B36 -0.2(3) . . . . ?
B38 B25 B40 B39 -63.3(2) . . . . ?
B38 B25 B40 B41 -101.0(2) . . . . ?
B38 B25 B40 B42 37.30(18) . . . . ?
B38 B25 B41 B23 0.7(3) . . . . ?
B38 B25 B41 B24 -37.51(18) . . . . ?
B38 B25 B41 B39 63.3(2) . . . . ?
B38 B25 B41 B40 100.5(2) . . . . ?
B38 B25 B42 B36 -100.6(2) . . . . ?
B38 B25 B42 B37 -37.43(17) . . . . ?
B38 B25 B42 B40 -138.09(19) . . . . ?
B38 B37 B42 B25 37.26(18) . . . . ?
B38 B37 B42 B36 138.08(19) . . . . ?
B38 B37 B42 B40 100.0(2) . . . . ?
B39 C20 C29 C30 -147.1(2) . . . . ?
B39 C20 C29 B23 -39.30(16) . . . . ?
B39 C20 C29 B24 -0.9(2) . . . . ?
B39 C20 C29 B37 105.54(18) . . . . ?
B39 C20 C29 B38 67.1(2) . . . . ?
B39 C20 B22 C19 1.4(2) . . . . ?
B39 C20 B22 C26 -125.9(2) . . . . ?
B39 C20 B23 C29 136.17(17) . . . . ?
B39 C20 B23 B24 100.45(19) . . . . ?
B39 C20 B23 B41 37.60(17) . . . . ?
B39 C20 B36 B37 -138.69(18) . . . . ?
B39 C20 B36 B40 -37.75(17) . . . . ?
B39 C20 B36 B42 -100.70(19) . . . . ?
B39 C20 B37 C29 -97.28(18) . . . . ?
B39 C20 B37 B36 38.82(17) . . . . ?
B39 C20 B37 B38 -61.7(2) . . . . ?
B39 C20 B37 B42 1.2(2) . . . . ?
B39 B23 B24 C29 98.11(19) . . . . ?
B39 B23 B24 B25 1.2(2) . . . . ?
B39 B23 B24 B38 64.4(2) . . . . ?
B39 B23 B24 B41 -37.42(18) . . . . ?
B39 B23 B41 B24 138.1(2) . . . . ?
B39 B23 B41 B25 100.1(2) . . . . ?
B39 B23 B41 B40 37.48(17) . . . . ?
B39 B36 B37 C20 -36.59(15) . . . . ?
B39 B36 B37 C29 2.0(2) . . . . ?
B39 B36 B37 B38 63.3(2) . . . . ?
B39 B36 B37 B42 100.7(2) . . . . ?
B39 B36 B40 B25 -100.5(2) . . . . ?
B39 B36 B40 B41 -36.79(18) . . . . ?
B39 B36 B40 B42 -138.3(2) . . . . ?
B39 B36 B42 B25 -0.2(2) . . . . ?
B39 B36 B42 B37 -100.38(19) . . . . ?
B39 B36 B42 B38 -63.0(2) . . . . ?
B39 B36 B42 B40 37.00(18) . . . . ?
B39 B40 B41 B23 -37.53(17) . . . . ?
B39 B40 B41 B24 -100.62(19) . . . . ?
B39 B40 B41 B25 -137.83(19) . . . . ?
B39 B40 B42 B25 101.0(2) . . . . ?
B39 B40 B42 B36 -37.09(18) . . . . ?
B39 B40 B42 B37 0.9(3) . . . . ?
B39 B40 B42 B38 64.0(2) . . . . ?
B40 B25 B38 C29 62.0(2) . . . . ?
B40 B25 B38 B24 100.9(2) . . . . ?
B40 B25 B38 B37 0.5(3) . . . . ?
B40 B25 B38 B42 -37.35(18) . . . . ?
B40 B25 B41 B23 -99.9(2) . . . . ?
B40 B25 B41 B24 -138.04(19) . . . . ?
B40 B25 B41 B39 -37.22(18) . . . . ?
B40 B25 B42 B36 37.48(18) . . . . ?
B40 B25 B42 B37 100.66(19) . . . . ?
B40 B25 B42 B38 138.09(19) . . . . ?
B40 B36 B37 C20 -99.38(19) . . . . ?
B40 B36 B37 C29 -60.8(2) . . . . ?
B40 B36 B37 B38 0.6(2) . . . . ?
B40 B36 B37 B42 37.93(18) . . . . ?
B40 B36 B39 C20 137.15(18) . . . . ?
B40 B36 B39 B23 101.41(19) . . . . ?
B40 B36 B39 B41 37.36(18) . . . . ?
B40 B36 B42 B25 -37.16(18) . . . . ?
B40 B36 B42 B37 -137.4(2) . . . . ?
B40 B36 B42 B38 -100.0(2) . . . . ?
B40 B39 B41 B23 137.48(19) . . . . ?
B40 B39 B41 B24 100.1(2) . . . . ?
B40 B39 B41 B25 37.25(18) . . . . ?
B41 B23 B24 C29 135.53(19) . . . . ?
B41 B23 B24 B25 38.64(18) . . . . ?
B41 B23 B24 B38 101.8(2) . . . . ?
B41 B23 B39 C20 -137.62(18) . . . . ?
B41 B23 B39 B36 -102.6(2) . . . . ?
B41 B23 B39 B40 -38.32(18) . . . . ?
B41 B24 B25 B38 138.16(19) . . . . ?
B41 B24 B25 B40 37.58(18) . . . . ?
B41 B24 B25 B42 100.9(2) . . . . ?
B41 B24 B38 C29 97.33(19) . . . . ?
B41 B24 B38 B25 -37.74(18) . . . . ?
B41 B24 B38 B37 63.7(2) . . . . ?
B41 B24 B38 B42 0.0(2) . . . . ?
B41 B25 B38 C29 -1.6(3) . . . . ?
B41 B25 B38 B24 37.29(18) . . . . ?
B41 B25 B38 B37 -63.1(2) . . . . ?
B41 B25 B38 B42 -101.0(2) . . . . ?
B41 B25 B40 B36 100.8(2) . . . . ?
B41 B25 B40 B39 37.66(18) . . . . ?
B41 B25 B40 B42 138.29(19) . . . . ?
B41 B25 B42 B36 0.1(3) . . . . ?
B41 B25 B42 B37 63.2(2) . . . . ?
B41 B25 B42 B38 100.7(2) . . . . ?
B41 B25 B42 B40 -37.43(18) . . . . ?
B41 B39 B40 B25 -37.76(18) . . . . ?
B41 B39 B40 B36 -138.89(19) . . . . ?
B41 B39 B40 B42 -101.8(2) . . . . ?
B41 B40 B42 B25 37.55(18) . . . . ?
B41 B40 B42 B36 -100.6(2) . . . . ?
B41 B40 B42 B37 -62.6(2) . . . . ?
B41 B40 B42 B38 0.5(2) . . . . ?
B42 B25 B38 C29 99.40(19) . . . . ?
B42 B25 B38 B24 138.27(19) . . . . ?
B42 B25 B38 B37 37.85(18) . . . . ?
B42 B25 B40 B36 -37.45(18) . . . . ?
B42 B25 B40 B39 -100.6(2) . . . . ?
B42 B25 B40 B41 -138.29(19) . . . . ?
B42 B25 B41 B23 -62.6(2) . . . . ?
B42 B25 B41 B24 -100.7(2) . . . . ?
B42 B25 B41 B39 0.1(3) . . . . ?
B42 B25 B41 B40 37.29(18) . . . . ?
B42 B36 B37 C20 -137.31(18) . . . . ?
B42 B36 B37 C29 -98.71(19) . . . . ?
B42 B36 B37 B38 -37.37(18) . . . . ?
B42 B36 B39 C20 99.99(19) . . . . ?
B42 B36 B39 B23 64.3(2) . . . . ?
B42 B36 B39 B40 -37.15(18) . . . . ?
B42 B36 B39 B41 0.2(2) . . . . ?
B42 B36 B40 B25 37.77(19) . . . . ?
B42 B36 B40 B39 138.3(2) . . . . ?
B42 B36 B40 B41 101.5(2) . . . . ?
B42 B37 B38 C29 -135.10(19) . . . . ?
B42 B37 B38 B24 -101.4(2) . . . . ?
B42 B37 B38 B25 -38.06(19) . . . . ?
B42 B40 B41 B23 62.6(2) . . . . ?
B42 B40 B41 B24 -0.5(2) . . . . ?
B42 B40 B41 B25 -37.72(17) . . . . ?
B42 B40 B41 B39 100.1(2) . . . . ?
